data_4105713
loop_
_publ_author_name
'Nicolas Delsuc'
'St\'ephane Massip'
'Jean-Michel L\'eger'
'Brice Kauffmann'
'Ivan Huc'

_publ_section_title
;
 Relative Helix-Helix Conformations in Branched Aromatic Oligoamide
 Foldamers
;
_journal_name_full 'Journal of the American Chemical Society'
_journal_page_first 3165
_journal_page_last 3172
_journal_paper_doi 10.1021/ja110677a
_journal_volume 133
_journal_year 2011
_chemical_formula_sum 'C310 H132 N46 O56'
_chemical_formula_weight 5396.58
_chemical_name_systematic
; 
 ? 
;
_space_group_IT_number 9
_symmetry_cell_setting monoclinic
_symmetry_space_group_name_Hall 'C -2yc'
_symmetry_space_group_name_H-M 'C 1 c 1'
_atom_sites_solution_hydrogens geom
_atom_sites_solution_primary direct
_atom_sites_solution_secondary difmap
_audit_creation_method SHELXL-97
_cell_angle_alpha 90.00
_cell_angle_beta 134.96(3)
_cell_angle_gamma 90.00
_cell_formula_units_Z 4
_cell_length_a 47.509(10)
_cell_length_b 29.741(6)
_cell_length_c 33.604(7)
_cell_measurement_reflns_used 21953
_cell_measurement_temperature 100(2)
_cell_measurement_theta_max 29.88
_cell_measurement_theta_min 1.64
_cell_volume 33598(2)
_computing_data_collection 'XDS (Kabsch, 2010)'
_computing_structure_refinement 'SHELXL-97 (Sheldrick, 1997)'
_computing_structure_solution 'SHELXS-97 (Sheldrick, 1990)'
_diffrn_ambient_temperature 100(2)
_diffrn_measured_fraction_theta_full 0.793
_diffrn_measured_fraction_theta_max 0.793
_diffrn_radiation_source 'ESRF ID29'
_diffrn_radiation_type synchrotron
_diffrn_radiation_wavelength 0.85000
_diffrn_reflns_av_R_equivalents 0.0696
_diffrn_reflns_av_sigmaI/netI 0.0597
_diffrn_reflns_limit_h_max 48
_diffrn_reflns_limit_h_min -48
_diffrn_reflns_limit_k_max 31
_diffrn_reflns_limit_k_min -31
_diffrn_reflns_limit_l_max 37
_diffrn_reflns_limit_l_min -37
_diffrn_reflns_number 43595
_diffrn_reflns_theta_full 29.88
_diffrn_reflns_theta_max 29.88
_diffrn_reflns_theta_min 1.64
_exptl_absorpt_coefficient_mu 0.114
_exptl_absorpt_correction_T_max 0.9923
_exptl_absorpt_correction_T_min 0.9885
_exptl_absorpt_correction_type multi-scan
_exptl_crystal_colour yellow
_exptl_crystal_density_diffrn 1.067
_exptl_crystal_description prism
_exptl_crystal_F_000 11048
_exptl_crystal_size_max 0.15
_exptl_crystal_size_mid 0.10
_exptl_crystal_size_min 0.10
_refine_diff_density_max 0.440
_refine_diff_density_min -0.215
_refine_diff_density_rms 0.049
_refine_ls_extinction_coef 0.023(4)
_refine_ls_extinction_expression Fc^*^=kFc[1+0.001xFc^2^\l^3^/sin(2\q)]^-1/4^
_refine_ls_extinction_method SHELXL
_refine_ls_goodness_of_fit_ref 1.023
_refine_ls_hydrogen_treatment constr
_refine_ls_matrix_type full
_refine_ls_number_parameters 3469
_refine_ls_number_reflns 43588
_refine_ls_number_restraints 4185
_refine_ls_restrained_S_all 3.705
_refine_ls_R_factor_all 0.2189
_refine_ls_R_factor_gt 0.1694
_refine_ls_shift/su_max 0.417
_refine_ls_shift/su_mean 0.019
_refine_ls_structure_factor_coef Fsqd
_refine_ls_weighting_details 'calc w=1/[\s^2^(Fo^2^)+(0.1500P)^2^+45.0000P] where P=(Fo^2^+2Fc^2^)/3'
_refine_ls_weighting_scheme calc
_refine_ls_wR_factor_gt 0.3886
_refine_ls_wR_factor_ref 0.4160
_reflns_number_gt 21943
_reflns_number_total 43588
_reflns_threshold_expression >2sigma(I)
_cod_data_source_file ja110677a_si_004.cif
_cod_data_source_block nd28
_cod_original_cell_volume 33598(21)
_cod_database_code 4105713

loop_
_symmetry_equiv_pos_as_xyz
'x, y, z'
'x, -y, z+1/2'
'x+1/2, y+1/2, z'
'x+1/2, -y+1/2, z+1/2'

loop_
_atom_site_label
_atom_site_type_symbol
_atom_site_fract_x
_atom_site_fract_y
_atom_site_fract_z
_atom_site_U_iso_or_equiv
_atom_site_adp_type
_atom_site_occupancy
_atom_site_symmetry_multiplicity
_atom_site_calc_flag
_atom_site_refinement_flags
_atom_site_disorder_assembly
_atom_site_disorder_group
O1_1 O 0.8997(13) 0.0976(18) 0.6043(19) 0.254(18) Uani 1 1 d DU . .
O2_1 O 0.9272(10) 0.1146(15) 0.6879(16) 0.219(14) Uani 1 1 d DU . .
N3_1 N 0.9103(12) 0.1246(17) 0.640(2) 0.202(14) Uani 1 1 d DU . .
C4_1 C 0.9000(8) 0.1719(12) 0.6196(14) 0.184(12) Uani 1 1 d GDU . .
C5_1 C 0.9026(9) 0.1855(16) 0.5827(13) 0.221(18) Uani 1 1 d GU . .
H5_1 H 0.9076 0.1639 0.5673 0.265 Uiso 1 1 calc R . .
C6_1 C 0.8981(9) 0.2306(18) 0.5682(12) 0.24(2) Uani 1 1 d GU . .
H6_1 H 0.8999 0.2398 0.5430 0.288 Uiso 1 1 calc R . .
C7_1 C 0.8909(10) 0.2621(13) 0.5907(16) 0.232(18) Uani 1 1 d GU . .
H7_1 H 0.8877 0.2929 0.5808 0.278 Uiso 1 1 calc R . .
C8_1 C 0.8883(8) 0.2486(14) 0.6276(14) 0.189(13) Uani 1 1 d GDU . .
C9_1 C 0.8928(8) 0.2035(16) 0.6420(11) 0.180(12) Uani 1 1 d GDU . .
N10_1 N 0.8893(9) 0.1866(14) 0.6774(14) 0.171(11) Uani 1 1 d DU . .
C11_1 C 0.8817(12) 0.2169(18) 0.6989(18) 0.169(12) Uani 1 1 d DU . .
C12_1 C 0.8808(11) 0.2627(18) 0.6887(18) 0.171(12) Uani 1 1 d DU . .
H12_1 H 0.8784 0.2834 0.7077 0.206 Uiso 1 1 calc R . .
C13_1 C 0.8832(12) 0.2800(18) 0.6536(19) 0.185(12) Uani 1 1 d DU . .
O14_1 O 0.8782(12) 0.3254(17) 0.6362(15) 0.231(14) Uani 1 1 d DU . .
C15_1 C 0.876(2) 0.354(2) 0.667(3) 0.26(2) Uani 1 1 d DU . .
C16_1 C 0.860(2) 0.395(2) 0.631(3) 0.25(2) Uani 1 1 d DU . .
C17_1 C 0.839(2) 0.424(2) 0.640(4) 0.30(3) Uani 1 1 d DU . .
C18_1 C 0.895(2) 0.421(2) 0.646(3) 0.26(3) Uani 1 1 d DU . .
C19_1 C 0.8768(11) 0.2018(17) 0.7347(17) 0.152(11) Uani 1 1 d DU . .
O20_1 O 0.8775(9) 0.2302(12) 0.7633(14) 0.185(11) Uani 1 1 d DU . .
N21_1 N 0.8738(9) 0.1577(14) 0.7332(13) 0.161(10) Uani 1 1 d DU . .
H21_1 H 0.8757 0.1436 0.7121 0.193 Uiso 1 1 calc R . .
C22_1 C 0.8678(8) 0.1293(13) 0.7619(13) 0.170(12) Uani 1 1 d GDU . .
C23_1 C 0.8747(10) 0.1445(12) 0.8073(15) 0.213(17) Uani 1 1 d GU . .
H23_1 H 0.8812 0.1751 0.8183 0.256 Uiso 1 1 calc R . .
C24_1 C 0.8722(11) 0.1147(17) 0.8366(13) 0.229(19) Uani 1 1 d GU . .
H24_1 H 0.8769 0.1251 0.8676 0.275 Uiso 1 1 calc R . .
C25_1 C 0.8628(12) 0.0699(16) 0.8205(16) 0.27(3) Uani 1 1 d GU . .
H25_1 H 0.8611 0.0495 0.8405 0.321 Uiso 1 1 calc R . .
C26_1 C 0.8559(11) 0.0547(11) 0.7751(17) 0.218(18) Uani 1 1 d GDU . .
C27_1 C 0.8584(9) 0.0845(14) 0.7458(12) 0.175(12) Uani 1 1 d GDU . .
N28_1 N 0.8525(10) 0.0721(15) 0.7003(15) 0.168(11) Uani 1 1 d DU . .
C29_1 C 0.8460(15) 0.031(2) 0.685(2) 0.189(14) Uani 1 1 d DU . .
C30_1 C 0.8435(15) -0.001(2) 0.713(2) 0.218(17) Uani 1 1 d DU . .
H30_1 H 0.8398 -0.0316 0.7015 0.262 Uiso 1 1 calc R . .
C31_1 C 0.8459(18) 0.0075(18) 0.755(2) 0.224(18) Uani 1 1 d DU . .
O32_1 O 0.8460(14) -0.0231(16) 0.786(2) 0.266(19) Uani 1 1 d DU . .
C33_1 C 0.828(2) -0.065(2) 0.761(3) 0.28(3) Uani 1 1 d DU . .
C34_1 C 0.836(3) -0.093(2) 0.806(4) 0.30(3) Uani 1 1 d DU . .
C35_1 C 0.809(3) -0.080(3) 0.812(5) 0.38(5) Uani 1 1 d DU . .
C36_1 C 0.837(5) -0.142(2) 0.798(6) 0.47(7) Uani 1 1 d DU . .
C37_1 C 0.8343(13) 0.0176(17) 0.632(2) 0.183(13) Uani 1 1 d DU . .
O38_1 O 0.8359(10) -0.0235(12) 0.626(2) 0.246(19) Uani 1 1 d DU . .
N39_1 N 0.8276(9) 0.0538(14) 0.6022(15) 0.180(12) Uani 1 1 d DU . .
H39_1 H 0.8305 0.0805 0.6159 0.216 Uiso 1 1 calc R . .
C40_1 C 0.8165(9) 0.0523(13) 0.5511(13) 0.182(13) Uani 1 1 d GDU . .
C41_1 C 0.8167(10) 0.0142(10) 0.5273(18) 0.203(17) Uani 1 1 d GU . .
H41_1 H 0.8227 -0.0143 0.5445 0.244 Uiso 1 1 calc R . .
C42_1 C 0.8080(11) 0.0179(12) 0.4783(19) 0.24(2) Uani 1 1 d GU . .
H42_1 H 0.8081 -0.0081 0.4620 0.284 Uiso 1 1 calc R . .
C43_1 C 0.7991(11) 0.0597(15) 0.4531(14) 0.22(2) Uani 1 1 d GU . .
H43_1 H 0.7931 0.0622 0.4196 0.268 Uiso 1 1 calc R . .
C44_1 C 0.7989(9) 0.0977(11) 0.4770(14) 0.167(11) Uani 1 1 d GDU . .
C45_1 C 0.8076(8) 0.0940(11) 0.5260(14) 0.151(9) Uani 1 1 d GDU . .
N46_1 N 0.8065(9) 0.1286(12) 0.5529(14) 0.148(9) Uani 1 1 d DU . .
C47_1 C 0.7977(11) 0.1693(16) 0.5297(17) 0.151(11) Uani 1 1 d DU . .
C48_1 C 0.7915(12) 0.1769(17) 0.4825(18) 0.169(12) Uani 1 1 d DU . .
H48_1 H 0.7875 0.2067 0.4690 0.203 Uiso 1 1 calc R . .
C49_1 C 0.7912(14) 0.1415(16) 0.456(2) 0.180(13) Uani 1 1 d DU . .
O50_1 O 0.7852(14) 0.1453(16) 0.4095(17) 0.239(16) Uani 1 1 d DU . .
C51_1 C 0.778(3) 0.193(2) 0.390(3) 0.33(4) Uani 1 1 d DU . .
C52_1 C 0.772(4) 0.188(4) 0.338(4) 0.42(5) Uani 1 1 d DU . .
C53_1 C 0.734(4) 0.160(4) 0.296(3) 0.46(7) Uani 1 1 d DU . .
C54_1 C 0.761(6) 0.236(4) 0.314(5) 0.63(13) Uani 1 1 d DU . .
C55_1 C 0.7900(11) 0.2067(16) 0.5486(17) 0.149(11) Uani 1 1 d DU . .
O56_1 O 0.7904(8) 0.2468(12) 0.5384(12) 0.167(9) Uani 1 1 d DU . .
N57_1 N 0.7867(8) 0.1929(11) 0.5835(12) 0.144(9) Uani 1 1 d DU . .
H57_1 H 0.7889 0.1638 0.5894 0.173 Uiso 1 1 calc R . .
C58_1 C 0.7802(7) 0.2182(11) 0.6118(10) 0.143(9) Uani 1 1 d GDU . .
C59_1 C 0.7836(8) 0.2647(11) 0.6175(12) 0.166(12) Uani 1 1 d GU . .
H59_1 H 0.7876 0.2819 0.5980 0.199 Uiso 1 1 calc R . .
C60_1 C 0.7812(9) 0.2860(9) 0.6519(14) 0.183(14) Uani 1 1 d GU . .
H60_1 H 0.7835 0.3178 0.6558 0.220 Uiso 1 1 calc R . .
C61_1 C 0.7754(9) 0.2609(13) 0.6804(12) 0.190(15) Uani 1 1 d GU . .
H61_1 H 0.7737 0.2754 0.7039 0.228 Uiso 1 1 calc R . .
C62_1 C 0.7719(8) 0.2144(12) 0.6746(12) 0.170(12) Uani 1 1 d GDU . .
C63_1 C 0.7743(7) 0.1930(9) 0.6403(12) 0.147(10) Uani 1 1 d GDU . .
N64_1 N 0.7699(8) 0.1490(13) 0.6312(13) 0.155(9) Uani 1 1 d DU . .
C65_1 C 0.7643(12) 0.1229(17) 0.6569(18) 0.163(11) Uani 1 1 d DU . .
C66_1 C 0.7612(18) 0.143(2) 0.691(2) 0.211(16) Uani 1 1 d DU . .
H66_1 H 0.7547 0.1239 0.7068 0.253 Uiso 1 1 calc R . .
C67_1 C 0.7674(15) 0.1890(19) 0.704(2) 0.194(15) Uani 1 1 d DU . .
O68_1 O 0.7661(12) 0.2078(16) 0.7395(15) 0.243(16) Uani 1 1 d DU . .
C69_1 C 0.754(2) 0.185(3) 0.762(3) 0.31(3) Uani 1 1 d DU . .
C70_1 C 0.792(3) 0.166(3) 0.818(4) 0.36(4) Uani 1 1 d DU . .
C71_1 C 0.782(3) 0.140(3) 0.847(4) 0.36(4) Uani 1 1 d DU . .
C72_1 C 0.820(2) 0.206(3) 0.859(3) 0.33(4) Uani 1 1 d DU . .
C73_1 C 0.7552(12) 0.0742(18) 0.6455(19) 0.176(12) Uani 1 1 d DU . .
O74_1 O 0.7566(9) 0.0468(13) 0.6760(14) 0.191(11) Uani 1 1 d DU . .
N75_1 N 0.7487(7) 0.0642(11) 0.5990(14) 0.154(9) Uani 1 1 d DU . .
H75_1 H 0.7505 0.0869 0.5842 0.184 Uiso 1 1 calc R . .
C76_1 C 0.7394(8) 0.0217(10) 0.5725(15) 0.167(11) Uani 1 1 d GDU . .
C77_1 C 0.7447(9) -0.0189(14) 0.5977(13) 0.184(14) Uani 1 1 d GU . .
H77_1 H 0.7521 -0.0190 0.6324 0.221 Uiso 1 1 calc R . .
C78_1 C 0.7392(9) -0.0593(10) 0.5721(19) 0.206(17) Uani 1 1 d GU . .
H78_1 H 0.7428 -0.0870 0.5893 0.248 Uiso 1 1 calc R . .
C79_1 C 0.7283(10) -0.0591(11) 0.5213(19) 0.212(17) Uani 1 1 d GU . .
H79_1 H 0.7245 -0.0868 0.5039 0.254 Uiso 1 1 calc R . .
C80_1 C 0.7230(10) -0.0186(15) 0.4961(13) 0.202(16) Uani 1 1 d GU . .
C81_1 C 0.7285(9) 0.0218(11) 0.5217(15) 0.159(11) Uani 1 1 d GU . .
N82_1 N 0.7253(10) 0.0622(13) 0.5018(18) 0.166(10) Uani 1 1 d U . .
C83_1 C 0.7129(13) 0.0663(17) 0.452(2) 0.164(11) Uani 1 1 d DU . .
C84_1 C 0.7083(13) 0.026(2) 0.423(2) 0.189(14) Uani 1 1 d U . .
H84_1 H 0.7027 0.0294 0.3902 0.227 Uiso 1 1 calc R . .
C85_1 C 0.7118(15) -0.0147(19) 0.443(3) 0.206(17) Uani 1 1 d DU . .
O86_1 O 0.7054(12) -0.0575(13) 0.4228(18) 0.249(17) Uani 1 1 d DU . .
C87_1 C 0.693(3) -0.0569(19) 0.368(3) 0.31(3) Uani 1 1 d DU . .
C88_1 C 0.672(3) -0.1051(17) 0.334(3) 0.40(5) Uani 1 1 d DU . .
C89_1 C 0.689(3) -0.108(3) 0.309(4) 0.42(6) Uani 1 1 d DU . .
C90_1 C 0.693(6) -0.138(3) 0.381(6) 0.64(11) Uani 1 1 d DU . .
C91_1 C 0.7031(11) 0.1090(18) 0.423(2) 0.163(12) Uani 1 1 d DU . .
O92_1 O 0.6974(9) 0.1140(11) 0.3801(15) 0.179(10) Uani 1 1 d DU . .
N93_1 N 0.7028(8) 0.1417(13) 0.4497(15) 0.160(10) Uani 1 1 d DU I .
H93_1 H 0.7090 0.1353 0.4806 0.192 Uiso 1 1 calc R . .
C94_1 C 0.6928(14) 0.1871(15) 0.4295(17) 0.164(12) Uani 1 1 d DU . .
H94A_1 H 0.6685 0.1871 0.3886 0.197 Uiso 1 1 calc R A 2
H94B_1 H 0.7147 0.2003 0.4353 0.197 Uiso 1 1 calc R A 2
C103_1 C 0.6678(9) 0.1892(12) 0.5459(15) 0.136(9) Uani 1 1 d DU . .
H10C_1 H 0.6925 0.1895 0.5866 0.163 Uiso 1 1 calc R B 2
H10D_1 H 0.6466 0.2035 0.5406 0.163 Uiso 1 1 calc R B 2
N104_1 N 0.6573(8) 0.1452(10) 0.5278(12) 0.139(8) Uani 1 1 d DU . .
H104_1 H 0.6507 0.1390 0.4965 0.167 Uiso 1 1 calc R . .
C105_1 C 0.6560(11) 0.1100(14) 0.5526(18) 0.148(10) Uani 1 1 d DU . .
O106_1 O 0.6634(10) 0.1188(12) 0.5946(13) 0.188(11) Uani 1 1 d DU . .
C107_1 C 0.6502(11) 0.0639(14) 0.5317(19) 0.155(10) Uani 1 1 d DU . .
C108_1 C 0.6554(14) 0.0263(16) 0.559(2) 0.193(14) Uani 1 1 d DU . .
H108_1 H 0.6642 0.0295 0.5941 0.232 Uiso 1 1 calc R I .
C109_1 C 0.6484(16) -0.0182(19) 0.537(2) 0.232(18) Uani 1 1 d DU . .
O110_1 O 0.6530(13) -0.0539(11) 0.568(2) 0.281(19) Uani 1 1 d DU . .
C111_1 C 0.639(3) -0.097(3) 0.543(4) 0.44(5) Uani 1 1 d DU . .
C112_1 C 0.629(4) -0.121(3) 0.573(5) 0.54(8) Uani 1 1 d DU . .
C113_1 C 0.592(3) -0.095(6) 0.552(6) 0.57(10) Uani 1 1 d DU . .
C114_1 C 0.664(3) -0.109(4) 0.637(4) 0.43(6) Uani 1 1 d DU . .
N115_1 N 0.6396(8) 0.0629(11) 0.4814(15) 0.154(9) Uani 1 1 d DU . .
C116_1 C 0.6314(9) 0.0203(10) 0.4571(17) 0.180(12) Uani 1 1 d GDU . .
C117_1 C 0.6369(10) -0.0192(15) 0.4841(15) 0.209(14) Uani 1 1 d GDU . .
C118_1 C 0.6327(11) -0.0606(10) 0.461(2) 0.24(2) Uani 1 1 d GU I .
H118_1 H 0.6365 -0.0876 0.4796 0.291 Uiso 1 1 calc R . .
C119_1 C 0.6230(11) -0.0625(9) 0.411(2) 0.25(2) Uani 1 1 d GU . .
H119_1 H 0.6202 -0.0908 0.3958 0.306 Uiso 1 1 calc R I .
C120_1 C 0.6175(11) -0.0231(14) 0.3844(16) 0.212(18) Uani 1 1 d GU I .
H120_1 H 0.6109 -0.0244 0.3504 0.255 Uiso 1 1 calc R . .
C121_1 C 0.6217(10) 0.0183(10) 0.4073(17) 0.190(13) Uani 1 1 d GDU . .
N122_1 N 0.6178(13) 0.0609(12) 0.3850(19) 0.191(13) Uani 1 1 d DU . .
H122_1 H 0.6244 0.0840 0.4065 0.230 Uiso 1 1 calc R . .
C123_1 C 0.6051(14) 0.0715(19) 0.334(2) 0.185(13) Uani 1 1 d DU . .
O124_1 O 0.6026(10) 0.0470(17) 0.3044(16) 0.251(19) Uani 1 1 d DU . .
C125_1 C 0.5978(10) 0.1196(18) 0.3195(16) 0.165(11) Uani 1 1 d DU . .
C126_1 C 0.5988(11) 0.136(2) 0.2816(16) 0.186(13) Uani 1 1 d DU . .
H126_1 H 0.6013 0.1175 0.2614 0.223 Uiso 1 1 calc R I .
C127_1 C 0.5958(12) 0.1848(19) 0.2753(16) 0.183(13) Uani 1 1 d DU . .
O128_1 O 0.5975(10) 0.2111(17) 0.2427(14) 0.232(15) Uani 1 1 d DU . .
C129_1 C 0.6081(17) 0.188(3) 0.220(2) 0.26(2) Uani 1 1 d DU . .
C130_1 C 0.578(2) 0.166(3) 0.164(3) 0.37(5) Uani 1 1 d DU . .
C131_1 C 0.547(3) 0.203(4) 0.119(3) 0.37(5) Uani 1 1 d DU . .
C132_1 C 0.601(3) 0.151(4) 0.149(4) 0.42(6) Uani 1 1 d DU . .
N133_1 N 0.5915(9) 0.1453(11) 0.3464(12) 0.148(9) Uani 1 1 d DU . .
C134_1 C 0.5857(8) 0.1905(8) 0.3352(11) 0.143(9) Uani 1 1 d GDU . .
C135_1 C 0.5888(8) 0.2123(12) 0.3019(11) 0.170(12) Uani 1 1 d GDU . .
C136_1 C 0.5863(9) 0.2589(12) 0.2976(12) 0.185(14) Uani 1 1 d GU I .
H136_1 H 0.5885 0.2738 0.2748 0.222 Uiso 1 1 calc R . .
C137_1 C 0.5807(9) 0.2837(9) 0.3265(14) 0.188(14) Uani 1 1 d GU . .
H137_1 H 0.5789 0.3155 0.3236 0.226 Uiso 1 1 calc R I .
C138_1 C 0.5775(8) 0.2618(11) 0.3598(12) 0.159(11) Uani 1 1 d GU I .
H138_1 H 0.5736 0.2788 0.3796 0.191 Uiso 1 1 calc R . .
C139_1 C 0.5800(8) 0.2152(11) 0.3642(10) 0.152(10) Uani 1 1 d GDU . .
N140_1 N 0.5761(8) 0.1927(11) 0.3951(12) 0.143(8) Uani 1 1 d DU . .
H140_1 H 0.5784 0.1634 0.3951 0.172 Uiso 1 1 calc R . .
C141_1 C 0.5692(10) 0.2076(15) 0.4270(14) 0.135(10) Uani 1 1 d DU . .
O142_1 O 0.5700(8) 0.2463(11) 0.4378(11) 0.152(8) Uani 1 1 d DU . .
C143_1 C 0.5647(10) 0.1714(14) 0.4523(15) 0.137(9) Uani 1 1 d DU . .
C144_1 C 0.5708(13) 0.1797(17) 0.4989(18) 0.170(12) Uani 1 1 d DU . .
H144_1 H 0.5760 0.2091 0.5139 0.204 Uiso 1 1 calc R I .
C145_1 C 0.5688(17) 0.1425(17) 0.522(2) 0.196(15) Uani 1 1 d DU . .
O146_1 O 0.5788(14) 0.1503(16) 0.5712(18) 0.237(15) Uani 1 1 d DU . .
C147_1 C 0.598(3) 0.193(2) 0.603(3) 0.27(3) Uani 1 1 d DU . .
C148_1 C 0.618(3) 0.190(3) 0.663(3) 0.35(4) Uani 1 1 d DU . .
C149_1 C 0.634(4) 0.235(3) 0.694(4) 0.39(5) Uani 1 1 d DU . .
C150_1 C 0.593(4) 0.168(4) 0.669(4) 0.40(6) Uani 1 1 d DU . .
N151_1 N 0.5564(8) 0.1313(13) 0.4295(13) 0.151(9) Uani 1 1 d DU . .
C152_1 C 0.5517(9) 0.0946(11) 0.4490(14) 0.172(12) Uani 1 1 d GDU . .
C153_1 C 0.5592(9) 0.0991(11) 0.4969(15) 0.187(13) Uani 1 1 d GDU . .
C154_1 C 0.5590(10) 0.0614(15) 0.5212(13) 0.203(16) Uani 1 1 d GU I .
H154_1 H 0.5641 0.0645 0.5540 0.244 Uiso 1 1 calc R . .
C155_1 C 0.5514(10) 0.0192(12) 0.4976(17) 0.204(18) Uani 1 1 d GU . .
H155_1 H 0.5512 -0.0065 0.5142 0.244 Uiso 1 1 calc R I .
C156_1 C 0.5439(9) 0.0147(10) 0.4496(17) 0.192(15) Uani 1 1 d GU I .
H156_1 H 0.5387 -0.0142 0.4335 0.231 Uiso 1 1 calc R . .
C157_1 C 0.5441(8) 0.0523(14) 0.4253(12) 0.172(11) Uani 1 1 d GDU . .
N158_1 N 0.5336(9) 0.0489(13) 0.3740(16) 0.169(10) Uani 1 1 d DU . .
H158_1 H 0.5328 0.0750 0.3609 0.203 Uiso 1 1 calc R . .
C159_1 C 0.5245(13) 0.0131(19) 0.340(3) 0.191(14) Uani 1 1 d DU . .
O160_1 O 0.5275(11) -0.0245(13) 0.356(2) 0.228(16) Uani 1 1 d DU . .
C161_1 C 0.5188(13) 0.0281(19) 0.293(2) 0.193(13) Uani 1 1 d DU . .
C162_1 C 0.5214(19) -0.005(2) 0.267(3) 0.242(19) Uani 1 1 d DU . .
H162_1 H 0.5278 -0.0352 0.2790 0.290 Uiso 1 1 calc R I .
C163_1 C 0.514(2) 0.010(2) 0.221(3) 0.27(2) Uani 1 1 d DU . .
O164_1 O 0.5180(17) -0.014(2) 0.192(3) 0.34(3) Uani 1 1 d DU . .
C165_1 C 0.524(3) -0.061(3) 0.208(4) 0.46(7) Uani 1 1 d DU . .
C166_1 C 0.512(4) -0.089(3) 0.158(5) 0.51(8) Uani 1 1 d DU . .
C167_1 C 0.538(4) -0.131(4) 0.183(6) 0.48(7) Uani 1 1 d DU . .
C168_1 C 0.469(3) -0.102(4) 0.120(4) 0.43(6) Uani 1 1 d DU . .
N169_1 N 0.5089(10) 0.0729(15) 0.2771(16) 0.179(11) Uani 1 1 d DU . .
C170_1 C 0.5005(10) 0.0849(19) 0.2304(14) 0.215(16) Uani 1 1 d GDU . .
C171_1 C 0.5035(11) 0.0551(15) 0.202(2) 0.240(18) Uani 1 1 d GDU . .
C172_1 C 0.4985(12) 0.071(2) 0.1579(19) 0.29(3) Uani 1 1 d GU I .
H172_1 H 0.5006 0.0503 0.1382 0.348 Uiso 1 1 calc R . .
C173_1 C 0.4906(12) 0.116(2) 0.1430(14) 0.27(3) Uani 1 1 d GU . .
H173_1 H 0.4872 0.1264 0.1132 0.330 Uiso 1 1 calc R I .
C174_1 C 0.4876(11) 0.1455(15) 0.1718(17) 0.25(2) Uani 1 1 d GU I .
H174_1 H 0.4822 0.1764 0.1617 0.297 Uiso 1 1 calc R . .
C175_1 C 0.4925(10) 0.1301(17) 0.2155(15) 0.198(14) Uani 1 1 d GDU . .
N176_1 N 0.4886(10) 0.1603(17) 0.2455(17) 0.195(12) Uani 1 1 d DU . .
H176_1 H 0.4901 0.1460 0.2698 0.234 Uiso 1 1 calc R . .
C177_1 C 0.4832(13) 0.205(2) 0.245(2) 0.182(14) Uani 1 1 d DU . .
O178_1 O 0.4845(8) 0.2299(16) 0.2178(13) 0.227(16) Uani 1 1 d DU . .
C179_1 C 0.4794(11) 0.2216(18) 0.2830(19) 0.169(12) Uani 1 1 d DU . .
C180_1 C 0.4812(13) 0.2672(19) 0.2887(18) 0.180(13) Uani 1 1 d DU . .
H180_1 H 0.4823 0.2871 0.2677 0.216 Uiso 1 1 calc R I .
C181_1 C 0.4813(16) 0.2810(19) 0.327(2) 0.197(14) Uani 1 1 d DU . .
O182_1 O 0.4822(10) 0.3233(15) 0.3389(15) 0.202(11) Uani 1 1 d DU . .
C183_1 C 0.4977(16) 0.3580(17) 0.327(2) 0.208(16) Uani 1 1 d DU . .
C184_1 C 0.5030(16) 0.405(2) 0.351(3) 0.27(3) Uani 1 1 d DU . .
C185_1 C 0.4629(16) 0.417(2) 0.331(3) 0.31(4) Uani 1 1 d DU . .
C186_1 C 0.5146(18) 0.438(2) 0.332(3) 0.32(4) Uani 1 1 d DU . .
N187_1 N 0.4747(9) 0.1903(14) 0.3045(14) 0.168(11) Uani 1 1 d DU . .
C188_1 C 0.4680(9) 0.2031(16) 0.3363(13) 0.186(14) Uani 1 1 d GDU . .
C189_1 C 0.4718(9) 0.2486(14) 0.3487(14) 0.180(12) Uani 1 1 d GDU . .
C190_1 C 0.4702(9) 0.2631(12) 0.3864(16) 0.199(15) Uani 1 1 d GU I .
H190_1 H 0.4727 0.2942 0.3950 0.238 Uiso 1 1 calc R . .
C191_1 C 0.4649(10) 0.2322(17) 0.4117(14) 0.219(19) Uani 1 1 d GU . .
H191_1 H 0.4638 0.2421 0.4374 0.262 Uiso 1 1 calc R I .
C192_1 C 0.4611(10) 0.1867(15) 0.3992(16) 0.222(18) Uani 1 1 d GU I .
H192_1 H 0.4575 0.1655 0.4164 0.266 Uiso 1 1 calc R . .
C193_1 C 0.4627(10) 0.1722(11) 0.3615(17) 0.194(13) Uani 1 1 d GDU . .
N194_1 N 0.4568(12) 0.1243(16) 0.348(2) 0.205(14) Uani 1 1 d DU . .
O195_1 O 0.4651(10) 0.0960(17) 0.3812(16) 0.227(15) Uani 1 1 d DU . .
O196_1 O 0.4383(17) 0.1141(16) 0.300(2) 0.256(19) Uani 1 1 d DU . .
O1_2 O 0.7297(12) 0.6359(16) 0.780(2) 0.248(19) Uani 1 1 d DU . .
O2_2 O 0.7866(12) 0.6537(15) 0.8131(14) 0.226(16) Uani 1 1 d DU . .
N3_2 N 0.7604(14) 0.6268(15) 0.7950(17) 0.188(12) Uani 1 1 d DU . .
C4_2 C 0.7692(13) 0.5798(11) 0.7968(15) 0.174(12) Uani 1 1 d GDU . .
C5_2 C 0.8086(11) 0.5660(13) 0.8374(13) 0.192(15) Uani 1 1 d GU . .
H5_2 H 0.8292 0.5874 0.8622 0.230 Uiso 1 1 calc R . .
C6_2 C 0.8181(9) 0.5208(15) 0.8418(13) 0.207(17) Uani 1 1 d GU . .
H6_2 H 0.8451 0.5114 0.8695 0.248 Uiso 1 1 calc R . .
C7_2 C 0.7880(13) 0.4895(11) 0.8055(17) 0.197(16) Uani 1 1 d GU . .
H7_2 H 0.7945 0.4587 0.8084 0.236 Uiso 1 1 calc R . .
C8_2 C 0.7486(11) 0.5033(13) 0.7649(15) 0.182(12) Uani 1 1 d GDU . .
C9_2 C 0.7391(8) 0.5485(15) 0.7606(13) 0.190(14) Uani 1 1 d GDU . .
N10_2 N 0.7016(12) 0.5644(15) 0.7190(16) 0.182(12) Uani 1 1 d DU . .
C11_2 C 0.6746(16) 0.532(2) 0.683(2) 0.182(13) Uani 1 1 d DU . .
C12_2 C 0.6790(15) 0.4855(18) 0.685(2) 0.171(12) Uani 1 1 d DU . .
H12_2 H 0.6576 0.4651 0.6598 0.206 Uiso 1 1 calc R . .
C13_2 C 0.7177(16) 0.4729(19) 0.727(2) 0.192(14) Uani 1 1 d DU . .
O14_2 O 0.7295(12) 0.4278(15) 0.7355(16) 0.208(12) Uani 1 1 d DU . .
C15_2 C 0.702(2) 0.3924(18) 0.699(3) 0.24(2) Uani 1 1 d DU . .
C16_2 C 0.7218(19) 0.349(2) 0.706(3) 0.24(2) Uani 1 1 d DU . .
C17_2 C 0.689(2) 0.317(2) 0.660(3) 0.28(3) Uani 1 1 d DU . .
C18_2 C 0.7433(19) 0.329(2) 0.764(2) 0.26(2) Uani 1 1 d DU . .
C19_2 C 0.6337(16) 0.5488(19) 0.639(2) 0.173(13) Uani 1 1 d DU . .
O20_2 O 0.6047(12) 0.5215(14) 0.6118(16) 0.208(13) Uani 1 1 d DU . .
N21_2 N 0.6276(12) 0.5932(15) 0.6299(15) 0.176(11) Uani 1 1 d DU . .
H21_2 H 0.6500 0.6084 0.6538 0.211 Uiso 1 1 calc R . .
C22_2 C 0.5949(11) 0.6220(15) 0.5919(13) 0.182(13) Uani 1 1 d GDU . .
C23_2 C 0.5560(14) 0.6070(14) 0.5575(18) 0.227(18) Uani 1 1 d GU . .
H23_2 H 0.5509 0.5763 0.5582 0.272 Uiso 1 1 calc R . .
C24_2 C 0.5245(9) 0.637(2) 0.5220(14) 0.24(2) Uani 1 1 d GU . .
H24_2 H 0.4979 0.6267 0.4985 0.294 Uiso 1 1 calc R . .
C25_2 C 0.5320(12) 0.6819(18) 0.5209(15) 0.25(2) Uani 1 1 d GU . .
H25_2 H 0.5105 0.7024 0.4967 0.298 Uiso 1 1 calc R . .
C26_2 C 0.5709(15) 0.6969(13) 0.5553(19) 0.214(15) Uani 1 1 d GDU . .
C27_2 C 0.6023(10) 0.6669(16) 0.5908(14) 0.186(12) Uani 1 1 d GDU . .
N28_2 N 0.6411(12) 0.6785(15) 0.6216(15) 0.172(10) Uani 1 1 d DU . .
C29_2 C 0.6492(19) 0.7224(18) 0.622(2) 0.186(13) Uani 1 1 d DU . .
C30_2 C 0.620(2) 0.756(2) 0.588(2) 0.215(16) Uani 1 1 d DU . .
H30_2 H 0.6263 0.7865 0.5880 0.259 Uiso 1 1 calc R . .
C31_2 C 0.581(2) 0.743(2) 0.554(3) 0.240(19) Uani 1 1 d DU . .
O32_2 O 0.5462(16) 0.7663(18) 0.5164(18) 0.262(18) Uani 1 1 d DU . .
C33_2 C 0.551(3) 0.813(2) 0.508(4) 0.33(3) Uani 1 1 d DU . .
C34_2 C 0.513(3) 0.841(3) 0.472(5) 0.40(6) Uani 1 1 d DU . .
C35_2 C 0.521(4) 0.890(2) 0.476(6) 0.62(13) Uani 1 1 d DU . .
C36_2 C 0.488(4) 0.828(5) 0.481(7) 0.49(7) Uani 1 1 d DU . .
C37_2 C 0.6909(19) 0.7340(17) 0.656(2) 0.180(12) Uani 1 1 d DU . .
O38_2 O 0.7022(15) 0.7731(12) 0.6651(17) 0.232(16) Uani 1 1 d DU . .
N39_2 N 0.7144(12) 0.7002(13) 0.6697(15) 0.173(11) Uani 1 1 d DU . .
H39_2 H 0.7024 0.6739 0.6583 0.208 Uiso 1 1 calc R . .
C40_2 C 0.7535(9) 0.6979(13) 0.6983(13) 0.175(12) Uani 1 1 d GDU . .
C41_2 C 0.7784(14) 0.7352(9) 0.7239(15) 0.200(17) Uani 1 1 d GU . .
H41_2 H 0.7678 0.7641 0.7189 0.241 Uiso 1 1 calc R . .
C42_2 C 0.8189(13) 0.7301(12) 0.7569(15) 0.216(19) Uani 1 1 d GU . .
H42_2 H 0.8359 0.7556 0.7744 0.260 Uiso 1 1 calc R . .
C43_2 C 0.8344(9) 0.6878(15) 0.7643(13) 0.219(19) Uani 1 1 d GU . .
H43_2 H 0.8620 0.6844 0.7868 0.263 Uiso 1 1 calc R . .
C44_2 C 0.8095(11) 0.6505(10) 0.7386(14) 0.167(11) Uani 1 1 d GDU . .
C45_2 C 0.7690(11) 0.6555(10) 0.7056(13) 0.164(11) Uani 1 1 d GDU . .
N46_2 N 0.7446(10) 0.6189(12) 0.6787(13) 0.145(9) Uani 1 1 d DU . .
C47_2 C 0.7593(12) 0.5783(14) 0.6840(14) 0.139(9) Uani 1 1 d DU . .
C48_2 C 0.8003(13) 0.5701(17) 0.7209(17) 0.166(12) Uani 1 1 d DU . .
H48_2 H 0.8111 0.5406 0.7305 0.199 Uiso 1 1 calc R . .
C49_2 C 0.8241(14) 0.6087(17) 0.742(2) 0.207(18) Uani 1 1 d DU . .
O50_2 O 0.8650(10) 0.6006(17) 0.7772(17) 0.240(16) Uani 1 1 d DU . .
C51_2 C 0.8749(15) 0.557(3) 0.768(4) 0.35(5) Uani 1 1 d DU . .
C52_2 C 0.9210(19) 0.566(4) 0.806(5) 0.56(8) Uani 1 1 d DU . .
C53_2 C 0.937(3) 0.520(5) 0.808(8) 0.58(10) Uani 1 1 d DU . .
C54_2 C 0.938(3) 0.572(7) 0.865(5) 0.77(13) Uani 1 1 d DU . .
C55_2 C 0.7300(14) 0.5417(16) 0.6494(18) 0.147(11) Uani 1 1 d DU . .
O56_2 O 0.7410(9) 0.5023(11) 0.6591(11) 0.160(9) Uani 1 1 d DU . .
N57_2 N 0.6922(10) 0.5571(12) 0.6062(14) 0.147(9) Uani 1 1 d DU . .
H57_2 H 0.6896 0.5865 0.6031 0.177 Uiso 1 1 calc R . .
C58_2 C 0.6569(8) 0.5328(12) 0.5662(11) 0.156(10) Uani 1 1 d GDU . .
C59_2 C 0.6548(9) 0.4862(11) 0.5656(12) 0.179(13) Uani 1 1 d GU . .
H59_2 H 0.6784 0.4690 0.5927 0.214 Uiso 1 1 calc R . .
C60_2 C 0.6183(12) 0.4647(10) 0.5252(15) 0.202(15) Uani 1 1 d GU . .
H60_2 H 0.6169 0.4328 0.5248 0.242 Uiso 1 1 calc R . .
C61_2 C 0.5839(9) 0.4898(14) 0.4855(13) 0.212(18) Uani 1 1 d GU . .
H61_2 H 0.5589 0.4751 0.4579 0.254 Uiso 1 1 calc R . .
C62_2 C 0.5859(8) 0.5365(13) 0.4862(12) 0.189(13) Uani 1 1 d GDU . .
C63_2 C 0.6224(11) 0.5580(9) 0.5265(14) 0.161(11) Uani 1 1 d GDU . .
N64_2 N 0.6259(12) 0.6032(13) 0.5242(17) 0.169(10) Uani 1 1 d DU . .
C65_2 C 0.5947(14) 0.6284(19) 0.486(2) 0.175(12) Uani 1 1 d DU . .
C66_2 C 0.5559(15) 0.609(2) 0.446(2) 0.207(15) Uani 1 1 d DU . .
H66_2 H 0.5332 0.6276 0.4186 0.249 Uiso 1 1 calc R . .
C67_2 C 0.5521(14) 0.562(2) 0.4470(19) 0.195(14) Uani 1 1 d DU . .
O68_2 O 0.5156(11) 0.5398(17) 0.4064(16) 0.228(14) Uani 1 1 d DU . .
C69_2 C 0.4822(19) 0.563(3) 0.358(3) 0.28(3) Uani 1 1 d DU . .
C70_2 C 0.462(2) 0.584(3) 0.374(3) 0.32(3) Uani 1 1 d DU . .
C71_2 C 0.424(2) 0.609(4) 0.321(5) 0.46(7) Uani 1 1 d DU . .
C72_2 C 0.447(2) 0.542(3) 0.385(4) 0.32(4) Uani 1 1 d DU . .
C73_2 C 0.6013(16) 0.6774(19) 0.4854(19) 0.176(12) Uani 1 1 d DU . .
O74_2 O 0.5735(13) 0.7040(16) 0.4583(18) 0.232(16) Uani 1 1 d DU . .
N75_2 N 0.6393(12) 0.6876(12) 0.5134(15) 0.164(10) Uani 1 1 d DU . .
H75_2 H 0.6552 0.6644 0.5258 0.197 Uiso 1 1 calc R . .
C76_2 C 0.6572(13) 0.7311(11) 0.5257(15) 0.184(13) Uani 1 1 d GDU . .
C77_2 C 0.6361(11) 0.7709(15) 0.5098(15) 0.202(15) Uani 1 1 d GU . .
H77_2 H 0.6090 0.7701 0.4903 0.242 Uiso 1 1 calc R . .
C78_2 C 0.6549(15) 0.8120(11) 0.5223(18) 0.23(2) Uani 1 1 d GU . .
H78_2 H 0.6405 0.8392 0.5114 0.280 Uiso 1 1 calc R . .
C79_2 C 0.6947(15) 0.8132(12) 0.5508(18) 0.223(18) Uani 1 1 d GU . .
H79_2 H 0.7075 0.8412 0.5594 0.268 Uiso 1 1 calc R . .
C80_2 C 0.7157(11) 0.7733(16) 0.5668(15) 0.202(14) Uani 1 1 d GU . .
C81_2 C 0.6969(13) 0.7323(12) 0.5542(15) 0.182(12) Uani 1 1 d GU . .
N82_2 N 0.7153(14) 0.6880(14) 0.5647(16) 0.176(11) Uani 1 1 d U . .
C83_2 C 0.7553(16) 0.6847(16) 0.5948(17) 0.161(11) Uani 1 1 d DU . .
C84_2 C 0.782(2) 0.722(2) 0.616(2) 0.220(18) Uani 1 1 d U . .
H84_2 H 0.8094 0.7208 0.6385 0.264 Uiso 1 1 calc R . .
C85_2 C 0.758(2) 0.764(2) 0.598(3) 0.212(16) Uani 1 1 d DU . .
O86_2 O 0.7768(16) 0.8042(14) 0.611(2) 0.258(17) Uani 1 1 d DU . .
C87_2 C 0.8185(19) 0.801(2) 0.643(3) 0.36(5) Uani 1 1 d DU . .
C88_2 C 0.833(2) 0.851(2) 0.653(3) 0.37(5) Uani 1 1 d DU . .
C89_2 C 0.876(2) 0.848(2) 0.692(3) 0.31(4) Uani 1 1 d DU . .
C90_2 C 0.816(2) 0.8628(14) 0.592(3) 0.28(3) Uani 1 1 d DU . .
C91_2 C 0.7691(15) 0.6394(16) 0.6010(17) 0.157(11) Uani 1 1 d DU . .
O92_2 O 0.8055(12) 0.6334(13) 0.6304(15) 0.200(12) Uani 1 1 d DU . .
N93_2 N 0.7411(11) 0.6070(12) 0.5727(13) 0.150(9) Uani 1 1 d DU . .
H93_2 H 0.7163 0.6137 0.5539 0.180 Uiso 1 1 calc R . .
C94_2 C 0.7514(12) 0.5620(14) 0.5733(16) 0.144(10) Uani 1 1 d DU . .
H94A_2 H 0.7672 0.5487 0.6109 0.173 Uiso 1 1 calc R C 2
H94B_2 H 0.7679 0.5618 0.5654 0.173 Uiso 1 1 calc R C 2
C103_2 C 0.6093(12) 0.5613(14) 0.4073(18) 0.153(11) Uani 1 1 d DU . .
H10C_2 H 0.5925 0.5477 0.3695 0.184 Uiso 1 1 calc R D 2
H10D_2 H 0.5937 0.5613 0.4167 0.184 Uiso 1 1 calc R D 2
N104_2 N 0.6172(11) 0.6061(12) 0.4046(14) 0.152(9) Uani 1 1 d DU . .
H104_2 H 0.6421 0.6114 0.4228 0.183 Uiso 1 1 calc R . .
C105_2 C 0.5934(14) 0.6419(15) 0.3790(19) 0.156(11) Uani 1 1 d DU . .
O106_2 O 0.5578(10) 0.6338(11) 0.3494(13) 0.175(10) Uani 1 1 d DU . .
C107_2 C 0.6132(14) 0.6853(14) 0.3905(18) 0.161(11) Uani 1 1 d DU E .
C108_2 C 0.5894(14) 0.7234(14) 0.3712(17) 0.158(11) Uani 1 1 d DU . .
H108_2 H 0.5622 0.7185 0.3505 0.190 Uiso 1 1 calc R I .
C109_2 C 0.6013(15) 0.7667(16) 0.379(2) 0.189(13) Uani 1 1 d DU E .
O110_2 O 0.5828(15) 0.8059(12) 0.3650(19) 0.241(16) Uani 1 1 d DU . .
C111_2 C 0.602(4) 0.843(3) 0.368(6) 0.31(7) Uani 0.40 1 d PDU E 1
C112_2 C 0.575(5) 0.875(4) 0.318(6) 0.34(8) Uani 0.40 1 d PDU E 1
C113_2 C 0.580(9) 0.867(11) 0.279(10) 0.48(11) Uani 0.40 1 d PDU E 1
C114_2 C 0.532(4) 0.863(4) 0.285(6) 0.32(8) Uani 0.40 1 d PDU E 1
C11'_2 C 0.544(2) 0.805(3) 0.338(5) 0.27(4) Uani 0.60 1 d PDU E 2
C12'_2 C 0.527(3) 0.853(4) 0.328(4) 0.34(7) Uani 0.60 1 d PDU E 2
C13'_2 C 0.548(3) 0.872(3) 0.385(4) 0.24(4) Uani 0.60 1 d PDU E 2
C14'_2 C 0.488(4) 0.875(4) 0.282(4) 0.33(7) Uani 0.60 1 d PDU E 2
N115_2 N 0.6497(11) 0.6862(10) 0.4141(13) 0.141(8) Uani 1 1 d DU E 2
C116_2 C 0.6634(11) 0.7268(8) 0.4233(13) 0.156(10) Uani 1 1 d GDU E 2
C117_2 C 0.6414(9) 0.7659(11) 0.4063(14) 0.183(13) Uani 1 1 d GDU E 2
C118_2 C 0.6595(13) 0.8076(8) 0.4199(15) 0.213(18) Uani 1 1 d GU E 2
H118_2 H 0.6445 0.8344 0.4082 0.256 Uiso 1 1 calc R E 2
C119_2 C 0.6997(13) 0.8101(9) 0.4505(15) 0.213(19) Uani 1 1 d GU E 2
H119_2 H 0.7121 0.8386 0.4598 0.256 Uiso 1 1 calc R E 2
C120_2 C 0.7217(9) 0.7710(13) 0.4676(13) 0.203(16) Uani 1 1 d GU E 2
H120_2 H 0.7492 0.7727 0.4885 0.244 Uiso 1 1 calc R E 2
C121_2 C 0.7036(11) 0.7293(10) 0.4540(14) 0.172(12) Uani 1 1 d GDU E 2
N122_2 N 0.7238(13) 0.6880(13) 0.4652(15) 0.177(11) Uani 1 1 d DU E 2
H122_2 H 0.7076 0.6649 0.4485 0.212 Uiso 1 1 calc R E 2
C123_2 C 0.7631(17) 0.6756(19) 0.496(2) 0.188(14) Uani 1 1 d DU E 2
O124_2 O 0.7911(12) 0.7028(13) 0.5223(15) 0.194(11) Uani 1 1 d DU E 2
C125_2 C 0.7672(14) 0.6276(16) 0.4919(18) 0.160(11) Uani 1 1 d DU E 2
C126_2 C 0.8053(15) 0.6123(19) 0.530(2) 0.185(14) Uani 1 1 d DU E 2
H126_2 H 0.8273 0.6320 0.5546 0.222 Uiso 1 1 calc R E 2
C127_2 C 0.8102(13) 0.5647(18) 0.532(2) 0.195(16) Uani 1 1 d DU E 2
O128_2 O 0.8439(10) 0.5401(17) 0.5665(14) 0.237(15) Uani 1 1 d DU E 2
C129_2 C 0.8790(17) 0.560(3) 0.612(3) 0.29(3) Uani 1 1 d DU E 2
C130_2 C 0.894(3) 0.581(3) 0.589(3) 0.36(4) Uani 1 1 d DU E 2
C131_2 C 0.923(4) 0.613(4) 0.635(6) 0.51(7) Uani 1 1 d DU E 2
C132_2 C 0.915(3) 0.547(5) 0.583(4) 0.44(6) Uani 1 1 d DU E 2
N133_2 N 0.7336(10) 0.6034(11) 0.4534(13) 0.141(8) Uani 1 1 d DU E 2
C134_2 C 0.7391(8) 0.5581(8) 0.4546(12) 0.136(9) Uani 1 1 d GDU E 2
C135_2 C 0.7757(7) 0.5363(11) 0.4929(10) 0.160(11) Uani 1 1 d GDU E 2
C136_2 C 0.7776(7) 0.4899(11) 0.4903(12) 0.167(12) Uani 1 1 d GU E 2
H136_2 H 0.8026 0.4750 0.5164 0.200 Uiso 1 1 calc R E 2
C137_2 C 0.7430(10) 0.4653(8) 0.4495(14) 0.179(14) Uani 1 1 d GU E 2
H137_2 H 0.7444 0.4336 0.4477 0.214 Uiso 1 1 calc R E 2
C138_2 C 0.7065(8) 0.4871(10) 0.4112(11) 0.151(10) Uani 1 1 d GU E 2
H138_2 H 0.6829 0.4703 0.3833 0.181 Uiso 1 1 calc R E 2
C139_2 C 0.7045(6) 0.5335(10) 0.4138(10) 0.145(10) Uani 1 1 d GDU E 2
N140_2 N 0.6699(9) 0.5573(11) 0.3729(12) 0.145(9) Uani 1 1 d DU E 2
H140_2 H 0.6732 0.5866 0.3752 0.174 Uiso 1 1 calc R E 2
C141_2 C 0.6313(12) 0.5435(15) 0.3291(17) 0.144(10) Uani 1 1 d DU E 2
O142_2 O 0.6219(9) 0.5037(11) 0.3196(14) 0.168(10) Uani 1 1 d DU E 2
C143_2 C 0.6040(12) 0.5833(16) 0.2961(17) 0.153(11) Uani 1 1 d DU E 2
C144_2 C 0.5634(12) 0.5725(17) 0.2631(16) 0.168(12) Uani 1 1 d DU E 2
H144_2 H 0.5551 0.5429 0.2616 0.201 Uiso 1 1 calc R E 2
C145_2 C 0.5363(13) 0.6084(15) 0.2331(17) 0.173(13) Uani 1 1 d DU E 2
O146_2 O 0.4972(11) 0.6050(15) 0.2039(18) 0.233(14) Uani 1 1 d DU E 2
C147_2 C 0.4828(17) 0.557(2) 0.198(3) 0.30(3) Uani 1 1 d DU E 2
C148_2 C 0.448(2) 0.564(3) 0.192(4) 0.34(4) Uani 1 1 d DU E 2
C149_2 C 0.414(2) 0.584(3) 0.136(4) 0.34(4) Uani 1 1 d DU E 2
C150_2 C 0.435(3) 0.518(3) 0.196(5) 0.41(6) Uani 1 1 d DU E 2
N151_2 N 0.6180(10) 0.6218(12) 0.3025(13) 0.148(9) Uani 1 1 d DU E 2
C152_2 C 0.5906(10) 0.6556(11) 0.2721(12) 0.163(11) Uani 1 1 d GDU E 2
C153_2 C 0.5503(11) 0.6520(12) 0.2410(14) 0.183(13) Uani 1 1 d GDU E 2
C154_2 C 0.5264(8) 0.6901(16) 0.2167(14) 0.211(17) Uani 1 1 d GU E 2
H154_2 H 0.4989 0.6876 0.1954 0.253 Uiso 1 1 calc R E 2
C155_2 C 0.5426(12) 0.7317(12) 0.2235(15) 0.24(2) Uani 1 1 d GU E 2
H155_2 H 0.5262 0.7577 0.2069 0.284 Uiso 1 1 calc R E 2
C156_2 C 0.5828(13) 0.7353(11) 0.2546(15) 0.204(16) Uani 1 1 d GU E 2
H156_2 H 0.5939 0.7638 0.2592 0.245 Uiso 1 1 calc R E 2
C157_2 C 0.6068(8) 0.6972(14) 0.2789(12) 0.177(13) Uani 1 1 d GDU E 2
N158_2 N 0.6483(12) 0.6959(15) 0.3100(15) 0.184(12) Uani 1 1 d DU E 2
H158_2 H 0.6594 0.6693 0.3182 0.220 Uiso 1 1 calc R E 2
C159_2 C 0.6719(19) 0.7329(19) 0.328(2) 0.193(14) Uani 1 1 d DU E 2
O160_2 O 0.6635(16) 0.7743(14) 0.3180(17) 0.235(16) Uani 1 1 d DU E 2
C161_2 C 0.714(2) 0.718(2) 0.360(3) 0.205(15) Uani 1 1 d DU E 2
C162_2 C 0.746(2) 0.747(2) 0.392(3) 0.240(19) Uani 1 1 d DU E 2
H162_2 H 0.7398 0.7773 0.3910 0.288 Uiso 1 1 calc R E 2
C163_2 C 0.786(2) 0.740(2) 0.426(3) 0.25(2) Uani 1 1 d DU E 2
O164_2 O 0.8113(19) 0.777(2) 0.455(3) 0.32(2) Uani 1 1 d DU E 2
C165_2 C 0.797(2) 0.820(3) 0.456(5) 0.40(5) Uani 1 1 d DU E 2
C166_2 C 0.833(3) 0.847(3) 0.477(5) 0.49(7) Uani 1 1 d DU E 2
C167_2 C 0.829(3) 0.895(3) 0.490(6) 0.42(6) Uani 1 1 d DU E 2
C168_2 C 0.871(2) 0.826(4) 0.533(5) 0.43(6) Uani 1 1 d DU E 2
N169_2 N 0.7207(13) 0.6765(16) 0.3572(16) 0.187(12) Uani 1 1 d DU E 2
C170_2 C 0.7594(10) 0.6629(17) 0.3898(17) 0.211(16) Uani 1 1 d GDU E 2
C171_2 C 0.7911(16) 0.6929(13) 0.423(2) 0.236(19) Uani 1 1 d GDU E 2
C172_2 C 0.8295(13) 0.6781(17) 0.4531(19) 0.30(3) Uani 1 1 d GU E 2
H172_2 H 0.8511 0.6986 0.4756 0.365 Uiso 1 1 calc R E 2
C173_2 C 0.8362(9) 0.6332(19) 0.4507(17) 0.25(2) Uani 1 1 d GU E 2
H173_2 H 0.8625 0.6230 0.4715 0.297 Uiso 1 1 calc R E 2
C174_2 C 0.8046(13) 0.6031(14) 0.4177(18) 0.226(19) Uani 1 1 d GU E 2
H174_2 H 0.8092 0.5724 0.4160 0.271 Uiso 1 1 calc R E 2
C175_2 C 0.7662(10) 0.6180(16) 0.3873(14) 0.187(13) Uani 1 1 d GDU E 2
N176_2 N 0.7300(11) 0.5911(16) 0.3472(16) 0.182(12) Uani 1 1 d DU E 2
H176_2 H 0.7068 0.6047 0.3255 0.219 Uiso 1 1 calc R E 2
C177_2 C 0.7307(14) 0.5454(18) 0.3420(18) 0.164(12) Uani 1 1 d DU E 2
O178_2 O 0.7580(10) 0.5195(14) 0.3713(13) 0.192(13) Uani 1 1 d DU E 2
C179_2 C 0.6878(14) 0.5294(18) 0.2931(18) 0.161(11) Uani 1 1 d DU E 2
C180_2 C 0.6785(16) 0.4842(19) 0.284(2) 0.178(13) Uani 1 1 d DU E 2
H180_2 H 0.6993 0.4627 0.3060 0.214 Uiso 1 1 calc R E 2
C181_2 C 0.6407(16) 0.4702(19) 0.246(2) 0.189(13) Uani 1 1 d DU E 2
O182_2 O 0.6307(13) 0.4240(16) 0.240(2) 0.223(13) Uani 1 1 d DU E 2
C183_2 C 0.664(2) 0.3947(19) 0.286(3) 0.26(3) Uani 1 1 d DU E 2
C184_2 C 0.646(2) 0.349(2) 0.272(3) 0.25(2) Uani 1 1 d DU E 2
C185_2 C 0.627(2) 0.332(2) 0.216(3) 0.29(3) Uani 1 1 d DU E 2
C186_2 C 0.674(3) 0.315(2) 0.319(3) 0.35(5) Uani 1 1 d DU E 2
N187_2 N 0.6592(11) 0.5593(13) 0.2620(13) 0.162(10) Uani 1 1 d DU E 2
C188_2 C 0.6206(8) 0.5449(17) 0.2175(12) 0.179(12) Uani 1 1 d GDU E 2
C189_2 C 0.6106(12) 0.4996(15) 0.2103(14) 0.185(13) Uani 1 1 d GDU E 2
C190_2 C 0.5711(14) 0.4864(13) 0.1675(18) 0.234(18) Uani 1 1 d GU E 2
H190_2 H 0.5642 0.4555 0.1626 0.281 Uiso 1 1 calc R E 2
C191_2 C 0.5416(9) 0.5184(19) 0.1318(14) 0.25(2) Uani 1 1 d GU E 2
H191_2 H 0.5146 0.5093 0.1025 0.300 Uiso 1 1 calc R E 2
C192_2 C 0.5516(11) 0.5636(17) 0.1390(15) 0.25(2) Uani 1 1 d GU E 2
H192_2 H 0.5314 0.5855 0.1146 0.295 Uiso 1 1 calc R E 2
C193_2 C 0.5911(14) 0.5769(12) 0.1818(17) 0.202(14) Uani 1 1 d GDU E 2
N194_2 N 0.5962(19) 0.6253(18) 0.178(2) 0.226(16) Uani 1 1 d DU E 2
O195_2 O 0.6268(14) 0.6388(16) 0.1905(17) 0.231(15) Uani 1 1 d DU E 2
O196_2 O 0.5749(13) 0.6524(19) 0.1699(18) 0.256(18) Uani 1 1 d DU E 2
O1_3 O 0.739(2) 0.3991(14) 0.628(3) 0.40(4) Uani 1 1 d . F 2
C2_3 C 0.8246(17) 0.6457(12) 0.952(2) 0.33(5) Uani 1 1 d GDU G 2
C3_3 C 0.8655(15) 0.6394(16) 0.994(2) 0.31(4) Uani 1 1 d GDU G 2
H3_3 H 0.8829 0.6646 1.0101 0.369 Uiso 1 1 calc R G 2
C4_3 C 0.8811(11) 0.596(2) 1.0128(19) 0.37(5) Uani 1 1 d GDU G 2
H4_3 H 0.9091 0.5920 1.0417 0.439 Uiso 1 1 calc R G 2
C5_3 C 0.8557(18) 0.5595(14) 0.989(2) 0.27(3) Uani 1 1 d GDU G 2
H5_3 H 0.8664 0.5300 1.0021 0.330 Uiso 1 1 calc R G 2
C6_3 C 0.8148(16) 0.5658(15) 0.947(2) 0.23(2) Uani 1 1 d GDU G 2
H6_3 H 0.7974 0.5406 0.9308 0.281 Uiso 1 1 calc R G 2
C7_3 C 0.7992(10) 0.609(2) 0.9281(15) 0.219(18) Uani 1 1 d GDU G 2
H7_3 H 0.7712 0.6132 0.8992 0.263 Uiso 1 1 calc R G 2
C8_3 C 0.8085(11) 0.6942(8) 0.9394(9) 0.74(18) Uani 1 1 d DU G 2
H8A_3 H 0.8295 0.7137 0.9709 1.107 Uiso 1 1 calc R G 2
H8B_3 H 0.7857 0.6944 0.9349 1.107 Uiso 1 1 calc R G 2
H8C_3 H 0.8002 0.7050 0.9049 1.107 Uiso 1 1 calc R G 2
O9_3 O 0.6047(6) 0.3518(8) 0.4668(9) 0.42(5) Uani 1 1 d R G 2
O11_3 O 0.8693(9) 0.6905(8) 0.6503(19) 0.43(5) Uani 1 1 d R G 2
O12_3 O 0.8035(8) 0.4400(8) 0.6728(12) 0.31(3) Uani 1 1 d R G 2
O13_3 O 0.6204(7) 0.3067(8) 0.5526(11) 0.30(2) Uani 1 1 d R G 2
O14_3 O 0.6558(7) 0.0646(8) 0.2770(9) 0.46(5) Uani 1 1 d R G 2
C15_3 C 0.8633(14) 0.3984(12) 0.815(2) 0.26(2) Uani 1 1 d GDU H 2
C16_3 C 0.8597(10) 0.363(2) 0.7854(13) 0.206(17) Uani 1 1 d GDU H 2
H16_3 H 0.8596 0.3682 0.7575 0.247 Uiso 1 1 calc R H 2
C17_3 C 0.8564(9) 0.3190(15) 0.7963(17) 0.22(2) Uani 1 1 d GDU H 2
H17_3 H 0.8540 0.2946 0.7758 0.268 Uiso 1 1 calc R H 2
C18_3 C 0.8565(12) 0.3110(13) 0.837(2) 0.26(2) Uani 1 1 d GDU H 2
H18_3 H 0.8542 0.2811 0.8447 0.309 Uiso 1 1 calc R H 2
C19_3 C 0.8601(16) 0.347(2) 0.867(2) 0.29(3) Uani 1 1 d GDU H 2
H19_3 H 0.8602 0.3411 0.8952 0.344 Uiso 1 1 calc R H 2
C20_3 C 0.8634(17) 0.3903(16) 0.856(2) 0.29(3) Uani 1 1 d GDU H 2
H20_3 H 0.8659 0.4147 0.8769 0.351 Uiso 1 1 calc R H 2
C21_3 C 0.859(3) 0.447(3) 0.802(5) 0.38(5) Uani 1 1 d DU H 2
H21A_3 H 0.8854 0.4615 0.8289 0.573 Uiso 1 1 calc R H 2
H21B_3 H 0.8418 0.4615 0.8044 0.573 Uiso 1 1 calc R H 2
H21C_3 H 0.8475 0.4508 0.7638 0.573 Uiso 1 1 calc R H 2
C5_4 C 0.6860(10) 0.2153(14) 0.4589(15) 0.135(9) Uani 1 1 d U I 2
N6_4 N 0.6810(9) 0.1922(8) 0.4902(14) 0.135(6) Uani 1 1 d U I 2
C7_4 C 0.6744(10) 0.2168(16) 0.5154(16) 0.136(9) Uani 1 1 d U I 2
C8_4 C 0.6732(15) 0.2610(17) 0.516(2) 0.172(13) Uani 1 1 d U I 2
H8_4 H 0.6650 0.2761 0.5310 0.207 Uiso 1 1 calc R I 2
C9_4 C 0.684(2) 0.2856(13) 0.492(3) 0.201(14) Uani 1 1 d DU I 2
C10_4 C 0.6872(13) 0.2609(16) 0.4602(19) 0.157(11) Uani 1 1 d U I 2
H10_4 H 0.6901 0.2764 0.4385 0.189 Uiso 1 1 calc R I 2
O11_4 O 0.6933(15) 0.3285(10) 0.5083(18) 0.241(16) Uani 1 1 d DU I 2
C12_4 C 0.713(2) 0.3518(16) 0.497(4) 0.31(3) Uani 1 1 d DU I 2
H12A_4 H 0.6964 0.3550 0.4564 0.366 Uiso 1 1 calc R I 2
H12B_4 H 0.7385 0.3364 0.5148 0.366 Uiso 1 1 calc R I 2
C15_4 C 0.7143(12) 0.5344(13) 0.5295(17) 0.134(8) Uani 1 1 d U I 2
N16_4 N 0.6782(12) 0.5573(8) 0.4862(15) 0.131(6) Uani 1 1 d U I 2
C17_4 C 0.6458(13) 0.5317(17) 0.4496(16) 0.140(9) Uani 1 1 d U I 2
C18_4 C 0.6446(15) 0.4872(17) 0.446(2) 0.170(13) Uani 1 1 d U I 2
H18_4 H 0.6207 0.4711 0.4172 0.204 Uiso 1 1 calc R I 2
C19_4 C 0.6838(16) 0.4640(13) 0.492(3) 0.211(19) Uani 1 1 d DU I 2
C20_4 C 0.7144(14) 0.4898(14) 0.528(2) 0.162(13) Uani 1 1 d U I 2
H20_4 H 0.7393 0.4754 0.5568 0.195 Uiso 1 1 calc R I 2
O21_4 O 0.6829(13) 0.4204(10) 0.484(2) 0.32(3) Uani 1 1 d DU I 2
C22_4 C 0.7219(17) 0.3989(16) 0.526(4) 0.41(6) Uani 1 1 d DU I 2
H22A_4 H 0.7304 0.3955 0.5624 0.494 Uiso 1 1 calc R I 2
H22B_4 H 0.7424 0.4160 0.5315 0.494 Uiso 1 1 calc R I 2

loop_
_atom_site_aniso_label
_atom_site_aniso_U_11
_atom_site_aniso_U_22
_atom_site_aniso_U_33
_atom_site_aniso_U_23
_atom_site_aniso_U_13
_atom_site_aniso_U_12
O1_1 0.22(4) 0.35(4) 0.27(4) -0.10(4) 0.20(4) -0.06(3)
O2_1 0.14(2) 0.33(4) 0.18(2) 0.01(3) 0.11(2) 0.01(2)
N3_1 0.12(3) 0.31(4) 0.15(3) -0.04(3) 0.08(3) -0.02(3)
C4_1 0.09(2) 0.31(3) 0.12(3) -0.04(2) 0.06(2) -0.04(3)
C5_1 0.11(3) 0.39(5) 0.13(3) -0.05(3) 0.08(2) -0.07(4)
C6_1 0.14(3) 0.42(6) 0.17(4) -0.02(4) 0.12(3) -0.08(5)
C7_1 0.12(3) 0.39(5) 0.13(3) 0.01(3) 0.07(3) -0.02(4)
C8_1 0.09(2) 0.31(3) 0.12(3) -0.01(3) 0.06(2) -0.02(3)
C9_1 0.080(19) 0.30(3) 0.12(3) -0.02(3) 0.058(19) -0.02(3)
N10_1 0.092(17) 0.26(3) 0.14(2) -0.03(2) 0.072(17) -0.03(2)
C11_1 0.10(2) 0.24(3) 0.13(3) -0.03(3) 0.07(2) -0.02(3)
C12_1 0.10(2) 0.24(3) 0.13(3) -0.04(3) 0.06(2) -0.05(3)
C13_1 0.10(2) 0.26(3) 0.12(3) -0.02(2) 0.05(2) -0.03(3)
O14_1 0.19(3) 0.28(3) 0.14(2) 0.02(2) 0.09(2) 0.00(3)
C15_1 0.27(6) 0.26(4) 0.21(5) 0.01(4) 0.15(5) 0.01(4)
C16_1 0.26(6) 0.26(4) 0.24(5) 0.00(4) 0.18(5) -0.01(4)
C17_1 0.24(7) 0.31(7) 0.34(9) 0.00(6) 0.21(7) 0.01(5)
C18_1 0.26(6) 0.24(5) 0.31(7) -0.06(5) 0.22(6) -0.02(4)
C19_1 0.09(2) 0.21(3) 0.12(3) -0.02(2) 0.065(19) -0.01(3)
O20_1 0.16(2) 0.22(3) 0.18(3) -0.02(2) 0.12(2) -0.01(2)
N21_1 0.104(18) 0.21(2) 0.12(2) -0.01(2) 0.066(17) 0.00(2)
C22_1 0.11(2) 0.23(3) 0.12(2) 0.03(2) 0.07(2) 0.03(3)
C23_1 0.14(3) 0.33(5) 0.13(3) 0.01(3) 0.08(3) 0.00(4)
C24_1 0.17(4) 0.34(6) 0.19(4) 0.04(4) 0.13(3) 0.03(4)
C25_1 0.28(6) 0.32(5) 0.20(4) 0.10(4) 0.16(5) 0.08(5)
C26_1 0.19(4) 0.25(3) 0.16(3) 0.08(3) 0.11(3) 0.03(4)
C27_1 0.11(2) 0.23(3) 0.15(3) 0.04(2) 0.08(2) 0.02(3)
N28_1 0.104(19) 0.22(3) 0.14(2) 0.02(2) 0.08(2) 0.02(2)
C29_1 0.12(3) 0.22(4) 0.19(3) 0.03(3) 0.10(3) 0.02(3)
C30_1 0.14(3) 0.23(4) 0.21(4) 0.07(3) 0.10(4) 0.04(3)
C31_1 0.17(4) 0.24(3) 0.19(4) 0.07(3) 0.10(4) 0.02(3)
O32_1 0.25(4) 0.26(3) 0.26(4) 0.06(3) 0.17(3) -0.02(3)
C33_1 0.32(6) 0.26(5) 0.35(7) 0.01(4) 0.27(6) -0.04(5)
C34_1 0.38(7) 0.23(4) 0.43(8) 0.03(6) 0.34(7) -0.03(6)
C35_1 0.37(10) 0.48(11) 0.46(12) 0.02(10) 0.35(10) -0.06(9)
C36_1 0.52(15) 0.21(5) 0.55(17) 0.04(8) 0.33(13) 0.00(8)
C37_1 0.12(3) 0.17(3) 0.20(3) 0.00(2) 0.09(3) 0.00(3)
O38_1 0.16(3) 0.16(2) 0.33(5) -0.03(3) 0.13(3) 0.00(2)
N39_1 0.11(2) 0.19(3) 0.19(3) 0.03(2) 0.09(2) 0.02(2)
C40_1 0.14(3) 0.17(3) 0.21(3) -0.01(2) 0.12(3) 0.00(3)
C41_1 0.15(3) 0.17(3) 0.26(5) -0.04(3) 0.13(4) -0.03(3)
C42_1 0.20(4) 0.22(3) 0.26(5) -0.07(4) 0.15(5) -0.05(4)
C43_1 0.24(5) 0.24(4) 0.23(4) -0.08(3) 0.18(4) -0.06(4)
C44_1 0.13(3) 0.21(3) 0.18(3) -0.06(2) 0.11(3) -0.04(3)
C45_1 0.10(2) 0.18(2) 0.17(3) -0.034(19) 0.09(2) -0.03(2)
N46_1 0.106(18) 0.17(2) 0.16(2) -0.036(18) 0.091(19) -0.021(18)
C47_1 0.11(2) 0.18(2) 0.14(3) -0.03(2) 0.08(2) -0.02(2)
C48_1 0.12(2) 0.22(3) 0.15(3) -0.04(2) 0.09(2) -0.03(3)
C49_1 0.17(3) 0.24(3) 0.19(3) -0.05(2) 0.14(3) -0.05(3)
O50_1 0.30(4) 0.27(4) 0.22(3) -0.07(2) 0.21(3) -0.08(3)
C51_1 0.50(9) 0.31(5) 0.24(5) -0.01(4) 0.29(6) -0.05(7)
C52_1 0.62(12) 0.44(10) 0.27(7) 0.02(6) 0.34(8) 0.03(9)
C53_1 0.58(15) 0.43(11) 0.23(7) -0.03(7) 0.24(9) 0.10(9)
C54_1 0.7(2) 0.61(13) 0.37(12) 0.24(11) 0.31(13) -0.02(14)
C55_1 0.10(2) 0.18(3) 0.12(3) -0.03(2) 0.06(2) -0.01(2)
O56_1 0.104(15) 0.19(2) 0.15(2) -0.021(19) 0.073(15) -0.019(17)
N57_1 0.095(16) 0.17(2) 0.12(2) -0.019(16) 0.060(15) -0.004(16)
C58_1 0.075(16) 0.19(2) 0.10(2) -0.02(2) 0.042(15) -0.01(2)
C59_1 0.11(2) 0.19(3) 0.15(3) -0.02(2) 0.08(2) 0.01(2)
C60_1 0.16(3) 0.19(3) 0.17(4) -0.02(3) 0.11(3) 0.01(3)
C61_1 0.15(3) 0.23(3) 0.16(3) -0.03(3) 0.10(3) 0.00(3)
C62_1 0.12(2) 0.23(3) 0.14(3) -0.01(3) 0.09(2) 0.01(3)
C63_1 0.088(19) 0.20(3) 0.11(2) 0.00(2) 0.054(17) 0.01(2)
N64_1 0.091(16) 0.21(2) 0.113(19) 0.00(2) 0.056(15) 0.00(2)
C65_1 0.12(3) 0.21(3) 0.13(3) 0.01(2) 0.08(2) 0.01(3)
C66_1 0.21(4) 0.26(3) 0.20(4) -0.02(3) 0.15(4) -0.02(4)
C67_1 0.17(3) 0.26(3) 0.17(3) -0.06(3) 0.12(3) -0.06(3)
O68_1 0.26(3) 0.34(4) 0.18(3) -0.09(3) 0.17(3) -0.12(3)
C69_1 0.33(7) 0.46(8) 0.21(4) -0.07(4) 0.22(4) -0.16(6)
C70_1 0.36(8) 0.51(10) 0.27(6) 0.01(5) 0.25(6) -0.11(6)
C71_1 0.49(11) 0.40(9) 0.48(10) 0.13(7) 0.44(10) 0.09(7)
C72_1 0.27(7) 0.54(12) 0.19(5) -0.01(6) 0.17(5) -0.05(7)
C73_1 0.10(2) 0.22(3) 0.14(3) 0.01(2) 0.06(2) 0.01(3)
O74_1 0.15(2) 0.23(3) 0.16(2) 0.03(2) 0.10(2) 0.02(2)
N75_1 0.079(14) 0.19(2) 0.14(2) 0.001(17) 0.061(16) -0.003(16)
C76_1 0.10(2) 0.20(3) 0.18(3) 0.01(2) 0.08(3) 0.02(2)
C77_1 0.12(3) 0.19(3) 0.20(3) 0.02(2) 0.09(3) 0.02(3)
C78_1 0.12(3) 0.19(3) 0.27(5) 0.00(3) 0.12(4) 0.00(3)
C79_1 0.15(3) 0.19(3) 0.28(5) -0.04(3) 0.14(4) -0.01(3)
C80_1 0.15(3) 0.19(3) 0.20(3) -0.03(2) 0.10(3) 0.01(3)
C81_1 0.087(19) 0.18(3) 0.15(2) -0.005(19) 0.06(2) 0.01(2)
N82_1 0.13(2) 0.19(3) 0.18(3) -0.01(2) 0.10(2) -0.01(2)
C83_1 0.13(3) 0.18(2) 0.17(3) -0.04(2) 0.10(3) -0.03(2)
C84_1 0.13(3) 0.22(3) 0.19(3) -0.05(3) 0.10(3) 0.00(3)
C85_1 0.14(3) 0.19(3) 0.21(3) -0.04(3) 0.10(3) 0.03(3)
O86_1 0.21(3) 0.22(3) 0.27(3) -0.10(3) 0.16(3) -0.01(2)
C87_1 0.35(7) 0.26(5) 0.34(6) -0.16(4) 0.25(6) -0.11(5)
C88_1 0.58(10) 0.15(4) 0.35(6) -0.10(4) 0.29(7) 0.06(5)
C89_1 0.46(13) 0.27(7) 0.40(10) -0.16(7) 0.26(9) 0.03(7)
C90_1 0.8(2) 0.33(8) 0.55(17) 0.06(10) 0.38(15) 0.01(15)
C91_1 0.09(2) 0.20(3) 0.16(3) -0.02(2) 0.08(2) 0.00(2)
O92_1 0.15(2) 0.20(3) 0.17(2) -0.032(19) 0.11(2) -0.032(18)
N93_1 0.093(17) 0.19(2) 0.16(2) -0.01(2) 0.074(18) -0.003(19)
C94_1 0.17(3) 0.18(2) 0.12(2) -0.02(2) 0.10(2) -0.03(3)
C103_1 0.083(17) 0.16(2) 0.13(2) 0.004(19) 0.065(17) -0.003(17)
N104_1 0.123(19) 0.147(18) 0.119(18) 0.005(16) 0.076(17) 0.004(17)
C105_1 0.11(2) 0.17(2) 0.15(3) 0.03(2) 0.09(2) 0.01(2)
O106_1 0.17(2) 0.25(3) 0.15(2) 0.028(19) 0.12(2) -0.02(2)
C107_1 0.10(2) 0.16(2) 0.18(3) 0.03(2) 0.09(2) 0.01(2)
C108_1 0.14(3) 0.16(2) 0.25(4) 0.07(3) 0.13(3) 0.03(3)
C109_1 0.17(4) 0.18(2) 0.32(4) 0.08(3) 0.16(4) 0.08(3)
O110_1 0.23(3) 0.124(18) 0.47(5) 0.10(3) 0.24(4) 0.06(2)
C111_1 0.38(8) 0.21(4) 0.54(9) 0.03(6) 0.26(8) -0.02(6)
C112_1 0.40(10) 0.28(8) 0.66(12) 0.12(9) 0.27(9) -0.11(7)
C113_1 0.40(10) 0.6(2) 0.53(18) 0.15(15) 0.27(10) -0.04(12)
C114_1 0.37(9) 0.39(12) 0.65(11) 0.01(9) 0.40(9) 0.14(9)
N115_1 0.074(14) 0.16(2) 0.16(2) 0.003(17) 0.054(17) -0.006(15)
C116_1 0.11(2) 0.15(2) 0.22(3) 0.00(2) 0.10(3) 0.03(2)
C117_1 0.11(3) 0.16(2) 0.30(4) 0.02(2) 0.12(4) 0.01(2)
C118_1 0.14(3) 0.14(3) 0.29(5) 0.03(3) 0.10(4) 0.02(3)
C119_1 0.17(4) 0.16(3) 0.32(6) -0.02(4) 0.13(5) 0.00(3)
C120_1 0.15(3) 0.17(3) 0.27(4) -0.04(3) 0.14(4) 0.02(3)
C121_1 0.13(3) 0.15(2) 0.23(3) -0.03(2) 0.11(3) -0.01(3)
N122_1 0.18(3) 0.17(2) 0.21(3) -0.02(2) 0.13(3) 0.02(2)
C123_1 0.12(3) 0.22(3) 0.18(3) -0.04(3) 0.09(3) -0.01(3)
O124_1 0.14(2) 0.33(4) 0.18(3) -0.08(3) 0.08(2) 0.02(3)
C125_1 0.080(19) 0.24(3) 0.12(2) -0.01(2) 0.051(19) 0.00(2)
C126_1 0.09(2) 0.32(3) 0.09(2) -0.02(3) 0.045(17) -0.01(3)
C127_1 0.10(2) 0.31(4) 0.10(2) 0.00(3) 0.054(18) -0.02(3)
O128_1 0.16(2) 0.40(4) 0.17(2) 0.00(3) 0.13(2) -0.03(3)
C129_1 0.19(4) 0.39(7) 0.23(4) 0.02(4) 0.16(4) 0.00(4)
C130_1 0.27(7) 0.47(10) 0.28(6) -0.06(6) 0.16(5) 0.11(6)
C131_1 0.33(9) 0.59(15) 0.21(5) 0.05(7) 0.20(6) 0.10(8)
C132_1 0.36(11) 0.55(16) 0.40(11) -0.11(11) 0.28(10) 0.01(9)
N133_1 0.112(18) 0.19(2) 0.114(19) 0.003(18) 0.069(16) -0.004(19)
C134_1 0.093(19) 0.19(2) 0.10(2) 0.02(2) 0.055(16) 0.01(2)
C135_1 0.12(2) 0.25(3) 0.10(2) 0.03(2) 0.065(19) 0.00(3)
C136_1 0.13(3) 0.26(3) 0.14(3) 0.06(3) 0.09(2) 0.01(3)
C137_1 0.13(3) 0.24(3) 0.18(4) 0.05(3) 0.10(3) 0.01(3)
C138_1 0.11(2) 0.20(3) 0.13(3) 0.02(2) 0.07(2) 0.02(2)
C139_1 0.12(2) 0.19(2) 0.13(2) 0.01(2) 0.08(2) 0.00(2)
N140_1 0.102(17) 0.18(2) 0.116(19) 0.001(16) 0.066(15) -0.006(16)
C141_1 0.088(18) 0.18(2) 0.10(2) -0.01(2) 0.052(16) -0.01(2)
O142_1 0.140(19) 0.17(2) 0.141(19) 0.006(17) 0.097(17) 0.001(18)
C143_1 0.087(18) 0.18(2) 0.12(2) 0.01(2) 0.066(19) 0.01(2)
C144_1 0.14(3) 0.22(3) 0.15(3) 0.03(2) 0.11(3) 0.03(3)
C145_1 0.19(4) 0.25(3) 0.17(3) 0.05(3) 0.14(3) 0.04(3)
O146_1 0.27(4) 0.29(4) 0.22(3) 0.04(2) 0.20(3) -0.01(3)
C147_1 0.41(8) 0.27(5) 0.26(5) 0.02(3) 0.27(5) 0.04(5)
C148_1 0.47(9) 0.36(8) 0.27(5) -0.01(5) 0.29(7) -0.09(7)
C149_1 0.57(15) 0.44(11) 0.32(8) -0.10(7) 0.37(10) -0.14(9)
C150_1 0.55(14) 0.43(12) 0.37(10) 0.04(8) 0.38(11) -0.06(9)
N151_1 0.082(15) 0.19(2) 0.13(2) 0.018(18) 0.059(15) 0.006(18)
C152_1 0.12(2) 0.20(3) 0.16(3) 0.03(2) 0.08(3) 0.00(3)
C153_1 0.14(3) 0.23(3) 0.18(3) 0.06(2) 0.11(3) 0.03(3)
C154_1 0.16(3) 0.27(4) 0.22(4) 0.05(3) 0.15(3) 0.01(4)
C155_1 0.16(3) 0.23(3) 0.27(5) 0.09(3) 0.17(4) 0.05(3)
C156_1 0.13(3) 0.21(3) 0.23(4) 0.05(3) 0.12(3) 0.02(3)
C157_1 0.10(2) 0.20(3) 0.19(3) 0.05(2) 0.10(3) 0.04(2)
N158_1 0.12(2) 0.17(2) 0.20(3) 0.02(2) 0.11(2) 0.007(19)
C159_1 0.10(2) 0.18(3) 0.25(4) -0.02(3) 0.11(3) -0.01(3)
O160_1 0.16(3) 0.18(2) 0.29(4) -0.02(3) 0.14(3) -0.01(2)
C161_1 0.10(2) 0.20(3) 0.20(3) -0.06(2) 0.08(3) -0.03(3)
C162_1 0.16(4) 0.22(4) 0.26(5) -0.09(3) 0.12(5) -0.04(3)
C163_1 0.18(4) 0.33(4) 0.25(5) -0.13(4) 0.14(5) -0.07(4)
O164_1 0.26(4) 0.40(5) 0.37(5) -0.23(5) 0.22(4) -0.15(4)
C165_1 0.42(9) 0.37(6) 0.47(9) -0.21(7) 0.27(8) -0.08(8)
C166_1 0.46(11) 0.41(9) 0.53(11) -0.23(9) 0.30(11) -0.04(9)
C167_1 0.68(14) 0.44(11) 0.72(18) -0.02(11) 0.63(15) 0.05(11)
C168_1 0.52(11) 0.45(12) 0.39(11) -0.22(9) 0.36(10) -0.14(10)
N169_1 0.11(2) 0.20(3) 0.18(3) -0.04(2) 0.09(2) -0.03(2)
C170_1 0.12(3) 0.30(4) 0.16(4) -0.04(3) 0.08(3) -0.01(4)
C171_1 0.13(3) 0.37(4) 0.19(4) -0.07(4) 0.10(3) -0.03(4)
C172_1 0.15(4) 0.50(7) 0.21(5) -0.04(4) 0.12(4) 0.02(5)
C173_1 0.16(4) 0.52(7) 0.13(3) 0.00(4) 0.10(3) 0.03(6)
C174_1 0.14(3) 0.42(6) 0.13(3) 0.00(3) 0.08(3) 0.00(4)
C175_1 0.11(2) 0.34(4) 0.13(3) 0.00(3) 0.08(3) 0.01(3)
N176_1 0.11(2) 0.28(3) 0.15(3) -0.01(3) 0.07(2) -0.01(3)
C177_1 0.10(2) 0.26(4) 0.13(3) 0.06(3) 0.06(2) 0.04(3)
O178_1 0.104(17) 0.37(4) 0.14(2) 0.09(3) 0.062(16) 0.04(2)
C179_1 0.075(18) 0.23(3) 0.13(3) 0.05(2) 0.049(18) 0.03(3)
C180_1 0.12(3) 0.23(3) 0.11(3) 0.02(3) 0.05(2) -0.01(3)
C181_1 0.14(3) 0.23(3) 0.15(3) 0.04(3) 0.08(3) 0.03(3)
O182_1 0.14(2) 0.24(3) 0.17(2) 0.05(2) 0.10(2) 0.04(2)
C183_1 0.19(4) 0.24(3) 0.19(4) 0.05(3) 0.13(3) 0.04(3)
C184_1 0.14(3) 0.26(4) 0.25(6) -0.02(4) 0.08(4) -0.02(4)
C185_1 0.15(4) 0.25(6) 0.34(8) -0.11(6) 0.10(4) -0.01(4)
C186_1 0.17(5) 0.28(5) 0.24(6) 0.04(6) 0.05(4) -0.03(5)
N187_1 0.094(18) 0.23(3) 0.12(2) 0.04(2) 0.055(16) 0.02(2)
C188_1 0.13(3) 0.23(3) 0.14(3) 0.04(3) 0.08(2) 0.03(3)
C189_1 0.11(2) 0.24(3) 0.13(3) 0.03(3) 0.07(2) 0.03(3)
C190_1 0.11(3) 0.27(4) 0.15(3) 0.01(3) 0.07(3) 0.01(3)
C191_1 0.15(3) 0.32(5) 0.16(4) -0.03(4) 0.10(3) -0.05(4)
C192_1 0.15(3) 0.30(4) 0.21(4) 0.02(4) 0.12(3) -0.02(4)
C193_1 0.11(2) 0.27(3) 0.19(4) 0.03(3) 0.10(3) 0.01(3)
N194_1 0.12(3) 0.27(3) 0.20(3) 0.04(3) 0.10(3) 0.01(3)
O195_1 0.14(2) 0.31(4) 0.21(3) 0.08(3) 0.11(2) 0.04(3)
O196_1 0.28(5) 0.26(4) 0.21(3) 0.04(3) 0.17(4) 0.02(3)
O1_2 0.17(3) 0.29(4) 0.24(4) -0.06(3) 0.13(3) -0.03(3)
O2_2 0.24(3) 0.31(4) 0.15(2) -0.03(2) 0.15(3) -0.10(3)
N3_2 0.18(3) 0.26(3) 0.15(3) -0.03(3) 0.13(3) -0.04(3)
C4_2 0.19(3) 0.25(3) 0.13(3) -0.02(3) 0.13(2) -0.03(2)
C5_2 0.20(3) 0.25(4) 0.15(3) -0.03(3) 0.14(3) -0.03(3)
C6_2 0.20(3) 0.26(4) 0.15(3) 0.00(3) 0.12(3) -0.02(3)
C7_2 0.20(3) 0.24(4) 0.21(4) -0.03(3) 0.16(3) 0.00(3)
C8_2 0.18(2) 0.25(3) 0.18(3) -0.02(3) 0.15(2) -0.02(2)
C9_2 0.18(2) 0.24(3) 0.20(4) -0.02(3) 0.15(3) -0.01(2)
N10_2 0.18(2) 0.26(3) 0.17(3) 0.02(2) 0.14(2) -0.03(2)
C11_2 0.20(2) 0.24(3) 0.17(3) 0.00(3) 0.15(2) -0.02(2)
C12_2 0.19(3) 0.24(3) 0.16(3) 0.00(3) 0.15(2) -0.03(2)
C13_2 0.20(3) 0.23(3) 0.20(4) 0.00(3) 0.17(3) -0.03(2)
O14_2 0.25(3) 0.24(3) 0.22(3) 0.00(2) 0.20(3) -0.01(2)
C15_2 0.31(6) 0.23(4) 0.27(5) -0.02(3) 0.24(5) -0.06(3)
C16_2 0.31(6) 0.26(4) 0.27(5) -0.05(4) 0.25(5) -0.08(4)
C17_2 0.33(7) 0.33(6) 0.33(6) -0.12(6) 0.28(6) -0.10(6)
C18_2 0.33(7) 0.23(5) 0.29(5) -0.01(4) 0.25(6) -0.06(4)
C19_2 0.18(3) 0.23(3) 0.17(3) -0.01(3) 0.14(3) -0.03(2)
O20_2 0.21(3) 0.27(3) 0.20(3) -0.02(3) 0.17(3) -0.04(3)
N21_2 0.20(3) 0.23(3) 0.17(3) -0.02(2) 0.15(2) -0.01(2)
C22_2 0.18(3) 0.26(3) 0.17(3) -0.02(3) 0.15(3) 0.01(2)
C23_2 0.19(3) 0.36(5) 0.22(5) -0.02(4) 0.18(3) 0.00(3)
C24_2 0.18(3) 0.43(6) 0.18(4) 0.01(5) 0.15(3) 0.02(3)
C25_2 0.23(3) 0.38(5) 0.22(4) -0.01(4) 0.19(4) 0.05(4)
C26_2 0.23(3) 0.29(3) 0.21(4) 0.02(3) 0.19(3) 0.07(3)
C27_2 0.22(3) 0.25(3) 0.16(3) -0.01(3) 0.15(3) 0.03(2)
N28_2 0.21(2) 0.21(3) 0.15(2) 0.00(2) 0.15(2) 0.02(2)
C29_2 0.27(3) 0.19(3) 0.16(3) -0.01(3) 0.17(3) 0.02(2)
C30_2 0.31(3) 0.21(3) 0.20(4) 0.00(3) 0.21(4) 0.05(3)
C31_2 0.28(3) 0.26(4) 0.27(5) 0.00(4) 0.22(4) 0.08(3)
O32_2 0.34(4) 0.30(4) 0.23(3) 0.06(3) 0.23(3) 0.13(4)
C33_2 0.43(8) 0.29(5) 0.26(6) 0.04(5) 0.24(6) 0.09(5)
C34_2 0.41(10) 0.25(5) 0.42(10) 0.09(7) 0.25(8) 0.06(6)
C35_2 0.42(14) 0.23(5) 0.43(14) -0.01(9) 0.02(11) 0.00(6)
C36_2 0.56(15) 0.55(15) 0.47(14) 0.13(13) 0.40(14) 0.24(12)
C37_2 0.28(3) 0.16(3) 0.15(3) -0.01(3) 0.17(3) 0.00(2)
O38_2 0.38(5) 0.15(2) 0.24(4) -0.04(2) 0.25(4) -0.02(3)
N39_2 0.26(3) 0.16(2) 0.17(3) 0.02(2) 0.18(3) 0.01(2)
C40_2 0.26(3) 0.17(2) 0.17(3) -0.02(2) 0.18(3) -0.03(2)
C41_2 0.28(4) 0.17(3) 0.16(4) -0.03(3) 0.16(4) -0.04(3)
C42_2 0.28(4) 0.21(3) 0.17(4) -0.03(3) 0.16(4) -0.08(4)
C43_2 0.20(4) 0.25(4) 0.16(4) -0.05(4) 0.11(3) -0.06(3)
C44_2 0.19(3) 0.21(3) 0.14(3) -0.02(2) 0.13(3) -0.04(2)
C45_2 0.22(3) 0.17(2) 0.17(3) -0.02(2) 0.16(3) -0.03(2)
N46_2 0.18(2) 0.18(2) 0.133(19) -0.020(18) 0.13(2) -0.031(18)
C47_2 0.16(2) 0.17(2) 0.11(2) 0.006(19) 0.107(19) -0.02(2)
C48_2 0.16(2) 0.22(3) 0.14(3) 0.00(2) 0.11(2) -0.03(2)
C49_2 0.15(2) 0.24(3) 0.17(3) -0.02(3) 0.09(3) -0.03(2)
O50_2 0.132(19) 0.31(4) 0.21(3) 0.01(3) 0.09(2) -0.04(2)
C51_2 0.12(3) 0.43(9) 0.35(8) -0.03(7) 0.11(4) 0.03(4)
C52_2 0.11(4) 0.59(12) 0.56(12) -0.19(11) 0.09(6) -0.02(6)
C53_2 0.22(8) 0.62(17) 0.8(2) -0.01(16) 0.30(11) 0.09(9)
C54_2 0.31(14) 0.9(2) 0.55(12) -0.38(16) 0.09(8) -0.21(14)
C55_2 0.18(2) 0.19(3) 0.14(3) -0.02(2) 0.14(2) -0.03(2)
O56_2 0.19(2) 0.18(2) 0.136(18) -0.004(17) 0.124(18) -0.028(18)
N57_2 0.17(2) 0.18(2) 0.15(2) -0.027(17) 0.136(18) -0.021(18)
C58_2 0.18(2) 0.19(3) 0.16(3) -0.03(2) 0.14(2) -0.03(2)
C59_2 0.19(3) 0.21(3) 0.17(3) -0.03(3) 0.14(3) -0.05(2)
C60_2 0.21(4) 0.28(4) 0.16(3) -0.05(3) 0.14(3) -0.08(3)
C61_2 0.18(3) 0.29(4) 0.15(3) -0.06(3) 0.11(3) -0.09(3)
C62_2 0.16(2) 0.29(3) 0.17(3) -0.05(3) 0.14(2) -0.06(2)
C63_2 0.17(2) 0.22(3) 0.14(3) -0.03(2) 0.13(2) -0.04(2)
N64_2 0.18(2) 0.21(2) 0.17(3) -0.01(2) 0.14(2) -0.01(2)
C65_2 0.15(3) 0.25(3) 0.16(3) -0.02(3) 0.12(2) 0.01(2)
C66_2 0.17(3) 0.33(4) 0.18(3) -0.03(3) 0.14(3) -0.03(3)
C67_2 0.17(2) 0.33(4) 0.16(3) -0.04(3) 0.14(2) -0.04(3)
O68_2 0.15(2) 0.34(4) 0.19(3) 0.00(3) 0.12(2) -0.02(2)
C69_2 0.18(4) 0.33(7) 0.27(6) 0.06(5) 0.13(3) 0.04(4)
C70_2 0.21(5) 0.44(9) 0.28(6) 0.15(6) 0.17(5) 0.09(4)
C71_2 0.19(6) 0.48(13) 0.47(14) 0.18(10) 0.15(7) 0.14(7)
C72_2 0.16(4) 0.39(9) 0.37(9) 0.04(7) 0.16(5) 0.00(5)
C73_2 0.20(3) 0.24(3) 0.15(3) 0.02(3) 0.15(3) 0.03(2)
O74_2 0.24(3) 0.31(4) 0.22(3) 0.09(3) 0.19(3) 0.10(3)
N75_2 0.20(2) 0.18(2) 0.16(3) 0.01(2) 0.14(2) 0.03(2)
C76_2 0.26(3) 0.20(3) 0.17(3) 0.01(3) 0.18(3) 0.01(2)
C77_2 0.29(4) 0.19(3) 0.21(4) 0.03(3) 0.21(4) 0.02(3)
C78_2 0.32(5) 0.20(3) 0.25(5) 0.01(4) 0.23(5) -0.01(4)
C79_2 0.34(5) 0.20(3) 0.25(5) 0.01(3) 0.25(5) -0.02(3)
C80_2 0.30(3) 0.19(3) 0.20(4) -0.02(3) 0.21(4) -0.03(3)
C81_2 0.25(3) 0.20(3) 0.16(3) 0.02(3) 0.16(3) 0.00(2)
N82_2 0.23(3) 0.21(3) 0.15(3) -0.02(2) 0.16(3) -0.02(2)
C83_2 0.22(3) 0.18(2) 0.12(2) 0.00(2) 0.13(3) -0.03(2)
C84_2 0.25(4) 0.19(3) 0.19(4) -0.02(3) 0.14(4) -0.06(2)
C85_2 0.29(4) 0.19(3) 0.20(4) -0.02(3) 0.19(4) -0.05(3)
O86_2 0.31(4) 0.21(3) 0.25(4) -0.04(3) 0.20(4) -0.08(3)
C87_2 0.26(4) 0.23(5) 0.31(7) 0.08(5) 0.09(6) -0.08(4)
C88_2 0.28(5) 0.21(5) 0.31(7) 0.09(6) 0.10(6) -0.06(5)
C89_2 0.29(5) 0.19(5) 0.33(6) -0.08(5) 0.18(5) -0.10(5)
C90_2 0.29(6) 0.09(3) 0.36(6) 0.01(4) 0.19(5) -0.02(3)
C91_2 0.20(3) 0.18(2) 0.12(3) -0.01(2) 0.13(3) -0.03(2)
O92_2 0.19(2) 0.23(3) 0.17(3) -0.03(2) 0.12(2) -0.05(2)
N93_2 0.19(3) 0.18(2) 0.14(2) -0.025(19) 0.14(2) -0.03(2)
C94_2 0.17(2) 0.17(2) 0.13(2) 0.00(2) 0.12(2) -0.01(2)
C103_2 0.15(2) 0.17(2) 0.16(3) 0.01(2) 0.12(2) 0.01(2)
N104_2 0.17(2) 0.16(2) 0.16(2) 0.001(19) 0.13(2) 0.008(18)
C105_2 0.17(3) 0.17(2) 0.15(3) 0.02(2) 0.13(3) 0.03(2)
O106_2 0.16(2) 0.23(3) 0.17(2) -0.001(19) 0.13(2) 0.019(18)
C107_2 0.19(3) 0.16(2) 0.16(3) 0.02(2) 0.13(3) 0.031(19)
C108_2 0.21(3) 0.17(2) 0.15(3) 0.03(2) 0.14(3) 0.05(2)
C109_2 0.28(3) 0.16(2) 0.17(3) 0.02(3) 0.17(3) 0.05(2)
O110_2 0.34(4) 0.16(2) 0.24(4) 0.04(2) 0.21(4) 0.07(3)
C111_2 0.38(10) 0.18(5) 0.32(10) 0.03(8) 0.23(9) 0.02(7)
C112_2 0.44(13) 0.25(10) 0.34(12) 0.08(8) 0.28(10) 0.02(10)
C113_2 0.6(2) 0.5(2) 0.36(18) 0.03(17) 0.35(18) 0.1(2)
C114_2 0.39(11) 0.12(8) 0.21(11) 0.02(8) 0.13(10) -0.05(9)
C11'_2 0.34(6) 0.20(6) 0.28(8) 0.01(5) 0.23(7) 0.10(5)
C12'_2 0.38(8) 0.22(7) 0.29(8) -0.05(7) 0.20(8) 0.10(7)
C13'_2 0.23(8) 0.23(8) 0.32(8) -0.11(7) 0.21(7) -0.08(6)
C14'_2 0.44(13) 0.25(11) 0.31(8) 0.11(8) 0.27(8) 0.15(10)
N115_2 0.19(2) 0.127(16) 0.15(2) 0.002(16) 0.14(2) 0.011(16)
C116_2 0.25(3) 0.125(19) 0.17(3) 0.01(2) 0.17(3) 0.005(18)
C117_2 0.27(3) 0.13(2) 0.17(3) 0.01(2) 0.17(3) 0.01(2)
C118_2 0.35(5) 0.12(2) 0.20(4) 0.01(3) 0.21(4) 0.00(3)
C119_2 0.37(5) 0.14(2) 0.20(4) -0.01(3) 0.23(4) -0.06(3)
C120_2 0.28(4) 0.19(3) 0.17(3) -0.01(3) 0.17(4) -0.05(3)
C121_2 0.23(3) 0.15(2) 0.16(3) 0.02(2) 0.15(3) -0.01(2)
N122_2 0.22(3) 0.19(3) 0.15(3) -0.02(2) 0.14(3) 0.00(2)
C123_2 0.22(3) 0.21(3) 0.19(4) -0.01(3) 0.16(4) -0.03(2)
O124_2 0.23(3) 0.23(3) 0.18(3) -0.01(2) 0.16(3) -0.03(2)
C125_2 0.18(3) 0.21(3) 0.15(3) -0.04(2) 0.14(2) -0.02(2)
C126_2 0.16(2) 0.25(3) 0.16(3) -0.05(3) 0.12(3) -0.05(2)
C127_2 0.14(2) 0.27(3) 0.15(3) -0.04(3) 0.09(2) 0.00(2)
O128_2 0.134(19) 0.39(4) 0.15(2) -0.02(3) 0.085(17) 0.04(2)
C129_2 0.16(3) 0.53(9) 0.15(4) -0.04(4) 0.10(2) 0.02(4)
C130_2 0.23(7) 0.58(12) 0.22(6) -0.04(6) 0.14(5) -0.09(5)
C131_2 0.43(15) 0.70(18) 0.31(10) -0.14(10) 0.23(10) -0.22(11)
C132_2 0.24(8) 0.85(19) 0.29(9) -0.11(11) 0.21(8) -0.10(10)
N133_2 0.15(2) 0.19(2) 0.127(19) 0.001(17) 0.116(17) -0.001(17)
C134_2 0.133(17) 0.19(2) 0.13(2) 0.00(2) 0.109(17) -0.009(17)
C135_2 0.143(19) 0.20(3) 0.16(3) 0.01(2) 0.11(2) 0.001(19)
C136_2 0.17(3) 0.22(3) 0.18(3) 0.02(3) 0.15(3) 0.03(2)
C137_2 0.18(3) 0.18(3) 0.21(4) 0.02(2) 0.15(3) 0.02(2)
C138_2 0.18(3) 0.17(2) 0.16(3) 0.01(2) 0.14(2) 0.01(2)
C139_2 0.136(18) 0.19(2) 0.15(2) -0.01(2) 0.118(18) 0.007(18)
N140_2 0.136(17) 0.19(2) 0.14(2) -0.005(17) 0.107(16) 0.011(16)
C141_2 0.15(2) 0.17(2) 0.14(3) -0.01(2) 0.114(19) 0.00(2)
O142_2 0.19(2) 0.17(2) 0.20(3) -0.01(2) 0.16(2) -0.003(18)
C143_2 0.15(2) 0.20(3) 0.14(3) 0.02(2) 0.11(2) 0.02(2)
C144_2 0.15(2) 0.22(3) 0.13(3) -0.01(2) 0.10(2) 0.01(2)
C145_2 0.14(2) 0.23(3) 0.14(3) -0.05(3) 0.10(2) 0.01(2)
O146_2 0.16(2) 0.27(3) 0.24(3) -0.01(3) 0.13(3) 0.02(2)
C147_2 0.16(4) 0.24(4) 0.35(7) -0.07(5) 0.12(4) -0.02(3)
C148_2 0.19(5) 0.36(8) 0.35(7) 0.06(6) 0.15(5) -0.01(5)
C149_2 0.20(5) 0.41(10) 0.32(8) 0.04(7) 0.15(6) 0.06(6)
C150_2 0.24(8) 0.34(10) 0.42(12) 0.02(8) 0.15(8) -0.07(7)
N151_2 0.17(2) 0.17(2) 0.13(2) -0.001(18) 0.113(19) 0.017(17)
C152_2 0.17(2) 0.20(3) 0.11(2) -0.01(2) 0.10(2) 0.020(19)
C153_2 0.17(2) 0.21(3) 0.15(3) -0.02(3) 0.11(3) 0.03(2)
C154_2 0.21(4) 0.26(4) 0.16(3) 0.01(4) 0.13(3) 0.07(3)
C155_2 0.24(4) 0.22(3) 0.17(4) 0.01(4) 0.12(4) 0.08(4)
C156_2 0.26(4) 0.21(3) 0.15(4) 0.01(3) 0.15(4) 0.05(3)
C157_2 0.20(3) 0.18(3) 0.14(3) -0.01(3) 0.12(3) 0.02(2)
N158_2 0.22(3) 0.21(3) 0.16(3) 0.03(2) 0.15(3) 0.01(2)
C159_2 0.26(3) 0.21(3) 0.17(4) -0.01(3) 0.17(3) -0.01(3)
O160_2 0.35(5) 0.20(3) 0.21(3) 0.00(3) 0.22(4) 0.01(3)
C161_2 0.27(3) 0.21(4) 0.22(4) -0.01(3) 0.20(4) -0.03(3)
C162_2 0.29(4) 0.25(4) 0.24(6) -0.04(4) 0.21(5) -0.06(3)
C163_2 0.30(4) 0.30(4) 0.25(5) -0.06(4) 0.22(4) -0.09(4)
O164_2 0.30(4) 0.32(4) 0.38(6) -0.09(5) 0.25(4) -0.11(4)
C165_2 0.30(6) 0.35(6) 0.44(9) -0.16(8) 0.23(7) -0.09(5)
C166_2 0.30(9) 0.30(6) 0.62(12) -0.16(9) 0.24(9) -0.09(6)
C167_2 0.40(10) 0.40(8) 0.62(15) -0.26(10) 0.42(11) -0.15(7)
C168_2 0.28(6) 0.54(12) 0.54(14) -0.08(11) 0.32(8) -0.10(7)
N169_2 0.23(3) 0.22(3) 0.17(3) -0.02(3) 0.16(3) -0.03(2)
C170_2 0.21(3) 0.27(3) 0.23(4) -0.05(3) 0.18(4) -0.05(2)
C171_2 0.23(3) 0.31(4) 0.23(5) -0.06(4) 0.19(4) -0.07(3)
C172_2 0.21(3) 0.37(6) 0.26(6) -0.03(6) 0.14(5) -0.06(4)
C173_2 0.18(3) 0.37(6) 0.20(4) -0.02(5) 0.13(3) -0.04(3)
C174_2 0.16(3) 0.36(5) 0.17(4) -0.03(4) 0.12(3) -0.01(3)
C175_2 0.17(2) 0.29(3) 0.16(3) -0.02(3) 0.13(3) -0.02(2)
N176_2 0.17(2) 0.25(3) 0.17(3) -0.03(2) 0.14(2) -0.01(2)
C177_2 0.17(2) 0.24(3) 0.13(3) 0.00(2) 0.12(2) 0.02(2)
O178_2 0.17(2) 0.30(4) 0.14(2) 0.02(2) 0.118(19) 0.04(2)
C179_2 0.17(2) 0.23(3) 0.14(2) 0.00(2) 0.14(2) 0.02(2)
C180_2 0.19(3) 0.23(3) 0.18(3) 0.01(3) 0.16(3) 0.02(2)
C181_2 0.21(3) 0.26(3) 0.18(4) -0.02(3) 0.17(3) -0.02(2)
O182_2 0.23(3) 0.27(3) 0.26(4) -0.02(3) 0.20(3) -0.01(2)
C183_2 0.23(5) 0.26(4) 0.27(6) 0.00(4) 0.16(5) -0.02(3)
C184_2 0.29(6) 0.28(4) 0.27(5) -0.01(4) 0.23(6) -0.04(4)
C185_2 0.37(8) 0.33(8) 0.31(6) -0.06(5) 0.29(7) -0.13(6)
C186_2 0.51(14) 0.27(6) 0.36(7) 0.03(6) 0.34(9) 0.05(7)
N187_2 0.18(2) 0.23(3) 0.123(19) 0.014(18) 0.122(17) 0.03(2)
C188_2 0.17(2) 0.29(3) 0.13(2) -0.02(2) 0.13(2) 0.02(2)
C189_2 0.17(3) 0.29(3) 0.14(3) -0.04(3) 0.13(2) -0.01(2)
C190_2 0.20(3) 0.39(5) 0.18(4) -0.08(3) 0.16(3) -0.03(3)
C191_2 0.16(3) 0.45(6) 0.17(4) -0.08(4) 0.13(3) -0.03(3)
C192_2 0.17(3) 0.42(5) 0.17(4) -0.04(4) 0.13(3) 0.02(3)
C193_2 0.18(3) 0.31(3) 0.14(3) -0.02(3) 0.12(2) 0.02(3)
N194_2 0.24(4) 0.32(4) 0.18(3) 0.03(4) 0.17(4) 0.06(3)
O195_2 0.25(4) 0.30(4) 0.20(3) -0.03(3) 0.18(3) 0.01(3)
O196_2 0.20(3) 0.34(4) 0.19(3) -0.02(3) 0.12(3) 0.06(3)
O1_3 0.76(11) 0.23(4) 0.69(10) 0.24(5) 0.68(11) 0.28(6)
C2_3 0.26(5) 0.22(4) 0.30(7) -0.06(5) 0.13(5) 0.00(3)
C3_3 0.25(4) 0.26(4) 0.30(7) -0.11(5) 0.16(5) -0.05(4)
C4_3 0.22(5) 0.30(6) 0.29(6) -0.08(6) 0.08(5) 0.00(4)
C5_3 0.33(6) 0.29(5) 0.22(5) 0.05(4) 0.20(5) -0.03(4)
C6_3 0.32(5) 0.27(4) 0.27(5) -0.03(4) 0.26(4) -0.10(4)
C7_3 0.27(4) 0.30(5) 0.21(4) -0.02(3) 0.21(4) -0.04(3)
C8_3 0.54(13) 0.27(5) 0.48(16) -0.16(10) 0.04(13) 0.13(7)
O9_3 0.27(5) 0.23(4) 0.30(5) -0.15(4) 0.04(4) 0.05(3)
O11_3 0.40(8) 0.67(12) 0.40(8) 0.20(8) 0.36(7) 0.26(8)
O12_3 0.24(4) 0.45(7) 0.34(5) 0.14(5) 0.24(4) 0.14(4)
O13_3 0.24(4) 0.46(7) 0.15(2) -0.03(3) 0.12(3) 0.01(4)
O14_3 0.49(11) 0.52(10) 0.23(5) 0.13(6) 0.20(6) -0.01(8)
C15_3 0.30(5) 0.22(3) 0.28(6) -0.01(4) 0.22(5) -0.01(5)
C16_3 0.11(2) 0.29(5) 0.16(3) -0.04(3) 0.08(2) -0.01(3)
C17_3 0.11(2) 0.26(4) 0.17(4) -0.10(4) 0.06(3) -0.02(3)
C18_3 0.20(4) 0.27(5) 0.30(6) -0.05(4) 0.18(5) -0.06(4)
C19_3 0.36(6) 0.33(6) 0.33(6) 0.02(5) 0.29(5) 0.03(7)
C20_3 0.37(7) 0.28(5) 0.27(6) -0.03(5) 0.24(5) 0.04(6)
C21_3 0.40(11) 0.23(4) 0.58(14) 0.05(7) 0.37(11) 0.02(7)
C5_4 0.100(19) 0.16(2) 0.11(2) -0.001(19) 0.063(17) -0.01(2)
N6_4 0.088(11) 0.160(17) 0.113(14) -0.030(18) 0.055(11) -0.028(17)
C7_4 0.097(19) 0.17(2) 0.11(2) 0.00(2) 0.064(17) 0.00(2)
C8_4 0.20(4) 0.15(2) 0.18(3) -0.01(3) 0.14(3) 0.00(3)
C9_4 0.29(4) 0.14(2) 0.24(4) 0.02(3) 0.21(3) 0.03(3)
C10_4 0.15(3) 0.16(2) 0.16(3) -0.01(2) 0.12(2) -0.02(3)
O11_4 0.43(5) 0.154(18) 0.31(4) 0.02(2) 0.32(4) 0.02(3)
C12_4 0.31(6) 0.22(4) 0.44(8) 0.02(5) 0.28(6) -0.01(4)
C15_4 0.151(19) 0.137(19) 0.16(2) 0.011(18) 0.124(18) 0.021(17)
N16_4 0.162(16) 0.151(16) 0.134(15) 0.018(17) 0.124(14) 0.016(18)
C17_4 0.15(2) 0.18(2) 0.12(2) -0.003(19) 0.107(17) 0.008(19)
C18_4 0.16(2) 0.17(2) 0.18(3) 0.03(3) 0.12(2) 0.00(2)
C19_4 0.15(2) 0.16(2) 0.23(4) 0.05(3) 0.10(2) -0.02(2)
C20_4 0.16(2) 0.120(19) 0.18(3) 0.04(2) 0.11(2) 0.016(17)
O21_4 0.17(2) 0.146(17) 0.33(4) 0.04(3) 0.06(2) -0.01(2)
C22_4 0.22(5) 0.17(3) 0.45(9) 0.00(5) 0.10(6) 0.01(3)

loop_
_atom_type_symbol
_atom_type_description
_atom_type_scat_dispersion_real
_atom_type_scat_dispersion_imag
_atom_type_scat_source
C C 0.0033 0.0016 'International Tables Vol C Tables 4.2.6.8 and 6.1.1.4'
H H 0.0000 0.0000 'International Tables Vol C Tables 4.2.6.8 and 6.1.1.4'
N N 0.0061 0.0033 'International Tables Vol C Tables 4.2.6.8 and 6.1.1.4'
O O 0.0106 0.0060 'International Tables Vol C Tables 4.2.6.8 and 6.1.1.4'

loop_
_geom_angle_atom_site_label_1
_geom_angle_atom_site_label_2
_geom_angle_atom_site_label_3
_geom_angle
O1_1 N3_1 O2_1 124(5)
O1_1 N3_1 C4_1 114(5)
O2_1 N3_1 C4_1 122(5)
C5_1 C4_1 C9_1 120.0
C5_1 C4_1 N3_1 118(4)
C9_1 C4_1 N3_1 121(4)
C4_1 C5_1 C6_1 120.0
C7_1 C6_1 C5_1 120.0
C6_1 C7_1 C8_1 120.0
C9_1 C8_1 C7_1 120.0
C9_1 C8_1 C13_1 118(4)
C7_1 C8_1 C13_1 121(4)
C8_1 C9_1 C4_1 120.0
C8_1 C9_1 N10_1 124(4)
C4_1 C9_1 N10_1 116(4)
C11_1 N10_1 C9_1 117(4)
N10_1 C11_1 C12_1 120(5)
N10_1 C11_1 C19_1 120(5)
C12_1 C11_1 C19_1 121(5)
C13_1 C12_1 C11_1 125(5)
C12_1 C13_1 C8_1 116(5)
C12_1 C13_1 O14_1 128(5)
C8_1 C13_1 O14_1 115(5)
C15_1 O14_1 C13_1 111(4)
O14_1 C15_1 C16_1 98(6)
C15_1 C16_1 C17_1 108(5)
C15_1 C16_1 C18_1 111(5)
C17_1 C16_1 C18_1 110(5)
O20_1 C19_1 N21_1 130(4)
O20_1 C19_1 C11_1 120(5)
N21_1 C19_1 C11_1 111(4)
C19_1 N21_1 C22_1 128(4)
C23_1 C22_1 C27_1 120.0
C23_1 C22_1 N21_1 122(3)
C27_1 C22_1 N21_1 117(3)
C24_1 C23_1 C22_1 120.0
C23_1 C24_1 C25_1 120.0
C26_1 C25_1 C24_1 120.0
C27_1 C26_1 C25_1 120.0
C27_1 C26_1 C31_1 116(4)
C25_1 C26_1 C31_1 124(4)
C26_1 C27_1 C22_1 120.0
C26_1 C27_1 N28_1 124(3)
C22_1 C27_1 N28_1 116(3)
C29_1 N28_1 C27_1 119(5)
N28_1 C29_1 C30_1 120(6)
N28_1 C29_1 C37_1 120(5)
C30_1 C29_1 C37_1 119(6)
C31_1 C30_1 C29_1 125(6)
C30_1 C31_1 O32_1 128(6)
C30_1 C31_1 C26_1 115(5)
O32_1 C31_1 C26_1 117(5)
C31_1 O32_1 C33_1 117(5)
O32_1 C33_1 C34_1 105(5)
C35_1 C34_1 C36_1 115(5)
C35_1 C34_1 C33_1 111(5)
C36_1 C34_1 C33_1 112(6)
O38_1 C37_1 N39_1 132(6)
O38_1 C37_1 C29_1 116(5)
N39_1 C37_1 C29_1 112(5)
C37_1 N39_1 C40_1 125(5)
C41_1 C40_1 C45_1 120.0
C41_1 C40_1 N39_1 126(3)
C45_1 C40_1 N39_1 114(3)
C40_1 C41_1 C42_1 120.0
C43_1 C42_1 C41_1 120.0
C42_1 C43_1 C44_1 120.0
C45_1 C44_1 C43_1 120.0
C45_1 C44_1 C49_1 115(3)
C43_1 C44_1 C49_1 125(3)
C44_1 C45_1 C40_1 120.0
C44_1 C45_1 N46_1 126(3)
C40_1 C45_1 N46_1 114(3)
C47_1 N46_1 C45_1 115(4)
N46_1 C47_1 C48_1 122(4)
N46_1 C47_1 C55_1 121(4)
C48_1 C47_1 C55_1 117(4)
C49_1 C48_1 C47_1 120(5)
C48_1 C49_1 O50_1 125(5)
C48_1 C49_1 C44_1 121(4)
O50_1 C49_1 C44_1 115(4)
C49_1 O50_1 C51_1 111(4)
O50_1 C51_1 C52_1 101(6)
C53_1 C52_1 C54_1 106(6)
C53_1 C52_1 C51_1 105(6)
C54_1 C52_1 C51_1 103(6)
O56_1 C55_1 N57_1 124(4)
O56_1 C55_1 C47_1 124(4)
N57_1 C55_1 C47_1 112(4)
C55_1 N57_1 C58_1 130(4)
C59_1 C58_1 C63_1 120.0
C59_1 C58_1 N57_1 124(3)
C63_1 C58_1 N57_1 115(3)
C58_1 C59_1 C60_1 120.0
C61_1 C60_1 C59_1 120.0
C62_1 C61_1 C60_1 120.0
C67_1 C62_1 C63_1 119(3)
C67_1 C62_1 C61_1 120(3)
C63_1 C62_1 C61_1 120.0
N64_1 C63_1 C62_1 123(3)
N64_1 C63_1 C58_1 117(3)
C62_1 C63_1 C58_1 120.0
C65_1 N64_1 C63_1 120(4)
N64_1 C65_1 C66_1 119(5)
N64_1 C65_1 C73_1 124(4)
C66_1 C65_1 C73_1 116(5)
C65_1 C66_1 C67_1 123(5)
O68_1 C67_1 C62_1 122(5)
O68_1 C67_1 C66_1 123(5)
C62_1 C67_1 C66_1 115(4)
C67_1 O68_1 C69_1 124(5)
O68_1 C69_1 C70_1 104(5)
C69_1 C70_1 C72_1 110(6)
C69_1 C70_1 C71_1 108(5)
C72_1 C70_1 C71_1 105(5)
O74_1 C73_1 N75_1 128(5)
O74_1 C73_1 C65_1 125(5)
N75_1 C73_1 C65_1 107(4)
C73_1 N75_1 C76_1 128(4)
C77_1 C76_1 C81_1 120.0
C77_1 C76_1 N75_1 123(3)
C81_1 C76_1 N75_1 117(3)
C76_1 C77_1 C78_1 120.0
C77_1 C78_1 C79_1 120.0
C80_1 C79_1 C78_1 120.0
C79_1 C80_1 C81_1 120.0
C79_1 C80_1 C85_1 124(4)
C81_1 C80_1 C85_1 116(4)
N82_1 C81_1 C80_1 124(4)
N82_1 C81_1 C76_1 116(4)
C80_1 C81_1 C76_1 120.0
C83_1 N82_1 C81_1 120(4)
N82_1 C83_1 C84_1 120(5)
N82_1 C83_1 C91_1 125(5)
C84_1 C83_1 C91_1 115(5)
C85_1 C84_1 C83_1 120(6)
C84_1 C85_1 O86_1 134(6)
C84_1 C85_1 C80_1 119(5)
O86_1 C85_1 C80_1 107(5)
C85_1 O86_1 C87_1 111(5)
O86_1 C87_1 C88_1 110(5)
C90_1 C88_1 C89_1 108(6)
C90_1 C88_1 C87_1 103(5)
C89_1 C88_1 C87_1 97(5)
O92_1 C91_1 N93_1 126(5)
O92_1 C91_1 C83_1 126(5)
N93_1 C91_1 C83_1 109(5)
C91_1 N93_1 C94_1 121(4)
N93_1 C94_1 C5_4 112(4)
N104_1 C103_1 C7_4 114(3)
C105_1 N104_1 C103_1 128(3)
O106_1 C105_1 N104_1 116(4)
O106_1 C105_1 C107_1 124(4)
N104_1 C105_1 C107_1 120(4)
C108_1 C107_1 N115_1 123(5)
C108_1 C107_1 C105_1 125(5)
N115_1 C107_1 C105_1 113(4)
C107_1 C108_1 C109_1 124(5)
O110_1 C109_1 C108_1 117(5)
O110_1 C109_1 C117_1 130(5)
C108_1 C109_1 C117_1 113(5)
C109_1 O110_1 C111_1 119(7)
O110_1 C111_1 C112_1 106(5)
C113_1 C112_1 C114_1 106(6)
C113_1 C112_1 C111_1 103(6)
C114_1 C112_1 C111_1 105(5)
C107_1 N115_1 C116_1 116(4)
C117_1 C116_1 C121_1 120.0
C117_1 C116_1 N115_1 122(3)
C121_1 C116_1 N115_1 117(4)
C118_1 C117_1 C116_1 120.0
C118_1 C117_1 C109_1 119(4)
C116_1 C117_1 C109_1 121(4)
C117_1 C118_1 C119_1 120.0
C120_1 C119_1 C118_1 120.0
C121_1 C120_1 C119_1 120.0
C120_1 C121_1 C116_1 120.0
C120_1 C121_1 N122_1 126(4)
C116_1 C121_1 N122_1 114(4)
C123_1 N122_1 C121_1 129(4)
O124_1 C123_1 N122_1 127(6)
O124_1 C123_1 C125_1 117(6)
N122_1 C123_1 C125_1 115(4)
N133_1 C125_1 C126_1 124(5)
N133_1 C125_1 C123_1 116(4)
C126_1 C125_1 C123_1 120(5)
C125_1 C126_1 C127_1 115(5)
O128_1 C127_1 C135_1 110(4)
O128_1 C127_1 C126_1 128(5)
C135_1 C127_1 C126_1 122(4)
C129_1 O128_1 C127_1 115(5)
O128_1 C129_1 C130_1 121(5)
C129_1 C130_1 C132_1 105(6)
C129_1 C130_1 C131_1 109(6)
C132_1 C130_1 C131_1 105(6)
C125_1 N133_1 C134_1 118(4)
N133_1 C134_1 C135_1 124(3)
N133_1 C134_1 C139_1 115(3)
C135_1 C134_1 C139_1 120.0
C136_1 C135_1 C134_1 120.0
C136_1 C135_1 C127_1 124(3)
C134_1 C135_1 C127_1 116(3)
C135_1 C136_1 C137_1 120.0
C138_1 C137_1 C136_1 120.0
C137_1 C138_1 C139_1 120.0
N140_1 C139_1 C138_1 122(3)
N140_1 C139_1 C134_1 118(3)
C138_1 C139_1 C134_1 120.0
C139_1 N140_1 C141_1 132(3)
O142_1 C141_1 N140_1 124(4)
O142_1 C141_1 C143_1 121(4)
N140_1 C141_1 C143_1 115(4)
N151_1 C143_1 C144_1 123(4)
N151_1 C143_1 C141_1 116(4)
C144_1 C143_1 C141_1 121(4)
C145_1 C144_1 C143_1 116(4)
O146_1 C145_1 C144_1 116(4)
O146_1 C145_1 C153_1 124(5)
C144_1 C145_1 C153_1 120(4)
C145_1 O146_1 C147_1 122(4)
C148_1 C147_1 O146_1 115(5)
C147_1 C148_1 C149_1 114(6)
C147_1 C148_1 C150_1 112(6)
C149_1 C148_1 C150_1 110(6)
C143_1 N151_1 C152_1 122(4)
N151_1 C152_1 C153_1 119(3)
N151_1 C152_1 C157_1 121(3)
C153_1 C152_1 C157_1 120.0
C152_1 C153_1 C154_1 120.0
C152_1 C153_1 C145_1 119(3)
C154_1 C153_1 C145_1 121(3)
C155_1 C154_1 C153_1 120.0
C156_1 C155_1 C154_1 120.0
C155_1 C156_1 C157_1 120.0
C156_1 C157_1 C152_1 120.0
C156_1 C157_1 N158_1 121(3)
C152_1 C157_1 N158_1 119(3)
C159_1 N158_1 C157_1 133(4)
O160_1 C159_1 N158_1 120(6)
O160_1 C159_1 C161_1 128(6)
N158_1 C159_1 C161_1 111(5)
C162_1 C161_1 N169_1 126(6)
C162_1 C161_1 C159_1 116(6)
N169_1 C161_1 C159_1 118(5)
C161_1 C162_1 C163_1 114(7)
O164_1 C163_1 C162_1 125(6)
O164_1 C163_1 C171_1 111(7)
C162_1 C163_1 C171_1 124(7)
C163_1 O164_1 C165_1 111(6)
O164_1 C165_1 C166_1 107(6)
C167_1 C166_1 C168_1 109(6)
C167_1 C166_1 C165_1 107(6)
C168_1 C166_1 C165_1 107(6)
C170_1 N169_1 C161_1 116(5)
N169_1 C170_1 C171_1 123(5)
N169_1 C170_1 C175_1 117(5)
C171_1 C170_1 C175_1 120.0
C172_1 C171_1 C170_1 120.0
C172_1 C171_1 C163_1 123(5)
C170_1 C171_1 C163_1 117(5)
C171_1 C172_1 C173_1 120.0
C174_1 C173_1 C172_1 120.0
C173_1 C174_1 C175_1 120.0
C174_1 C175_1 C170_1 120.0
C174_1 C175_1 N176_1 121(4)
C170_1 C175_1 N176_1 119(4)
C177_1 N176_1 C175_1 136(5)
O178_1 C177_1 N176_1 120(6)
O178_1 C177_1 C179_1 123(6)
N176_1 C177_1 C179_1 116(5)
N187_1 C179_1 C180_1 131(5)
N187_1 C179_1 C177_1 114(5)
C180_1 C179_1 C177_1 114(5)
C181_1 C180_1 C179_1 113(5)
O182_1 C181_1 C180_1 124(5)
O182_1 C181_1 C189_1 116(5)
C180_1 C181_1 C189_1 119(5)
C181_1 O182_1 C183_1 120(4)
O182_1 C183_1 C184_1 114(5)
C186_1 C184_1 C185_1 112(5)
C186_1 C184_1 C183_1 110(5)
C185_1 C184_1 C183_1 106(4)
C179_1 N187_1 C188_1 117(5)
N187_1 C188_1 C189_1 117(4)
N187_1 C188_1 C193_1 122(4)
C189_1 C188_1 C193_1 120.0
C190_1 C189_1 C188_1 120.0
C190_1 C189_1 C181_1 119(4)
C188_1 C189_1 C181_1 121(4)
C189_1 C190_1 C191_1 120.0
C192_1 C191_1 C190_1 120.0
C193_1 C192_1 C191_1 120.0
C192_1 C193_1 C188_1 120.0
C192_1 C193_1 N194_1 118(4)
C188_1 C193_1 N194_1 122(4)
O196_1 N194_1 O195_1 121(5)
O196_1 N194_1 C193_1 117(5)
O195_1 N194_1 C193_1 121(6)
O1_2 N3_2 O2_2 125(5)
O1_2 N3_2 C4_2 118(5)
O2_2 N3_2 C4_2 117(5)
C5_2 C4_2 C9_2 120.0
C5_2 C4_2 N3_2 118(4)
C9_2 C4_2 N3_2 122(4)
C6_2 C5_2 C4_2 120.0
C5_2 C6_2 C7_2 120.0
C6_2 C7_2 C8_2 120.0
C9_2 C8_2 C7_2 120.0
C9_2 C8_2 C13_2 118(4)
C7_2 C8_2 C13_2 122(4)
N10_2 C9_2 C8_2 123(4)
N10_2 C9_2 C4_2 117(4)
C8_2 C9_2 C4_2 120.0
C9_2 N10_2 C11_2 113(5)
N10_2 C11_2 C12_2 130(6)
N10_2 C11_2 C19_2 113(5)
C12_2 C11_2 C19_2 116(5)
C13_2 C12_2 C11_2 112(5)
C12_2 C13_2 C8_2 123(5)
C12_2 C13_2 O14_2 122(5)
C8_2 C13_2 O14_2 115(5)
C13_2 O14_2 C15_2 122(5)
O14_2 C15_2 C16_2 113(5)
C17_2 C16_2 C15_2 107(5)
C17_2 C16_2 C18_2 110(4)
C15_2 C16_2 C18_2 107(4)
O20_2 C19_2 N21_2 121(5)
O20_2 C19_2 C11_2 120(5)
N21_2 C19_2 C11_2 119(5)
C19_2 N21_2 C22_2 137(5)
C23_2 C22_2 C27_2 120.0
C23_2 C22_2 N21_2 122(4)
C27_2 C22_2 N21_2 118(4)
C24_2 C23_2 C22_2 120.0
C23_2 C24_2 C25_2 120.0
C26_2 C25_2 C24_2 120.0
C27_2 C26_2 C25_2 120.0
C27_2 C26_2 C31_2 117(4)
C25_2 C26_2 C31_2 123(5)
N28_2 C27_2 C26_2 123(4)
N28_2 C27_2 C22_2 117(4)
C26_2 C27_2 C22_2 120.0
C29_2 N28_2 C27_2 118(5)
N28_2 C29_2 C30_2 124(6)
N28_2 C29_2 C37_2 117(5)
C30_2 C29_2 C37_2 118(6)
C31_2 C30_2 C29_2 116(6)
O32_2 C31_2 C30_2 130(6)
O32_2 C31_2 C26_2 108(6)
C30_2 C31_2 C26_2 122(6)
C31_2 O32_2 C33_2 115(6)
O32_2 C33_2 C34_2 114(6)
C36_2 C34_2 C35_2 115(7)
C36_2 C34_2 C33_2 112(7)
C35_2 C34_2 C33_2 113(6)
O38_2 C37_2 N39_2 122(6)
O38_2 C37_2 C29_2 122(6)
N39_2 C37_2 C29_2 116(5)
C37_2 N39_2 C40_2 133(5)
N39_2 C40_2 C41_2 122(3)
N39_2 C40_2 C45_2 117(3)
C41_2 C40_2 C45_2 120.0
C42_2 C41_2 C40_2 120.0
C41_2 C42_2 C43_2 120.00(5)
C44_2 C43_2 C42_2 120.0
C49_2 C44_2 C43_2 121(4)
C49_2 C44_2 C45_2 119(4)
C43_2 C44_2 C45_2 120.0
N46_2 C45_2 C44_2 119(3)
N46_2 C45_2 C40_2 121(3)
C44_2 C45_2 C40_2 120.0
C47_2 N46_2 C45_2 121(4)
N46_2 C47_2 C48_2 123(4)
N46_2 C47_2 C55_2 116(4)
C48_2 C47_2 C55_2 121(4)
C49_2 C48_2 C47_2 115(4)
C44_2 C49_2 C48_2 121(5)
C44_2 C49_2 O50_2 122(5)
C48_2 C49_2 O50_2 115(4)
C49_2 O50_2 C51_2 116(4)
O50_2 C51_2 C52_2 99(6)
C54_2 C52_2 C53_2 105(6)
C54_2 C52_2 C51_2 103(6)
C53_2 C52_2 C51_2 105(6)
O56_2 C55_2 N57_2 127(4)
O56_2 C55_2 C47_2 120(4)
N57_2 C55_2 C47_2 113(4)
C55_2 N57_2 C58_2 129(4)
C59_2 C58_2 C63_2 120.0
C59_2 C58_2 N57_2 124(3)
C63_2 C58_2 N57_2 116(3)
C60_2 C59_2 C58_2 120.0
C59_2 C60_2 C61_2 120.0
C62_2 C61_2 C60_2 120.0
C67_2 C62_2 C61_2 121(4)
C67_2 C62_2 C63_2 119(4)
C61_2 C62_2 C63_2 120.0
N64_2 C63_2 C62_2 121(3)
N64_2 C63_2 C58_2 119(3)
C62_2 C63_2 C58_2 120.0
C65_2 N64_2 C63_2 121(5)
N64_2 C65_2 C66_2 121(6)
N64_2 C65_2 C73_2 118(5)
C66_2 C65_2 C73_2 122(5)
C65_2 C66_2 C67_2 118(6)
C62_2 C67_2 O68_2 119(5)
C62_2 C67_2 C66_2 119(5)
O68_2 C67_2 C66_2 122(5)
C67_2 O68_2 C69_2 120(5)
O68_2 C69_2 C70_2 106(5)
C69_2 C70_2 C71_2 108(6)
C69_2 C70_2 C72_2 106(6)
C71_2 C70_2 C72_2 107(5)
O74_2 C73_2 N75_2 125(6)
O74_2 C73_2 C65_2 121(5)
N75_2 C73_2 C65_2 113(4)
C73_2 N75_2 C76_2 129(4)
C77_2 C76_2 C81_2 120.0
C77_2 C76_2 N75_2 123(4)
C81_2 C76_2 N75_2 117(4)
C78_2 C77_2 C76_2 120.0
C77_2 C78_2 C79_2 120.0
C80_2 C79_2 C78_2 120.0
C79_2 C80_2 C81_2 120.0
C79_2 C80_2 C85_2 132(4)
C81_2 C80_2 C85_2 108(4)
C80_2 C81_2 C76_2 120.0
C80_2 C81_2 N82_2 124(4)
C76_2 C81_2 N82_2 115(4)
C83_2 N82_2 C81_2 121(4)
N82_2 C83_2 C84_2 125(5)
N82_2 C83_2 C91_2 115(4)
C84_2 C83_2 C91_2 120(5)
C83_2 C84_2 C85_2 108(6)
O86_2 C85_2 C84_2 117(6)
O86_2 C85_2 C80_2 109(6)
C84_2 C85_2 C80_2 134(5)
C85_2 O86_2 C87_2 115(5)
O86_2 C87_2 C88_2 105(6)
C89_2 C88_2 C87_2 105(5)
C89_2 C88_2 C90_2 105(6)
C87_2 C88_2 C90_2 100(5)
O92_2 C91_2 N93_2 125(5)
O92_2 C91_2 C83_2 118(5)
N93_2 C91_2 C83_2 116(5)
C91_2 N93_2 C94_2 120(4)
N93_2 C94_2 C15_4 110(3)
N104_2 C103_2 C17_4 115(4)
C105_2 N104_2 C103_2 131(4)
O106_2 C105_2 N104_2 115(4)
O106_2 C105_2 C107_2 130(4)
N104_2 C105_2 C107_2 116(4)
N115_2 C107_2 C108_2 124(4)
N115_2 C107_2 C105_2 120(4)
C108_2 C107_2 C105_2 115(4)
C109_2 C108_2 C107_2 126(5)
O110_2 C109_2 C108_2 133(4)
O110_2 C109_2 C117_2 120(4)
C108_2 C109_2 C117_2 107(4)
C109_2 O110_2 C11'_2 118(5)
C109_2 O110_2 C111_2 115(6)
C11'_2 O110_2 C111_2 125(7)
O110_2 C111_2 C112_2 114(6)
C111_2 C112_2 C114_2 109(5)
C111_2 C112_2 C113_2 108(7)
C114_2 C112_2 C113_2 107(7)
O110_2 C11'_2 C12'_2 111(7)
C14'_2 C12'_2 C13'_2 112(6)
C14'_2 C12'_2 C11'_2 134(9)
C13'_2 C12'_2 C11'_2 107(8)
C107_2 N115_2 C116_2 113(4)
N115_2 C116_2 C117_2 125(3)
N115_2 C116_2 C121_2 115(3)
C117_2 C116_2 C121_2 120.0
C118_2 C117_2 C116_2 120.0
C118_2 C117_2 C109_2 116(3)
C116_2 C117_2 C109_2 124(3)
C117_2 C118_2 C119_2 120.0
C120_2 C119_2 C118_2 120.0
C119_2 C120_2 C121_2 120.0
C120_2 C121_2 C116_2 120.0
C120_2 C121_2 N122_2 122(3)
C116_2 C121_2 N122_2 118(3)
C123_2 N122_2 C121_2 136(4)
O124_2 C123_2 N122_2 124(5)
O124_2 C123_2 C125_2 124(5)
N122_2 C123_2 C125_2 113(4)
N133_2 C125_2 C126_2 128(5)
N133_2 C125_2 C123_2 118(4)
C126_2 C125_2 C123_2 115(5)
C125_2 C126_2 C127_2 116(4)
O128_2 C127_2 C126_2 129(5)
O128_2 C127_2 C135_2 111(4)
C126_2 C127_2 C135_2 120(4)
C127_2 O128_2 C129_2 120(5)
O128_2 C129_2 C130_2 104(5)
C131_2 C130_2 C129_2 99(5)
C131_2 C130_2 C132_2 111(6)
C129_2 C130_2 C132_2 112(6)
C125_2 N133_2 C134_2 115(3)
N133_2 C134_2 C135_2 125(3)
N133_2 C134_2 C139_2 115(3)
C135_2 C134_2 C139_2 120.0
C134_2 C135_2 C136_2 120.0
C134_2 C135_2 C127_2 116(3)
C136_2 C135_2 C127_2 124(3)
C137_2 C136_2 C135_2 120.0
C136_2 C137_2 C138_2 120.0
C139_2 C138_2 C137_2 120.0
N140_2 C139_2 C138_2 122(2)
N140_2 C139_2 C134_2 117(2)
C138_2 C139_2 C134_2 120.0
C141_2 N140_2 C139_2 132(3)
O142_2 C141_2 N140_2 122(4)
O142_2 C141_2 C143_2 127(4)
N140_2 C141_2 C143_2 111(4)
N151_2 C143_2 C144_2 127(4)
N151_2 C143_2 C141_2 121(4)
C144_2 C143_2 C141_2 112(4)
C145_2 C144_2 C143_2 116(4)
O146_2 C145_2 C153_2 116(4)
O146_2 C145_2 C144_2 124(4)
C153_2 C145_2 C144_2 120(4)
C145_2 O146_2 C147_2 115(4)
C148_2 C147_2 O146_2 103(5)
C149_2 C148_2 C147_2 108(6)
C149_2 C148_2 C150_2 109(5)
C147_2 C148_2 C150_2 108(6)
C143_2 N151_2 C152_2 115(4)
N151_2 C152_2 C153_2 126(3)
N151_2 C152_2 C157_2 114(3)
C153_2 C152_2 C157_2 120.0
C152_2 C153_2 C154_2 120.0
C152_2 C153_2 C145_2 116(3)
C154_2 C153_2 C145_2 124(3)
C155_2 C154_2 C153_2 120.0
C154_2 C155_2 C156_2 120.0
C155_2 C156_2 C157_2 120.0
C156_2 C157_2 C152_2 120.0
C156_2 C157_2 N158_2 126(3)
C152_2 C157_2 N158_2 114(3)
C159_2 N158_2 C157_2 125(5)
O160_2 C159_2 N158_2 131(6)
O160_2 C159_2 C161_2 119(6)
N158_2 C159_2 C161_2 110(5)
N169_2 C161_2 C162_2 116(6)
N169_2 C161_2 C159_2 120(6)
C162_2 C161_2 C159_2 124(6)
C163_2 C162_2 C161_2 133(7)
C162_2 C163_2 O164_2 118(6)
C162_2 C163_2 C171_2 107(6)
O164_2 C163_2 C171_2 135(7)
C163_2 O164_2 C165_2 122(6)
O164_2 C165_2 C166_2 95(6)
C165_2 C166_2 C167_2 109(6)
C165_2 C166_2 C168_2 109(7)
C167_2 C166_2 C168_2 107(6)
C161_2 N169_2 C170_2 119(5)
N169_2 C170_2 C171_2 122(4)
N169_2 C170_2 C175_2 118(4)
C171_2 C170_2 C175_2 120.0
C172_2 C171_2 C170_2 120.0
C172_2 C171_2 C163_2 117(5)
C170_2 C171_2 C163_2 123(5)
C171_2 C172_2 C173_2 120.0
C172_2 C173_2 C174_2 120.0
C175_2 C174_2 C173_2 120.0
C174_2 C175_2 C170_2 120.0
C174_2 C175_2 N176_2 126(4)
C170_2 C175_2 N176_2 114(4)
C177_2 N176_2 C175_2 123(4)
O178_2 C177_2 N176_2 130(5)
O178_2 C177_2 C179_2 122(5)
N176_2 C177_2 C179_2 108(4)
N187_2 C179_2 C180_2 120(5)
N187_2 C179_2 C177_2 119(5)
C180_2 C179_2 C177_2 121(5)
C181_2 C180_2 C179_2 121(5)
C180_2 C181_2 C189_2 121(6)
C180_2 C181_2 O182_2 122(5)
C189_2 C181_2 O182_2 118(5)
C181_2 O182_2 C183_2 115(5)
O182_2 C183_2 C184_2 105(5)
C185_2 C184_2 C183_2 114(5)
C185_2 C184_2 C186_2 113(5)
C183_2 C184_2 C186_2 113(5)
C179_2 N187_2 C188_2 119(4)
N187_2 C188_2 C189_2 121(4)
N187_2 C188_2 C193_2 119(4)
C189_2 C188_2 C193_2 120.0
C181_2 C189_2 C188_2 117(4)
C181_2 C189_2 C190_2 123(4)
C188_2 C189_2 C190_2 120.0
C191_2 C190_2 C189_2 120.0
C192_2 C191_2 C190_2 120.0
C191_2 C192_2 C193_2 120.0
C192_2 C193_2 C188_2 120.0
C192_2 C193_2 N194_2 112(4)
C188_2 C193_2 N194_2 128(4)
O196_2 N194_2 O195_2 118(6)
O196_2 N194_2 C193_2 122(6)
O195_2 N194_2 C193_2 120(5)
C3_3 C2_3 C7_3 120.00(6)
C3_3 C2_3 C8_3 118(4)
C7_3 C2_3 C8_3 121(4)
C4_3 C3_3 C2_3 120.0
C3_3 C4_3 C5_3 120.00(7)
C4_3 C5_3 C6_3 120.00(6)
C5_3 C6_3 C7_3 120.0
C6_3 C7_3 C2_3 120.00(6)
C16_3 C15_3 C20_3 120.0
C16_3 C15_3 C21_3 127(6)
C20_3 C15_3 C21_3 112(6)
C17_3 C16_3 C15_3 120.0
C18_3 C17_3 C16_3 120.0
C17_3 C18_3 C19_3 120.0
C18_3 C19_3 C20_3 120.0
C19_3 C20_3 C15_3 120.0
C10_4 C5_4 N6_4 119(4)
C10_4 C5_4 C94_1 124(4)
N6_4 C5_4 C94_1 117(4)
C7_4 N6_4 C5_4 117(3)
N6_4 C7_4 C8_4 127(4)
N6_4 C7_4 C103_1 113(4)
C8_4 C7_4 C103_1 120(4)
C7_4 C8_4 C9_4 118(4)
O11_4 C9_4 C10_4 130(5)
O11_4 C9_4 C8_4 114(5)
C10_4 C9_4 C8_4 116(3)
C5_4 C10_4 C9_4 122(4)
C9_4 O11_4 C12_4 116(4)
O11_4 C12_4 C22_4 102(5)
C20_4 C15_4 N16_4 118(4)
C20_4 C15_4 C94_2 123(4)
N16_4 C15_4 C94_2 118(3)
C17_4 N16_4 C15_4 116(3)
C18_4 C17_4 N16_4 127(4)
C18_4 C17_4 C103_2 123(4)
N16_4 C17_4 C103_2 110(4)
C17_4 C18_4 C19_4 115(5)
C20_4 C19_4 O21_4 129(5)
C20_4 C19_4 C18_4 116(4)
O21_4 C19_4 C18_4 114(5)
C19_4 C20_4 C15_4 126(4)
C19_4 O21_4 C22_4 114(4)
O21_4 C22_4 C12_4 101(5)

loop_
_geom_bond_atom_site_label_1
_geom_bond_atom_site_label_2
_geom_bond_distance
O1_1 N3_1 1.21(4)
O2_1 N3_1 1.23(4)
N3_1 C4_1 1.49(5)
C4_1 C5_1 1.3900
C4_1 C9_1 1.3900
C5_1 C6_1 1.3900
C6_1 C7_1 1.3900
C7_1 C8_1 1.3900
C8_1 C9_1 1.3900
C8_1 C13_1 1.41(5)
C9_1 N10_1 1.41(4)
N10_1 C11_1 1.35(4)
C11_1 C12_1 1.40(5)
C11_1 C19_1 1.45(5)
C12_1 C13_1 1.36(5)
C13_1 O14_1 1.42(5)
O14_1 C15_1 1.42(5)
C15_1 C16_1 1.47(6)
C16_1 C17_1 1.53(6)
C16_1 C18_1 1.55(6)
C19_1 O20_1 1.26(4)
C19_1 N21_1 1.32(4)
N21_1 C22_1 1.45(4)
C22_1 C23_1 1.3900
C22_1 C27_1 1.3900
C23_1 C24_1 1.3900
C24_1 C25_1 1.3900
C25_1 C26_1 1.3900
C26_1 C27_1 1.3900
C26_1 C31_1 1.48(5)
C27_1 N28_1 1.39(4)
N28_1 C29_1 1.28(5)
C29_1 C30_1 1.39(5)
C29_1 C37_1 1.50(5)
C30_1 C31_1 1.36(5)
C31_1 O32_1 1.39(5)
O32_1 C33_1 1.42(5)
C33_1 C34_1 1.52(6)
C34_1 C35_1 1.49(6)
C34_1 C36_1 1.49(6)
C37_1 O38_1 1.25(4)
C37_1 N39_1 1.35(5)
N39_1 C40_1 1.39(4)
C40_1 C41_1 1.3900
C40_1 C45_1 1.3900
C41_1 C42_1 1.3900
C42_1 C43_1 1.3900
C43_1 C44_1 1.3900
C44_1 C45_1 1.3900
C44_1 C49_1 1.40(5)
C45_1 N46_1 1.40(3)
N46_1 C47_1 1.33(4)
C47_1 C48_1 1.41(5)
C47_1 C55_1 1.45(5)
C48_1 C49_1 1.37(5)
C49_1 O50_1 1.38(4)
O50_1 C51_1 1.50(6)
C51_1 C52_1 1.59(6)
C52_1 C53_1 1.52(7)
C52_1 C54_1 1.53(7)
C55_1 O56_1 1.24(4)
C55_1 N57_1 1.35(4)
N57_1 C58_1 1.41(3)
C58_1 C59_1 1.3900
C58_1 C63_1 1.3900
C59_1 C60_1 1.3900
C60_1 C61_1 1.3900
C61_1 C62_1 1.3900
C62_1 C67_1 1.38(5)
C62_1 C63_1 1.3900
C63_1 N64_1 1.33(4)
N64_1 C65_1 1.32(4)
C65_1 C66_1 1.39(5)
C65_1 C73_1 1.48(5)
C66_1 C67_1 1.41(5)
C67_1 O68_1 1.35(5)
O68_1 C69_1 1.42(5)
C69_1 C70_1 1.52(7)
C70_1 C72_1 1.55(6)
C70_1 C71_1 1.57(6)
C73_1 O74_1 1.27(4)
C73_1 N75_1 1.40(5)
N75_1 C76_1 1.42(3)
C76_1 C77_1 1.3900
C76_1 C81_1 1.3900
C77_1 C78_1 1.3900
C78_1 C79_1 1.3900
C79_1 C80_1 1.3900
C80_1 C81_1 1.3900
C80_1 C85_1 1.46(7)
C81_1 N82_1 1.33(4)
N82_1 C83_1 1.32(5)
C83_1 C84_1 1.45(6)
C83_1 C91_1 1.47(5)
C84_1 C85_1 1.35(7)
C85_1 O86_1 1.37(5)
O86_1 C87_1 1.50(6)
C87_1 C88_1 1.66(6)
C88_1 C90_1 1.49(7)
C88_1 C89_1 1.56(7)
C91_1 O92_1 1.26(4)
C91_1 N93_1 1.34(4)
N93_1 C94_1 1.43(4)
C94_1 C5_4 1.50(5)
C103_1 N104_1 1.38(4)
C103_1 C7_4 1.51(5)
N104_1 C105_1 1.37(4)
C105_1 O106_1 1.22(4)
C105_1 C107_1 1.47(5)
C107_1 C108_1 1.35(4)
C107_1 N115_1 1.38(4)
C108_1 C109_1 1.44(5)
C109_1 O110_1 1.40(5)
C109_1 C117_1 1.44(5)
O110_1 C111_1 1.41(6)
C111_1 C112_1 1.57(7)
C112_1 C113_1 1.54(7)
C112_1 C114_1 1.56(7)
N115_1 C116_1 1.41(4)
C116_1 C117_1 1.3900
C116_1 C121_1 1.3900
C117_1 C118_1 1.3900
C118_1 C119_1 1.3900
C119_1 C120_1 1.3900
C120_1 C121_1 1.3900
C121_1 N122_1 1.41(4)
N122_1 C123_1 1.39(5)
C123_1 O124_1 1.17(4)
C123_1 C125_1 1.47(5)
C125_1 N133_1 1.37(4)
C125_1 C126_1 1.40(5)
C126_1 C127_1 1.44(5)
C127_1 O128_1 1.40(5)
C127_1 C135_1 1.41(5)
O128_1 C129_1 1.36(5)
C129_1 C130_1 1.48(6)
C130_1 C132_1 1.56(6)
C130_1 C131_1 1.58(6)
N133_1 C134_1 1.37(3)
C134_1 C135_1 1.3900
C134_1 C139_1 1.3900
C135_1 C136_1 1.3900
C136_1 C137_1 1.3900
C137_1 C138_1 1.3900
C138_1 C139_1 1.3900
C139_1 N140_1 1.35(3)
N140_1 C141_1 1.40(4)
C141_1 O142_1 1.20(4)
C141_1 C143_1 1.48(4)
C143_1 N151_1 1.32(4)
C143_1 C144_1 1.40(4)
C144_1 C145_1 1.40(5)
C145_1 O146_1 1.37(5)
C145_1 C153_1 1.43(5)
O146_1 C147_1 1.49(5)
C147_1 C148_1 1.48(6)
C148_1 C149_1 1.52(6)
C148_1 C150_1 1.52(6)
N151_1 C152_1 1.37(4)
C152_1 C153_1 1.3900
C152_1 C157_1 1.3900
C153_1 C154_1 1.3900
C154_1 C155_1 1.3900
C155_1 C156_1 1.3900
C156_1 C157_1 1.3900
C157_1 N158_1 1.42(4)
N158_1 C159_1 1.38(5)
C159_1 O160_1 1.19(5)
C159_1 C161_1 1.47(5)
C161_1 C162_1 1.39(5)
C161_1 N169_1 1.39(5)
C162_1 C163_1 1.39(6)
C163_1 O164_1 1.35(6)
C163_1 C171_1 1.41(6)
O164_1 C165_1 1.46(7)
C165_1 C166_1 1.55(7)
C166_1 C167_1 1.52(7)
C166_1 C168_1 1.52(7)
N169_1 C170_1 1.36(4)
C170_1 C171_1 1.3900
C170_1 C175_1 1.3900
C171_1 C172_1 1.3900
C172_1 C173_1 1.3900
C173_1 C174_1 1.3900
C174_1 C175_1 1.3900
C175_1 N176_1 1.46(4)
N176_1 C177_1 1.36(5)
C177_1 O178_1 1.20(4)
C177_1 C179_1 1.50(5)
C179_1 N187_1 1.29(4)
C179_1 C180_1 1.36(5)
C180_1 C181_1 1.35(5)
C181_1 O182_1 1.31(5)
C181_1 C189_1 1.46(5)
O182_1 C183_1 1.48(5)
C183_1 C184_1 1.56(5)
C184_1 C186_1 1.48(6)
C184_1 C185_1 1.54(5)
N187_1 C188_1 1.37(4)
C188_1 C189_1 1.3900
C188_1 C193_1 1.3900
C189_1 C190_1 1.3900
C190_1 C191_1 1.3900
C191_1 C192_1 1.3900
C192_1 C193_1 1.3900
C193_1 N194_1 1.46(5)
N194_1 O196_1 1.21(5)
N194_1 O195_1 1.22(4)
O1_2 N3_2 1.19(4)
O2_2 N3_2 1.22(4)
N3_2 C4_2 1.45(4)
C4_2 C5_2 1.3900
C4_2 C9_2 1.3900
C5_2 C6_2 1.3900
C6_2 C7_2 1.3900
C7_2 C8_2 1.3900
C8_2 C9_2 1.3900
C8_2 C13_2 1.40(5)
C9_2 N10_2 1.35(4)
N10_2 C11_2 1.36(5)
C11_2 C12_2 1.39(5)
C11_2 C19_2 1.46(5)
C12_2 C13_2 1.36(5)
C13_2 O14_2 1.41(5)
O14_2 C15_2 1.44(5)
C15_2 C16_2 1.53(6)
C16_2 C17_2 1.51(5)
C16_2 C18_2 1.55(5)
C19_2 O20_2 1.27(4)
C19_2 N21_2 1.34(5)
N21_2 C22_2 1.40(4)
C22_2 C23_2 1.3900
C22_2 C27_2 1.3900
C23_2 C24_2 1.3900
C24_2 C25_2 1.3900
C25_2 C26_2 1.3900
C26_2 C27_2 1.3900
C26_2 C31_2 1.45(6)
C27_2 N28_2 1.37(4)
N28_2 C29_2 1.35(5)
C29_2 C30_2 1.43(5)
C29_2 C37_2 1.47(5)
C30_2 C31_2 1.38(6)
C31_2 O32_2 1.36(5)
O32_2 C33_2 1.45(6)
C33_2 C34_2 1.51(7)
C34_2 C36_2 1.46(7)
C34_2 C35_2 1.50(6)
C37_2 O38_2 1.22(4)
C37_2 N39_2 1.32(5)
N39_2 C40_2 1.36(4)
C40_2 C41_2 1.3900
C40_2 C45_2 1.3900
C41_2 C42_2 1.3900
C42_2 C43_2 1.3900
C43_2 C44_2 1.3900
C44_2 C49_2 1.39(5)
C44_2 C45_2 1.3900
C45_2 N46_2 1.37(3)
N46_2 C47_2 1.34(4)
C47_2 C48_2 1.41(4)
C47_2 C55_2 1.48(5)
C48_2 C49_2 1.40(5)
C49_2 O50_2 1.41(5)
O50_2 C51_2 1.48(6)
C51_2 C52_2 1.59(6)
C52_2 C54_2 1.54(7)
C52_2 C53_2 1.54(7)
C55_2 O56_2 1.23(4)
C55_2 N57_2 1.36(4)
N57_2 C58_2 1.40(3)
C58_2 C59_2 1.3900
C58_2 C63_2 1.3900
C59_2 C60_2 1.3900
C60_2 C61_2 1.3900
C61_2 C62_2 1.3900
C62_2 C67_2 1.37(5)
C62_2 C63_2 1.3900
C63_2 N64_2 1.37(4)
N64_2 C65_2 1.31(5)
C65_2 C66_2 1.42(5)
C65_2 C73_2 1.49(5)
C66_2 C67_2 1.43(5)
C67_2 O68_2 1.40(5)
O68_2 C69_2 1.41(5)
C69_2 C70_2 1.50(6)
C70_2 C71_2 1.57(6)
C70_2 C72_2 1.61(6)
C73_2 O74_2 1.22(4)
C73_2 N75_2 1.35(5)
N75_2 C76_2 1.44(4)
C76_2 C77_2 1.3900
C76_2 C81_2 1.3900
C77_2 C78_2 1.3900
C78_2 C79_2 1.3900
C79_2 C80_2 1.3900
C80_2 C81_2 1.3900
C80_2 C85_2 1.49(8)
C81_2 N82_2 1.48(5)
N82_2 C83_2 1.39(5)
C83_2 C84_2 1.44(6)
C83_2 C91_2 1.45(5)
C84_2 C85_2 1.49(9)
C85_2 O86_2 1.37(5)
O86_2 C87_2 1.44(6)
C87_2 C88_2 1.57(6)
C88_2 C89_2 1.45(6)
C88_2 C90_2 1.64(6)
C91_2 O92_2 1.25(4)
C91_2 N93_2 1.35(4)
N93_2 C94_2 1.42(4)
C94_2 C15_4 1.51(5)
C103_2 N104_2 1.40(4)
C103_2 C17_4 1.52(5)
N104_2 C105_2 1.34(4)
C105_2 O106_2 1.24(4)
C105_2 C107_2 1.48(5)
C107_2 N115_2 1.30(4)
C107_2 C108_2 1.40(4)
C108_2 C109_2 1.35(5)
C109_2 O110_2 1.33(4)
C109_2 C117_2 1.42(5)
O110_2 C11'_2 1.38(6)
O110_2 C111_2 1.39(7)
C111_2 C112_2 1.52(6)
C112_2 C114_2 1.53(7)
C112_2 C113_2 1.53(7)
C11'_2 C12'_2 1.55(6)
C12'_2 C14'_2 1.49(6)
C12'_2 C13'_2 1.51(7)
N115_2 C116_2 1.30(3)
C116_2 C117_2 1.3900
C116_2 C121_2 1.3900
C117_2 C118_2 1.3900
C118_2 C119_2 1.3900
C119_2 C120_2 1.3900
C120_2 C121_2 1.3900
C121_2 N122_2 1.44(4)
N122_2 C123_2 1.40(5)
C123_2 O124_2 1.24(4)
C123_2 C125_2 1.46(5)
C125_2 N133_2 1.35(4)
C125_2 C126_2 1.36(5)
C126_2 C127_2 1.43(5)
C127_2 O128_2 1.35(5)
C127_2 C135_2 1.44(4)
O128_2 C129_2 1.37(5)
C129_2 C130_2 1.51(6)
C130_2 C131_2 1.47(6)
C130_2 C132_2 1.55(7)
N133_2 C134_2 1.37(3)
C134_2 C135_2 1.3900
C134_2 C139_2 1.3900
C135_2 C136_2 1.3900
C136_2 C137_2 1.3900
C137_2 C138_2 1.3900
C138_2 C139_2 1.3900
C139_2 N140_2 1.38(3)
N140_2 C141_2 1.37(4)
C141_2 O142_2 1.23(4)
C141_2 C143_2 1.51(5)
C143_2 N151_2 1.27(4)
C143_2 C144_2 1.43(5)
C144_2 C145_2 1.41(5)
C145_2 O146_2 1.36(4)
C145_2 C153_2 1.40(5)
O146_2 C147_2 1.54(5)
C147_2 C148_2 1.54(6)
C148_2 C149_2 1.50(6)
C148_2 C150_2 1.54(6)
N151_2 C152_2 1.37(3)
C152_2 C153_2 1.3900
C152_2 C157_2 1.3900
C153_2 C154_2 1.3900
C154_2 C155_2 1.3900
C155_2 C156_2 1.3900
C156_2 C157_2 1.3900
C157_2 N158_2 1.44(4)
N158_2 C159_2 1.37(5)
C159_2 O160_2 1.26(5)
C159_2 C161_2 1.50(5)
C161_2 N169_2 1.30(5)
C161_2 C162_2 1.39(6)
C162_2 C163_2 1.36(6)
C163_2 O164_2 1.39(5)
C163_2 C171_2 1.43(5)
O164_2 C165_2 1.48(6)
C165_2 C166_2 1.50(7)
C166_2 C167_2 1.54(7)
C166_2 C168_2 1.54(7)
N169_2 C170_2 1.38(4)
C170_2 C171_2 1.3900
C170_2 C175_2 1.3900
C171_2 C172_2 1.3900
C172_2 C173_2 1.3900
C173_2 C174_2 1.3900
C174_2 C175_2 1.3900
C175_2 N176_2 1.46(4)
N176_2 C177_2 1.37(5)
C177_2 O178_2 1.20(4)
C177_2 C179_2 1.53(5)
C179_2 N187_2 1.31(4)
C179_2 C180_2 1.38(5)
C180_2 C181_2 1.34(5)
C181_2 C189_2 1.35(5)
C181_2 O182_2 1.42(5)
O182_2 C183_2 1.47(5)
C183_2 C184_2 1.49(5)
C184_2 C185_2 1.48(5)
C184_2 C186_2 1.53(6)
N187_2 C188_2 1.38(4)
C188_2 C189_2 1.3900
C188_2 C193_2 1.3900
C189_2 C190_2 1.3900
C190_2 C191_2 1.3900
C191_2 C192_2 1.3900
C192_2 C193_2 1.3900
C193_2 N194_2 1.48(5)
N194_2 O196_2 1.17(5)
N194_2 O195_2 1.26(5)
C2_3 C3_3 1.3900
C2_3 C7_3 1.3900
C2_3 C8_3 1.54(4)
C3_3 C4_3 1.3900
C4_3 C5_3 1.3900
C5_3 C6_3 1.3900
C6_3 C7_3 1.3900
C15_3 C16_3 1.3900
C15_3 C20_3 1.3900
C15_3 C21_3 1.49(8)
C16_3 C17_3 1.3900
C17_3 C18_3 1.3900
C18_3 C19_3 1.3900
C19_3 C20_3 1.3900
C5_4 C10_4 1.36(5)
C5_4 N6_4 1.41(5)
N6_4 C7_4 1.31(5)
C7_4 C8_4 1.32(5)
C8_4 C9_4 1.42(7)
C9_4 O11_4 1.33(4)
C9_4 C10_4 1.39(6)
O11_4 C12_4 1.42(5)
C12_4 C22_4 1.58(6)
C15_4 C20_4 1.33(5)
C15_4 N16_4 1.41(5)
N16_4 C17_4 1.34(5)
C17_4 C18_4 1.33(5)
C18_4 C19_4 1.50(6)
C19_4 C20_4 1.30(6)
C19_4 O21_4 1.32(4)
O21_4 C22_4 1.46(5)

loop_
_geom_torsion_atom_site_label_1
_geom_torsion_atom_site_label_2
_geom_torsion_atom_site_label_3
_geom_torsion_atom_site_label_4
_geom_torsion
O1_1 N3_1 C4_1 C5_1 -37(5)
O2_1 N3_1 C4_1 C5_1 144(4)
O1_1 N3_1 C4_1 C9_1 151(3)
O2_1 N3_1 C4_1 C9_1 -28(5)
C9_1 C4_1 C5_1 C6_1 0.0
N3_1 C4_1 C5_1 C6_1 -172(3)
C4_1 C5_1 C6_1 C7_1 0.0
C5_1 C6_1 C7_1 C8_1 0.0
C6_1 C7_1 C8_1 C9_1 0.0
C6_1 C7_1 C8_1 C13_1 176(3)
C7_1 C8_1 C9_1 C4_1 0.0
C13_1 C8_1 C9_1 C4_1 -177(3)
C7_1 C8_1 C9_1 N10_1 -178(3)
C13_1 C8_1 C9_1 N10_1 6(3)
C5_1 C4_1 C9_1 C8_1 0.0
N3_1 C4_1 C9_1 C8_1 172(3)
C5_1 C4_1 C9_1 N10_1 178(2)
N3_1 C4_1 C9_1 N10_1 -10(3)
C8_1 C9_1 N10_1 C11_1 -1(4)
C4_1 C9_1 N10_1 C11_1 -179(3)
C9_1 N10_1 C11_1 C12_1 -5(5)
C9_1 N10_1 C11_1 C19_1 179(3)
N10_1 C11_1 C12_1 C13_1 7(6)
C19_1 C11_1 C12_1 C13_1 -177(4)
C11_1 C12_1 C13_1 C8_1 -2(6)
C11_1 C12_1 C13_1 O14_1 172(4)
C9_1 C8_1 C13_1 C12_1 -4(5)
C7_1 C8_1 C13_1 C12_1 180(3)
C9_1 C8_1 C13_1 O14_1 -179(3)
C7_1 C8_1 C13_1 O14_1 4(5)
C12_1 C13_1 O14_1 C15_1 9(7)
C8_1 C13_1 O14_1 C15_1 -177(4)
C13_1 O14_1 C15_1 C16_1 -166(4)
O14_1 C15_1 C16_1 C17_1 157(6)
O14_1 C15_1 C16_1 C18_1 -83(6)
N10_1 C11_1 C19_1 O20_1 166(4)
C12_1 C11_1 C19_1 O20_1 -10(6)
N10_1 C11_1 C19_1 N21_1 -11(5)
C12_1 C11_1 C19_1 N21_1 172(4)
O20_1 C19_1 N21_1 C22_1 4(7)
C11_1 C19_1 N21_1 C22_1 -179(3)
C19_1 N21_1 C22_1 C23_1 -17(5)
C19_1 N21_1 C22_1 C27_1 169(3)
C27_1 C22_1 C23_1 C24_1 0.0
N21_1 C22_1 C23_1 C24_1 -174(3)
C22_1 C23_1 C24_1 C25_1 0.0
C23_1 C24_1 C25_1 C26_1 0.0
C24_1 C25_1 C26_1 C27_1 0.0
C24_1 C25_1 C26_1 C31_1 180(4)
C25_1 C26_1 C27_1 C22_1 0.0
C31_1 C26_1 C27_1 C22_1 -180(4)
C25_1 C26_1 C27_1 N28_1 179(3)
C31_1 C26_1 C27_1 N28_1 -1(4)
C23_1 C22_1 C27_1 C26_1 0.0
N21_1 C22_1 C27_1 C26_1 174(3)
C23_1 C22_1 C27_1 N28_1 -179(3)
N21_1 C22_1 C27_1 N28_1 -5(3)
C26_1 C27_1 N28_1 C29_1 -3(5)
C22_1 C27_1 N28_1 C29_1 176(4)
C27_1 N28_1 C29_1 C30_1 2(7)
C27_1 N28_1 C29_1 C37_1 172(4)
N28_1 C29_1 C30_1 C31_1 3(9)
C37_1 C29_1 C30_1 C31_1 -167(6)
C29_1 C30_1 C31_1 O32_1 -176(5)
C29_1 C30_1 C31_1 C26_1 -6(9)
C27_1 C26_1 C31_1 C30_1 5(7)
C25_1 C26_1 C31_1 C30_1 -175(4)
C27_1 C26_1 C31_1 O32_1 176(4)
C25_1 C26_1 C31_1 O32_1 -4(7)
C30_1 C31_1 O32_1 C33_1 -25(10)
C26_1 C31_1 O32_1 C33_1 166(6)
C31_1 O32_1 C33_1 C34_1 175(5)
O32_1 C33_1 C34_1 C35_1 77(8)
O32_1 C33_1 C34_1 C36_1 -153(8)
N28_1 C29_1 C37_1 O38_1 167(4)
C30_1 C29_1 C37_1 O38_1 -23(7)
N28_1 C29_1 C37_1 N39_1 -7(7)
C30_1 C29_1 C37_1 N39_1 163(4)
O38_1 C37_1 N39_1 C40_1 7(8)
C29_1 C37_1 N39_1 C40_1 180(4)
C37_1 N39_1 C40_1 C41_1 -11(5)
C37_1 N39_1 C40_1 C45_1 174(3)
C45_1 C40_1 C41_1 C42_1 0.0
N39_1 C40_1 C41_1 C42_1 -175(3)
C40_1 C41_1 C42_1 C43_1 0.0
C41_1 C42_1 C43_1 C44_1 0.0
C42_1 C43_1 C44_1 C45_1 0.0
C42_1 C43_1 C44_1 C49_1 179(4)
C43_1 C44_1 C45_1 C40_1 0.0
C49_1 C44_1 C45_1 C40_1 -179(3)
C43_1 C44_1 C45_1 N46_1 -176(3)
C49_1 C44_1 C45_1 N46_1 5(4)
C41_1 C40_1 C45_1 C44_1 0.0
N39_1 C40_1 C45_1 C44_1 175(3)
C41_1 C40_1 C45_1 N46_1 177(2)
N39_1 C40_1 C45_1 N46_1 -8(3)
C44_1 C45_1 N46_1 C47_1 -3(4)
C40_1 C45_1 N46_1 C47_1 -179(3)
C45_1 N46_1 C47_1 C48_1 -2(5)
C45_1 N46_1 C47_1 C55_1 171(3)
N46_1 C47_1 C48_1 C49_1 5(6)
C55_1 C47_1 C48_1 C49_1 -168(4)
C47_1 C48_1 C49_1 O50_1 180(4)
C47_1 C48_1 C49_1 C44_1 -3(6)
C45_1 C44_1 C49_1 C48_1 -2(5)
C43_1 C44_1 C49_1 C48_1 180(3)
C45_1 C44_1 C49_1 O50_1 176(3)
C43_1 C44_1 C49_1 O50_1 -3(5)
C48_1 C49_1 O50_1 C51_1 -2(8)
C44_1 C49_1 O50_1 C51_1 -179(6)
C49_1 O50_1 C51_1 C52_1 -180(6)
O50_1 C51_1 C52_1 C53_1 65(9)
O50_1 C51_1 C52_1 C54_1 175(9)
N46_1 C47_1 C55_1 O56_1 164(4)
C48_1 C47_1 C55_1 O56_1 -23(6)
N46_1 C47_1 C55_1 N57_1 -10(5)
C48_1 C47_1 C55_1 N57_1 164(3)
O56_1 C55_1 N57_1 C58_1 5(6)
C47_1 C55_1 N57_1 C58_1 179(3)
C55_1 N57_1 C58_1 C59_1 -13(4)
C55_1 N57_1 C58_1 C63_1 174(3)
C63_1 C58_1 C59_1 C60_1 0.0
N57_1 C58_1 C59_1 C60_1 -172(2)
C58_1 C59_1 C60_1 C61_1 0.0
C59_1 C60_1 C61_1 C62_1 0.0
C60_1 C61_1 C62_1 C67_1 178(3)
C60_1 C61_1 C62_1 C63_1 0.0
C67_1 C62_1 C63_1 N64_1 4(4)
C61_1 C62_1 C63_1 N64_1 -178(3)
C67_1 C62_1 C63_1 C58_1 -178(3)
C61_1 C62_1 C63_1 C58_1 0.0
C59_1 C58_1 C63_1 N64_1 178(3)
N57_1 C58_1 C63_1 N64_1 -9(3)
C59_1 C58_1 C63_1 C62_1 0.0
N57_1 C58_1 C63_1 C62_1 173(2)
C62_1 C63_1 N64_1 C65_1 -2(4)
C58_1 C63_1 N64_1 C65_1 -180(3)
C63_1 N64_1 C65_1 C66_1 3(6)
C63_1 N64_1 C65_1 C73_1 174(3)
N64_1 C65_1 C66_1 C67_1 -6(8)
C73_1 C65_1 C66_1 C67_1 -177(5)
C63_1 C62_1 C67_1 O68_1 178(4)
C61_1 C62_1 C67_1 O68_1 0(6)
C63_1 C62_1 C67_1 C66_1 -6(6)
C61_1 C62_1 C67_1 C66_1 175(4)
C65_1 C66_1 C67_1 O68_1 -177(5)
C65_1 C66_1 C67_1 C62_1 7(8)
C62_1 C67_1 O68_1 C69_1 168(6)
C66_1 C67_1 O68_1 C69_1 -8(9)
C67_1 O68_1 C69_1 C70_1 93(7)
O68_1 C69_1 C70_1 C72_1 66(7)
O68_1 C69_1 C70_1 C71_1 180(6)
N64_1 C65_1 C73_1 O74_1 167(4)
C66_1 C65_1 C73_1 O74_1 -22(7)
N64_1 C65_1 C73_1 N75_1 -8(5)
C66_1 C65_1 C73_1 N75_1 163(4)
O74_1 C73_1 N75_1 C76_1 5(6)
C65_1 C73_1 N75_1 C76_1 179(3)
C73_1 N75_1 C76_1 C77_1 -16(4)
C73_1 N75_1 C76_1 C81_1 171(3)
C81_1 C76_1 C77_1 C78_1 0.0
N75_1 C76_1 C77_1 C78_1 -173(3)
C76_1 C77_1 C78_1 C79_1 0.0
C77_1 C78_1 C79_1 C80_1 0.0
C78_1 C79_1 C80_1 C81_1 0.0
C78_1 C79_1 C80_1 C85_1 180(4)
C79_1 C80_1 C81_1 N82_1 178(3)
C85_1 C80_1 C81_1 N82_1 -2(4)
C79_1 C80_1 C81_1 C76_1 0.0
C85_1 C80_1 C81_1 C76_1 -180(3)
C77_1 C76_1 C81_1 N82_1 -178(3)
N75_1 C76_1 C81_1 N82_1 -5(3)
C77_1 C76_1 C81_1 C80_1 0.0
N75_1 C76_1 C81_1 C80_1 173(2)
C80_1 C81_1 N82_1 C83_1 6(5)
C76_1 C81_1 N82_1 C83_1 -176(3)
C81_1 N82_1 C83_1 C84_1 -9(6)
C81_1 N82_1 C83_1 C91_1 171(3)
N82_1 C83_1 C84_1 C85_1 8(7)
C91_1 C83_1 C84_1 C85_1 -172(4)
C83_1 C84_1 C85_1 O86_1 172(5)
C83_1 C84_1 C85_1 C80_1 -4(7)
C79_1 C80_1 C85_1 C84_1 -179(4)
C81_1 C80_1 C85_1 C84_1 1(6)
C79_1 C80_1 C85_1 O86_1 4(5)
C81_1 C80_1 C85_1 O86_1 -176(3)
C84_1 C85_1 O86_1 C87_1 3(9)
C80_1 C85_1 O86_1 C87_1 179(5)
C85_1 O86_1 C87_1 C88_1 -162(5)
O86_1 C87_1 C88_1 C90_1 -33(10)
O86_1 C87_1 C88_1 C89_1 -143(7)
N82_1 C83_1 C91_1 O92_1 168(4)
C84_1 C83_1 C91_1 O92_1 -12(6)
N82_1 C83_1 C91_1 N93_1 -10(6)
C84_1 C83_1 C91_1 N93_1 171(3)
O92_1 C91_1 N93_1 C94_1 5(6)
C83_1 C91_1 N93_1 C94_1 -178(3)
C91_1 N93_1 C94_1 C5_4 168(3)
C7_4 C103_1 N104_1 C105_1 168(3)
C103_1 N104_1 C105_1 O106_1 3(5)
C103_1 N104_1 C105_1 C107_1 -170(3)
O106_1 C105_1 C107_1 C108_1 -6(6)
N104_1 C105_1 C107_1 C108_1 168(4)
O106_1 C105_1 C107_1 N115_1 176(4)
N104_1 C105_1 C107_1 N115_1 -11(5)
N115_1 C107_1 C108_1 C109_1 -4(7)
C105_1 C107_1 C108_1 C109_1 178(4)
C107_1 C108_1 C109_1 O110_1 -177(4)
C107_1 C108_1 C109_1 C117_1 3(7)
C108_1 C109_1 O110_1 C111_1 167(6)
C117_1 C109_1 O110_1 C111_1 -12(9)
C109_1 O110_1 C111_1 C112_1 -153(6)
O110_1 C111_1 C112_1 C113_1 70(9)
O110_1 C111_1 C112_1 C114_1 -41(9)
C108_1 C107_1 N115_1 C116_1 5(5)
C105_1 C107_1 N115_1 C116_1 -177(3)
C107_1 N115_1 C116_1 C117_1 -6(4)
C107_1 N115_1 C116_1 C121_1 -178(2)
C121_1 C116_1 C117_1 C118_1 0.0
N115_1 C116_1 C117_1 C118_1 -173(3)
C121_1 C116_1 C117_1 C109_1 178(4)
N115_1 C116_1 C117_1 C109_1 5(4)
O110_1 C109_1 C117_1 C118_1 -7(7)
C108_1 C109_1 C117_1 C118_1 174(3)
O110_1 C109_1 C117_1 C116_1 176(4)
C108_1 C109_1 C117_1 C116_1 -3(6)
C116_1 C117_1 C118_1 C119_1 0.0
C109_1 C117_1 C118_1 C119_1 -178(4)
C117_1 C118_1 C119_1 C120_1 0.0
C118_1 C119_1 C120_1 C121_1 0.0
C119_1 C120_1 C121_1 C116_1 0.0
C119_1 C120_1 C121_1 N122_1 179(3)
C117_1 C116_1 C121_1 C120_1 0.0
N115_1 C116_1 C121_1 C120_1 173(3)
C117_1 C116_1 C121_1 N122_1 -179(3)
N115_1 C116_1 C121_1 N122_1 -6(3)
C120_1 C121_1 N122_1 C123_1 8(6)
C116_1 C121_1 N122_1 C123_1 -174(4)
C121_1 N122_1 C123_1 O124_1 -17(9)
C121_1 N122_1 C123_1 C125_1 170(4)
O124_1 C123_1 C125_1 N133_1 165(4)
N122_1 C123_1 C125_1 N133_1 -21(6)
O124_1 C123_1 C125_1 C126_1 -17(6)
N122_1 C123_1 C125_1 C126_1 157(4)
N133_1 C125_1 C126_1 C127_1 5(6)
C123_1 C125_1 C126_1 C127_1 -173(4)
C125_1 C126_1 C127_1 O128_1 177(4)
C125_1 C126_1 C127_1 C135_1 -5(6)
C135_1 C127_1 O128_1 C129_1 174(4)
C126_1 C127_1 O128_1 C129_1 -8(6)
C127_1 O128_1 C129_1 C130_1 89(7)
O128_1 C129_1 C130_1 C132_1 172(7)
O128_1 C129_1 C130_1 C131_1 59(9)
C126_1 C125_1 N133_1 C134_1 0(5)
C123_1 C125_1 N133_1 C134_1 178(3)
C125_1 N133_1 C134_1 C135_1 -5(4)
C125_1 N133_1 C134_1 C139_1 -179(2)
N133_1 C134_1 C135_1 C136_1 -174(3)
C139_1 C134_1 C135_1 C136_1 0.0
N133_1 C134_1 C135_1 C127_1 5(3)
C139_1 C134_1 C135_1 C127_1 178(3)
O128_1 C127_1 C135_1 C136_1 -3(4)
C126_1 C127_1 C135_1 C136_1 179(3)
O128_1 C127_1 C135_1 C134_1 179(2)
C126_1 C127_1 C135_1 C134_1 1(5)
C134_1 C135_1 C136_1 C137_1 0.0
C127_1 C135_1 C136_1 C137_1 -178(3)
C135_1 C136_1 C137_1 C138_1 0.0
C136_1 C137_1 C138_1 C139_1 0.0
C137_1 C138_1 C139_1 N140_1 -178(3)
C137_1 C138_1 C139_1 C134_1 0.0
N133_1 C134_1 C139_1 N140_1 -7(3)
C135_1 C134_1 C139_1 N140_1 178(2)
N133_1 C134_1 C139_1 C138_1 174(2)
C135_1 C134_1 C139_1 C138_1 0.0
C138_1 C139_1 N140_1 C141_1 0(4)
C134_1 C139_1 N140_1 C141_1 -178(3)
C139_1 N140_1 C141_1 O142_1 -9(6)
C139_1 N140_1 C141_1 C143_1 177(3)
O142_1 C141_1 C143_1 N151_1 167(3)
N140_1 C141_1 C143_1 N151_1 -19(4)
O142_1 C141_1 C143_1 C144_1 -16(5)
N140_1 C141_1 C143_1 C144_1 159(3)
N151_1 C143_1 C144_1 C145_1 2(6)
C141_1 C143_1 C144_1 C145_1 -175(4)
C143_1 C144_1 C145_1 O146_1 174(4)
C143_1 C144_1 C145_1 C153_1 -3(7)
C144_1 C145_1 O146_1 C147_1 -11(8)
C153_1 C145_1 O146_1 C147_1 165(6)
C145_1 O146_1 C147_1 C148_1 -161(6)
O146_1 C147_1 C148_1 C149_1 -175(8)
O146_1 C147_1 C148_1 C150_1 -48(11)
C144_1 C143_1 N151_1 C152_1 2(5)
C141_1 C143_1 N151_1 C152_1 179(3)
C143_1 N151_1 C152_1 C153_1 -5(4)
C143_1 N151_1 C152_1 C157_1 -178(3)
N151_1 C152_1 C153_1 C154_1 -173(3)
C157_1 C152_1 C153_1 C154_1 0.0
N151_1 C152_1 C153_1 C145_1 4(4)
C157_1 C152_1 C153_1 C145_1 177(4)
O146_1 C145_1 C153_1 C152_1 -176(4)
C144_1 C145_1 C153_1 C152_1 0(6)
O146_1 C145_1 C153_1 C154_1 1(7)
C144_1 C145_1 C153_1 C154_1 177(3)
C152_1 C153_1 C154_1 C155_1 0.0
C145_1 C153_1 C154_1 C155_1 -177(4)
C153_1 C154_1 C155_1 C156_1 0.0
C154_1 C155_1 C156_1 C157_1 0.0
C155_1 C156_1 C157_1 C152_1 0.0
C155_1 C156_1 C157_1 N158_1 -175(3)
N151_1 C152_1 C157_1 C156_1 173(3)
C153_1 C152_1 C157_1 C156_1 0.0
N151_1 C152_1 C157_1 N158_1 -12(3)
C153_1 C152_1 C157_1 N158_1 175(3)
C156_1 C157_1 N158_1 C159_1 -5(5)
C152_1 C157_1 N158_1 C159_1 180(4)
C157_1 N158_1 C159_1 O160_1 -6(7)
C157_1 N158_1 C159_1 C161_1 -175(4)
O160_1 C159_1 C161_1 C162_1 -7(8)
N158_1 C159_1 C161_1 C162_1 161(4)
O160_1 C159_1 C161_1 N169_1 169(5)
N158_1 C159_1 C161_1 N169_1 -23(6)
N169_1 C161_1 C162_1 C163_1 1(9)
C159_1 C161_1 C162_1 C163_1 177(6)
C161_1 C162_1 C163_1 O164_1 174(6)
C161_1 C162_1 C163_1 C171_1 -1(11)
C162_1 C163_1 O164_1 C165_1 11(11)
C171_1 C163_1 O164_1 C165_1 -174(7)
C163_1 O164_1 C165_1 C166_1 158(6)
O164_1 C165_1 C166_1 C167_1 150(10)
O164_1 C165_1 C166_1 C168_1 -94(10)
C162_1 C161_1 N169_1 C170_1 1(7)
C159_1 C161_1 N169_1 C170_1 -174(4)
C161_1 N169_1 C170_1 C171_1 -3(5)
C161_1 N169_1 C170_1 C175_1 -177(3)
N169_1 C170_1 C171_1 C172_1 -173(4)
C175_1 C170_1 C171_1 C172_1 0.0
N169_1 C170_1 C171_1 C163_1 3(5)
C175_1 C170_1 C171_1 C163_1 176(5)
O164_1 C163_1 C171_1 C172_1 0(8)
C162_1 C163_1 C171_1 C172_1 176(6)
O164_1 C163_1 C171_1 C170_1 -176(4)
C162_1 C163_1 C171_1 C170_1 -1(10)
C170_1 C171_1 C172_1 C173_1 0.0
C163_1 C171_1 C172_1 C173_1 -176(5)
C171_1 C172_1 C173_1 C174_1 0.0
C172_1 C173_1 C174_1 C175_1 0.0
C173_1 C174_1 C175_1 C170_1 0.0
C173_1 C174_1 C175_1 N176_1 -179(3)
N169_1 C170_1 C175_1 C174_1 174(3)
C171_1 C170_1 C175_1 C174_1 0.0
N169_1 C170_1 C175_1 N176_1 -8(4)
C171_1 C170_1 C175_1 N176_1 179(3)
C174_1 C175_1 N176_1 C177_1 -6(6)
C170_1 C175_1 N176_1 C177_1 176(4)
C175_1 N176_1 C177_1 O178_1 -7(8)
C175_1 N176_1 C177_1 C179_1 178(4)
O178_1 C177_1 C179_1 N187_1 174(4)
N176_1 C177_1 C179_1 N187_1 -12(5)
O178_1 C177_1 C179_1 C180_1 -6(6)
N176_1 C177_1 C179_1 C180_1 169(4)
N187_1 C179_1 C180_1 C181_1 6(7)
C177_1 C179_1 C180_1 C181_1 -174(4)
C179_1 C180_1 C181_1 O182_1 -179(4)
C179_1 C180_1 C181_1 C189_1 -12(7)
C180_1 C181_1 O182_1 C183_1 -22(8)
C189_1 C181_1 O182_1 C183_1 170(4)
C181_1 O182_1 C183_1 C184_1 -171(5)
O182_1 C183_1 C184_1 C186_1 -174(4)
O182_1 C183_1 C184_1 C185_1 -53(6)
C180_1 C179_1 N187_1 C188_1 5(6)
C177_1 C179_1 N187_1 C188_1 -175(3)
C179_1 N187_1 C188_1 C189_1 -8(4)
C179_1 N187_1 C188_1 C193_1 -180(3)
N187_1 C188_1 C189_1 C190_1 -172(3)
C193_1 C188_1 C189_1 C190_1 0.0
N187_1 C188_1 C189_1 C181_1 2(4)
C193_1 C188_1 C189_1 C181_1 174(3)
O182_1 C181_1 C189_1 C190_1 -9(6)
C180_1 C181_1 C189_1 C190_1 -177(4)
O182_1 C181_1 C189_1 C188_1 177(3)
C180_1 C181_1 C189_1 C188_1 9(6)
C188_1 C189_1 C190_1 C191_1 0.0
C181_1 C189_1 C190_1 C191_1 -174(3)
C189_1 C190_1 C191_1 C192_1 0.0
C190_1 C191_1 C192_1 C193_1 0.0
C191_1 C192_1 C193_1 C188_1 0.0
C191_1 C192_1 C193_1 N194_1 -177(3)
N187_1 C188_1 C193_1 C192_1 172(3)
C189_1 C188_1 C193_1 C192_1 0.0
N187_1 C188_1 C193_1 N194_1 -11(4)
C189_1 C188_1 C193_1 N194_1 177(3)
C192_1 C193_1 N194_1 O196_1 143(5)
C188_1 C193_1 N194_1 O196_1 -34(6)
C192_1 C193_1 N194_1 O195_1 -27(5)
C188_1 C193_1 N194_1 O195_1 156(3)
O1_2 N3_2 C4_2 C5_2 -148(4)
O2_2 N3_2 C4_2 C5_2 27(5)
O1_2 N3_2 C4_2 C9_2 30(5)
O2_2 N3_2 C4_2 C9_2 -156(3)
C9_2 C4_2 C5_2 C6_2 0.0
N3_2 C4_2 C5_2 C6_2 178(3)
C4_2 C5_2 C6_2 C7_2 0.0
C5_2 C6_2 C7_2 C8_2 0.0
C6_2 C7_2 C8_2 C9_2 0.0
C6_2 C7_2 C8_2 C13_2 179(3)
C7_2 C8_2 C9_2 N10_2 175(3)
C13_2 C8_2 C9_2 N10_2 -4(4)
C7_2 C8_2 C9_2 C4_2 0.0
C13_2 C8_2 C9_2 C4_2 -179(3)
C5_2 C4_2 C9_2 N10_2 -175(3)
N3_2 C4_2 C9_2 N10_2 8(3)
C5_2 C4_2 C9_2 C8_2 0.0
N3_2 C4_2 C9_2 C8_2 -178(3)
C8_2 C9_2 N10_2 C11_2 0(4)
C4_2 C9_2 N10_2 C11_2 175(3)
C9_2 N10_2 C11_2 C12_2 7(6)
C9_2 N10_2 C11_2 C19_2 177(3)
N10_2 C11_2 C12_2 C13_2 -8(7)
C19_2 C11_2 C12_2 C13_2 -179(4)
C11_2 C12_2 C13_2 C8_2 3(6)
C11_2 C12_2 C13_2 O14_2 -177(4)
C9_2 C8_2 C13_2 C12_2 3(6)
C7_2 C8_2 C13_2 C12_2 -176(3)
C9_2 C8_2 C13_2 O14_2 -178(3)
C7_2 C8_2 C13_2 O14_2 4(5)
C12_2 C13_2 O14_2 C15_2 2(7)
C8_2 C13_2 O14_2 C15_2 -178(4)
C13_2 O14_2 C15_2 C16_2 164(4)
O14_2 C15_2 C16_2 C17_2 -172(4)
O14_2 C15_2 C16_2 C18_2 70(5)
N10_2 C11_2 C19_2 O20_2 -163(4)
C12_2 C11_2 C19_2 O20_2 10(6)
N10_2 C11_2 C19_2 N21_2 17(6)
C12_2 C11_2 C19_2 N21_2 -171(4)
O20_2 C19_2 N21_2 C22_2 -5(7)
C11_2 C19_2 N21_2 C22_2 176(4)
C19_2 N21_2 C22_2 C23_2 13(6)
C19_2 N21_2 C22_2 C27_2 -170(4)
C27_2 C22_2 C23_2 C24_2 0.0
N21_2 C22_2 C23_2 C24_2 178(3)
C22_2 C23_2 C24_2 C25_2 0.0
C23_2 C24_2 C25_2 C26_2 0.0
C24_2 C25_2 C26_2 C27_2 0.0
C24_2 C25_2 C26_2 C31_2 176(4)
C25_2 C26_2 C27_2 N28_2 173(3)
C31_2 C26_2 C27_2 N28_2 -3(4)
C25_2 C26_2 C27_2 C22_2 0.0
C31_2 C26_2 C27_2 C22_2 -176(4)
C23_2 C22_2 C27_2 N28_2 -174(3)
N21_2 C22_2 C27_2 N28_2 9(3)
C23_2 C22_2 C27_2 C26_2 0.0
N21_2 C22_2 C27_2 C26_2 -178(3)
C26_2 C27_2 N28_2 C29_2 8(4)
C22_2 C27_2 N28_2 C29_2 -178(3)
C27_2 N28_2 C29_2 C30_2 -9(6)
C27_2 N28_2 C29_2 C37_2 180(3)
N28_2 C29_2 C30_2 C31_2 3(7)
C37_2 C29_2 C30_2 C31_2 175(5)
C29_2 C30_2 C31_2 O32_2 -180(5)
C29_2 C30_2 C31_2 C26_2 2(8)
C27_2 C26_2 C31_2 O32_2 179(3)
C25_2 C26_2 C31_2 O32_2 3(6)
C27_2 C26_2 C31_2 C30_2 -2(7)
C25_2 C26_2 C31_2 C30_2 -179(4)
C30_2 C31_2 O32_2 C33_2 5(9)
C26_2 C31_2 O32_2 C33_2 -177(5)
C31_2 O32_2 C33_2 C34_2 -173(7)
O32_2 C33_2 C34_2 C36_2 35(13)
O32_2 C33_2 C34_2 C35_2 167(9)
N28_2 C29_2 C37_2 O38_2 -170(4)
C30_2 C29_2 C37_2 O38_2 17(6)
N28_2 C29_2 C37_2 N39_2 17(6)
C30_2 C29_2 C37_2 N39_2 -156(4)
O38_2 C37_2 N39_2 C40_2 5(7)
C29_2 C37_2 N39_2 C40_2 178(4)
C37_2 N39_2 C40_2 C41_2 6(5)
C37_2 N39_2 C40_2 C45_2 180(4)
N39_2 C40_2 C41_2 C42_2 174(3)
C45_2 C40_2 C41_2 C42_2 0.0
C40_2 C41_2 C42_2 C43_2 0.0
C41_2 C42_2 C43_2 C44_2 0.0
C42_2 C43_2 C44_2 C49_2 176(4)
C42_2 C43_2 C44_2 C45_2 0.0
C49_2 C44_2 C45_2 N46_2 2(4)
C43_2 C44_2 C45_2 N46_2 177(3)
C49_2 C44_2 C45_2 C40_2 -176(4)
C43_2 C44_2 C45_2 C40_2 0.0
N39_2 C40_2 C45_2 N46_2 9(3)
C41_2 C40_2 C45_2 N46_2 -177(3)
N39_2 C40_2 C45_2 C44_2 -174(3)
C41_2 C40_2 C45_2 C44_2 0.0
C44_2 C45_2 N46_2 C47_2 0(4)
C40_2 C45_2 N46_2 C47_2 177(2)
C45_2 N46_2 C47_2 C48_2 6(5)
C45_2 N46_2 C47_2 C55_2 -175(3)
N46_2 C47_2 C48_2 C49_2 -13(6)
C55_2 C47_2 C48_2 C49_2 168(4)
C43_2 C44_2 C49_2 C48_2 175(4)
C45_2 C44_2 C49_2 C48_2 -10(7)
C43_2 C44_2 C49_2 O50_2 8(7)
C45_2 C44_2 C49_2 O50_2 -177(4)
C47_2 C48_2 C49_2 C44_2 15(7)
C47_2 C48_2 C49_2 O50_2 -177(4)
C44_2 C49_2 O50_2 C51_2 -168(7)
C48_2 C49_2 O50_2 C51_2 24(9)
C49_2 O50_2 C51_2 C52_2 170(6)
O50_2 C51_2 C52_2 C54_2 61(11)
O50_2 C51_2 C52_2 C53_2 171(10)
N46_2 C47_2 C55_2 O56_2 -167(3)
C48_2 C47_2 C55_2 O56_2 13(5)
N46_2 C47_2 C55_2 N57_2 17(4)
C48_2 C47_2 C55_2 N57_2 -164(3)
O56_2 C55_2 N57_2 C58_2 6(6)
C47_2 C55_2 N57_2 C58_2 -178(3)
C55_2 N57_2 C58_2 C59_2 2(4)
C55_2 N57_2 C58_2 C63_2 -179(3)
C63_2 C58_2 C59_2 C60_2 0.0
N57_2 C58_2 C59_2 C60_2 178(3)
C58_2 C59_2 C60_2 C61_2 0.0
C59_2 C60_2 C61_2 C62_2 0.0
C60_2 C61_2 C62_2 C67_2 180(3)
C60_2 C61_2 C62_2 C63_2 0.0
C67_2 C62_2 C63_2 N64_2 -7(3)
C61_2 C62_2 C63_2 N64_2 172(3)
C67_2 C62_2 C63_2 C58_2 -180(3)
C61_2 C62_2 C63_2 C58_2 0.0
C59_2 C58_2 C63_2 N64_2 -173(3)
N57_2 C58_2 C63_2 N64_2 9(3)
C59_2 C58_2 C63_2 C62_2 0.0
N57_2 C58_2 C63_2 C62_2 -178(2)
C62_2 C63_2 N64_2 C65_2 3(5)
C58_2 C63_2 N64_2 C65_2 176(3)
C63_2 N64_2 C65_2 C66_2 2(6)
C63_2 N64_2 C65_2 C73_2 -179(3)
N64_2 C65_2 C66_2 C67_2 -3(7)
C73_2 C65_2 C66_2 C67_2 177(4)
C61_2 C62_2 C67_2 O68_2 0(5)
C63_2 C62_2 C67_2 O68_2 180(3)
C61_2 C62_2 C67_2 C66_2 -174(3)
C63_2 C62_2 C67_2 C66_2 6(5)
C65_2 C66_2 C67_2 C62_2 -1(7)
C65_2 C66_2 C67_2 O68_2 -175(4)
C62_2 C67_2 O68_2 C69_2 -165(5)
C66_2 C67_2 O68_2 C69_2 8(7)
C67_2 O68_2 C69_2 C70_2 -89(6)
O68_2 C69_2 C70_2 C71_2 -179(7)
O68_2 C69_2 C70_2 C72_2 -64(7)
N64_2 C65_2 C73_2 O74_2 -166(4)
C66_2 C65_2 C73_2 O74_2 14(7)
N64_2 C65_2 C73_2 N75_2 20(6)
C66_2 C65_2 C73_2 N75_2 -161(4)
O74_2 C73_2 N75_2 C76_2 11(7)
C65_2 C73_2 N75_2 C76_2 -175(3)
C73_2 N75_2 C76_2 C77_2 1(5)
C73_2 N75_2 C76_2 C81_2 -178(3)
C81_2 C76_2 C77_2 C78_2 0.0
N75_2 C76_2 C77_2 C78_2 -179(3)
C76_2 C77_2 C78_2 C79_2 0.0
C77_2 C78_2 C79_2 C80_2 0.0
C78_2 C79_2 C80_2 C81_2 0.0
C78_2 C79_2 C80_2 C85_2 -179(4)
C79_2 C80_2 C81_2 C76_2 0.0
C85_2 C80_2 C81_2 C76_2 179(3)
C79_2 C80_2 C81_2 N82_2 174(3)
C85_2 C80_2 C81_2 N82_2 -7(3)
C77_2 C76_2 C81_2 C80_2 0.0
N75_2 C76_2 C81_2 C80_2 179(3)
C77_2 C76_2 C81_2 N82_2 -175(3)
N75_2 C76_2 C81_2 N82_2 4(3)
C80_2 C81_2 N82_2 C83_2 8(4)
C76_2 C81_2 N82_2 C83_2 -177(3)
C81_2 N82_2 C83_2 C84_2 -2(6)
C81_2 N82_2 C83_2 C91_2 -179(3)
N82_2 C83_2 C84_2 C85_2 -3(6)
C91_2 C83_2 C84_2 C85_2 174(4)
C83_2 C84_2 C85_2 O86_2 -175(4)
C83_2 C84_2 C85_2 C80_2 4(8)
C79_2 C80_2 C85_2 O86_2 -1(6)
C81_2 C80_2 C85_2 O86_2 -180(3)
C79_2 C80_2 C85_2 C84_2 179(5)
C81_2 C80_2 C85_2 C84_2 1(7)
C84_2 C85_2 O86_2 C87_2 -2(8)
C80_2 C85_2 O86_2 C87_2 178(6)
C85_2 O86_2 C87_2 C88_2 -178(5)
O86_2 C87_2 C88_2 C89_2 172(7)
O86_2 C87_2 C88_2 C90_2 -79(7)
N82_2 C83_2 C91_2 O92_2 -176(3)
C84_2 C83_2 C91_2 O92_2 7(6)
N82_2 C83_2 C91_2 N93_2 6(5)
C84_2 C83_2 C91_2 N93_2 -171(4)
O92_2 C91_2 N93_2 C94_2 -2(5)
C83_2 C91_2 N93_2 C94_2 176(3)
C91_2 N93_2 C94_2 C15_4 -168(3)
C17_4 C103_2 N104_2 C105_2 -169(4)
C103_2 N104_2 C105_2 O106_2 -6(6)
C103_2 N104_2 C105_2 C107_2 174(4)
O106_2 C105_2 C107_2 N115_2 -167(4)
N104_2 C105_2 C107_2 N115_2 14(6)
O106_2 C105_2 C107_2 C108_2 9(7)
N104_2 C105_2 C107_2 C108_2 -170(3)
N115_2 C107_2 C108_2 C109_2 -8(7)
C105_2 C107_2 C108_2 C109_2 176(4)
C107_2 C108_2 C109_2 O110_2 -178(5)
C107_2 C108_2 C109_2 C117_2 5(6)
C108_2 C109_2 O110_2 C11'_2 2(10)
C117_2 C109_2 O110_2 C11'_2 179(7)
C108_2 C109_2 O110_2 C111_2 -164(9)
C117_2 C109_2 O110_2 C111_2 13(9)
C109_2 O110_2 C111_2 C112_2 138(9)
C11'_2 O110_2 C111_2 C112_2 -27(16)
O110_2 C111_2 C112_2 C114_2 12(15)
O110_2 C111_2 C112_2 C113_2 -103(16)
C109_2 O110_2 C11'_2 C12'_2 176(7)
C111_2 O110_2 C11'_2 C12'_2 -19(16)
O110_2 C11'_2 C12'_2 C14'_2 145(16)
O110_2 C11'_2 C12'_2 C13'_2 -69(13)
C108_2 C107_2 N115_2 C116_2 7(6)
C105_2 C107_2 N115_2 C116_2 -178(3)
C107_2 N115_2 C116_2 C117_2 -5(4)
C107_2 N115_2 C116_2 C121_2 173(3)
N115_2 C116_2 C117_2 C118_2 178(3)
C121_2 C116_2 C117_2 C118_2 0.0
N115_2 C116_2 C117_2 C109_2 4(4)
C121_2 C116_2 C117_2 C109_2 -174(4)
O110_2 C109_2 C117_2 C118_2 5(5)
C108_2 C109_2 C117_2 C118_2 -178(3)
O110_2 C109_2 C117_2 C116_2 179(3)
C108_2 C109_2 C117_2 C116_2 -3(5)
C116_2 C117_2 C118_2 C119_2 0.0
C109_2 C117_2 C118_2 C119_2 175(3)
C117_2 C118_2 C119_2 C120_2 0.0
C118_2 C119_2 C120_2 C121_2 0.0
C119_2 C120_2 C121_2 C116_2 0.0
C119_2 C120_2 C121_2 N122_2 173(3)
N115_2 C116_2 C121_2 C120_2 -178(3)
C117_2 C116_2 C121_2 C120_2 0.0
N115_2 C116_2 C121_2 N122_2 8(3)
C117_2 C116_2 C121_2 N122_2 -173(3)
C120_2 C121_2 N122_2 C123_2 12(6)
C116_2 C121_2 N122_2 C123_2 -175(4)
C121_2 N122_2 C123_2 O124_2 -2(8)
C121_2 N122_2 C123_2 C125_2 -178(4)
O124_2 C123_2 C125_2 N133_2 -167(4)
N122_2 C123_2 C125_2 N133_2 10(6)
O124_2 C123_2 C125_2 C126_2 17(7)
N122_2 C123_2 C125_2 C126_2 -166(4)
N133_2 C125_2 C126_2 C127_2 -3(7)
C123_2 C125_2 C126_2 C127_2 173(4)
C125_2 C126_2 C127_2 O128_2 -178(5)
C125_2 C126_2 C127_2 C135_2 2(7)
C126_2 C127_2 O128_2 C129_2 11(8)
C135_2 C127_2 O128_2 C129_2 -169(5)
C127_2 O128_2 C129_2 C130_2 -84(7)
O128_2 C129_2 C130_2 C131_2 161(8)
O128_2 C129_2 C130_2 C132_2 -81(8)
C126_2 C125_2 N133_2 C134_2 1(5)
C123_2 C125_2 N133_2 C134_2 -175(3)
C125_2 N133_2 C134_2 C135_2 2(3)
C125_2 N133_2 C134_2 C139_2 -178(2)
N133_2 C134_2 C135_2 C136_2 179(2)
C139_2 C134_2 C135_2 C136_2 0.0
N133_2 C134_2 C135_2 C127_2 -3(3)
C139_2 C134_2 C135_2 C127_2 177(3)
O128_2 C127_2 C135_2 C134_2 -179(3)
C126_2 C127_2 C135_2 C134_2 1(6)
O128_2 C127_2 C135_2 C136_2 -2(5)
C126_2 C127_2 C135_2 C136_2 178(3)
C134_2 C135_2 C136_2 C137_2 0.0
C127_2 C135_2 C136_2 C137_2 -177(3)
C135_2 C136_2 C137_2 C138_2 0.0
C136_2 C137_2 C138_2 C139_2 0.0
C137_2 C138_2 C139_2 N140_2 172(2)
C137_2 C138_2 C139_2 C134_2 0.0
N133_2 C134_2 C139_2 N140_2 8(2)
C135_2 C134_2 C139_2 N140_2 -172(2)
N133_2 C134_2 C139_2 C138_2 -180(2)
C135_2 C134_2 C139_2 C138_2 0.0
C138_2 C139_2 N140_2 C141_2 12(4)
C134_2 C139_2 N140_2 C141_2 -176(3)
C139_2 N140_2 C141_2 O142_2 -1(6)
C139_2 N140_2 C141_2 C143_2 180(3)
O142_2 C141_2 C143_2 N151_2 -165(4)
N140_2 C141_2 C143_2 N151_2 14(5)
O142_2 C141_2 C143_2 C144_2 20(6)
N140_2 C141_2 C143_2 C144_2 -161(3)
N151_2 C143_2 C144_2 C145_2 3(6)
C141_2 C143_2 C144_2 C145_2 177(3)
C143_2 C144_2 C145_2 O146_2 -174(4)
C143_2 C144_2 C145_2 C153_2 -6(5)
C153_2 C145_2 O146_2 C147_2 -177(5)
C144_2 C145_2 O146_2 C147_2 -9(7)
C145_2 O146_2 C147_2 C148_2 152(5)
O146_2 C147_2 C148_2 C149_2 71(8)
O146_2 C147_2 C148_2 C150_2 -171(7)
C144_2 C143_2 N151_2 C152_2 -3(6)
C141_2 C143_2 N151_2 C152_2 -177(3)
C143_2 N151_2 C152_2 C153_2 8(4)
C143_2 N151_2 C152_2 C157_2 -178(3)
N151_2 C152_2 C153_2 C154_2 173(3)
C157_2 C152_2 C153_2 C154_2 0.0
N151_2 C152_2 C153_2 C145_2 -11(3)
C157_2 C152_2 C153_2 C145_2 175(3)
O146_2 C145_2 C153_2 C152_2 178(3)
C144_2 C145_2 C153_2 C152_2 10(5)
O146_2 C145_2 C153_2 C154_2 -6(5)
C144_2 C145_2 C153_2 C154_2 -175(3)
C152_2 C153_2 C154_2 C155_2 0.0
C145_2 C153_2 C154_2 C155_2 -175(3)
C153_2 C154_2 C155_2 C156_2 0.0
C154_2 C155_2 C156_2 C157_2 0.0
C155_2 C156_2 C157_2 C152_2 0.0
C155_2 C156_2 C157_2 N158_2 177(3)
N151_2 C152_2 C157_2 C156_2 -174(3)
C153_2 C152_2 C157_2 C156_2 0.0
N151_2 C152_2 C157_2 N158_2 8(3)
C153_2 C152_2 C157_2 N158_2 -178(3)
C156_2 C157_2 N158_2 C159_2 11(5)
C152_2 C157_2 N158_2 C159_2 -172(3)
C157_2 N158_2 C159_2 O160_2 -7(8)
C157_2 N158_2 C159_2 C161_2 178(4)
O160_2 C159_2 C161_2 N169_2 -160(5)
N158_2 C159_2 C161_2 N169_2 15(7)
O160_2 C159_2 C161_2 C162_2 16(8)
N158_2 C159_2 C161_2 C162_2 -168(5)
N169_2 C161_2 C162_2 C163_2 -6(11)
C159_2 C161_2 C162_2 C163_2 178(7)
C161_2 C162_2 C163_2 O164_2 -177(7)
C161_2 C162_2 C163_2 C171_2 1(11)
C162_2 C163_2 O164_2 C165_2 8(12)
C171_2 C163_2 O164_2 C165_2 -169(9)
C163_2 O164_2 C165_2 C166_2 -165(7)
O164_2 C165_2 C166_2 C167_2 -174(9)
O164_2 C165_2 C166_2 C168_2 -57(10)
C162_2 C161_2 N169_2 C170_2 7(7)
C159_2 C161_2 N169_2 C170_2 -176(4)
C161_2 N169_2 C170_2 C171_2 -5(5)
C161_2 N169_2 C170_2 C175_2 177(4)
N169_2 C170_2 C171_2 C172_2 -177(4)
C175_2 C170_2 C171_2 C172_2 0.0
N169_2 C170_2 C171_2 C163_2 0(5)
C175_2 C170_2 C171_2 C163_2 178(5)
C162_2 C163_2 C171_2 C172_2 179(4)
O164_2 C163_2 C171_2 C172_2 -3(10)
C162_2 C163_2 C171_2 C170_2 2(8)
O164_2 C163_2 C171_2 C170_2 179(6)
C170_2 C171_2 C172_2 C173_2 0.0
C163_2 C171_2 C172_2 C173_2 -178(5)
C171_2 C172_2 C173_2 C174_2 0.0
C172_2 C173_2 C174_2 C175_2 0.0
C173_2 C174_2 C175_2 C170_2 0.0
C173_2 C174_2 C175_2 N176_2 174(4)
N169_2 C170_2 C175_2 C174_2 177(4)
C171_2 C170_2 C175_2 C174_2 0.0
N169_2 C170_2 C175_2 N176_2 3(4)
C171_2 C170_2 C175_2 N176_2 -175(3)
C174_2 C175_2 N176_2 C177_2 11(5)
C170_2 C175_2 N176_2 C177_2 -175(3)
C175_2 N176_2 C177_2 O178_2 11(7)
C175_2 N176_2 C177_2 C179_2 -176(3)
O178_2 C177_2 C179_2 N187_2 -179(4)
N176_2 C177_2 C179_2 N187_2 7(4)
O178_2 C177_2 C179_2 C180_2 6(6)
N176_2 C177_2 C179_2 C180_2 -169(4)
N187_2 C179_2 C180_2 C181_2 -2(6)
C177_2 C179_2 C180_2 C181_2 173(4)
C179_2 C180_2 C181_2 C189_2 6(7)
C179_2 C180_2 C181_2 O182_2 -173(4)
C180_2 C181_2 O182_2 C183_2 10(7)
C189_2 C181_2 O182_2 C183_2 -169(5)
C181_2 O182_2 C183_2 C184_2 179(4)
O182_2 C183_2 C184_2 C185_2 58(8)
O182_2 C183_2 C184_2 C186_2 -172(6)
C180_2 C179_2 N187_2 C188_2 -6(5)
C177_2 C179_2 N187_2 C188_2 179(3)
C179_2 N187_2 C188_2 C189_2 10(4)
C179_2 N187_2 C188_2 C193_2 -175(2)
C180_2 C181_2 C189_2 C188_2 -2(5)
O182_2 C181_2 C189_2 C188_2 177(3)
C180_2 C181_2 C189_2 C190_2 176(3)
O182_2 C181_2 C189_2 C190_2 -4(5)
N187_2 C188_2 C189_2 C181_2 -6(3)
C193_2 C188_2 C189_2 C181_2 179(3)
N187_2 C188_2 C189_2 C190_2 176(3)
C193_2 C188_2 C189_2 C190_2 0.0
C181_2 C189_2 C190_2 C191_2 -179(3)
C188_2 C189_2 C190_2 C191_2 0.0
C189_2 C190_2 C191_2 C192_2 0.0
C190_2 C191_2 C192_2 C193_2 0.0
C191_2 C192_2 C193_2 C188_2 0.0
C191_2 C192_2 C193_2 N194_2 173(3)
N187_2 C188_2 C193_2 C192_2 -176(3)
C189_2 C188_2 C193_2 C192_2 0.0
N187_2 C188_2 C193_2 N194_2 13(4)
C189_2 C188_2 C193_2 N194_2 -171(4)
C192_2 C193_2 N194_2 O196_2 46(6)
C188_2 C193_2 N194_2 O196_2 -142(5)
C192_2 C193_2 N194_2 O195_2 -144(4)
C188_2 C193_2 N194_2 O195_2 28(6)
C7_3 C2_3 C3_3 C4_3 0.0
C8_3 C2_3 C3_3 C4_3 169(4)
C2_3 C3_3 C4_3 C5_3 0.0
C3_3 C4_3 C5_3 C6_3 0.0
C4_3 C5_3 C6_3 C7_3 0.0
C5_3 C6_3 C7_3 C2_3 0.0
C3_3 C2_3 C7_3 C6_3 0.0
C8_3 C2_3 C7_3 C6_3 -169(4)
C20_3 C15_3 C16_3 C17_3 0.0
C21_3 C15_3 C16_3 C17_3 -167(5)
C15_3 C16_3 C17_3 C18_3 0.0
C16_3 C17_3 C18_3 C19_3 0.0
C17_3 C18_3 C19_3 C20_3 0.0
C18_3 C19_3 C20_3 C15_3 0.0
C16_3 C15_3 C20_3 C19_3 0.0
C21_3 C15_3 C20_3 C19_3 169(5)
N93_1 C94_1 C5_4 C10_4 161(4)
N93_1 C94_1 C5_4 N6_4 -15(5)
C10_4 C5_4 N6_4 C7_4 5(5)
C94_1 C5_4 N6_4 C7_4 -179(3)
C5_4 N6_4 C7_4 C8_4 -2(6)
C5_4 N6_4 C7_4 C103_1 178(2)
N104_1 C103_1 C7_4 N6_4 -19(4)
N104_1 C103_1 C7_4 C8_4 160(4)
N6_4 C7_4 C8_4 C9_4 -8(7)
C103_1 C7_4 C8_4 C9_4 172(4)
C7_4 C8_4 C9_4 O11_4 -162(5)
C7_4 C8_4 C9_4 C10_4 14(8)
N6_4 C5_4 C10_4 C9_4 1(6)
C94_1 C5_4 C10_4 C9_4 -174(5)
O11_4 C9_4 C10_4 C5_4 164(6)
C8_4 C9_4 C10_4 C5_4 -11(9)
C10_4 C9_4 O11_4 C12_4 -9(10)
C8_4 C9_4 O11_4 C12_4 166(6)
C9_4 O11_4 C12_4 C22_4 -176(5)
N93_2 C94_2 C15_4 C20_4 -166(3)
N93_2 C94_2 C15_4 N16_4 18(4)
C20_4 C15_4 N16_4 C17_4 6(5)
C94_2 C15_4 N16_4 C17_4 -177(3)
C15_4 N16_4 C17_4 C18_4 -8(6)
C15_4 N16_4 C17_4 C103_2 178(3)
N104_2 C103_2 C17_4 C18_4 -159(4)
N104_2 C103_2 C17_4 N16_4 17(4)
N16_4 C17_4 C18_4 C19_4 5(7)
C103_2 C17_4 C18_4 C19_4 179(4)
C17_4 C18_4 C19_4 C20_4 -1(8)
C17_4 C18_4 C19_4 O21_4 -173(6)
O21_4 C19_4 C20_4 C15_4 170(7)
C18_4 C19_4 C20_4 C15_4 1(9)
N16_4 C15_4 C20_4 C19_4 -3(7)
C94_2 C15_4 C20_4 C19_4 -179(5)
C20_4 C19_4 O21_4 C22_4 5(12)
C18_4 C19_4 O21_4 C22_4 175(7)
C19_4 O21_4 C22_4 C12_4 -166(6)
O11_4 C12_4 C22_4 O21_4 -78(7)
